data_1559071
loop_
_publ_author_name
'Argent, Stephen P.'
'Jackson, Fiona C.'
'Chan, Ho Man'
'Meyrick, Sam'
'Taylor, Christopher G. P.'
'Ronson, Tanya K.'
'Rourke, Jonathan P.'
'Ward, Michael D.'

_publ_section_title
;
 A family of diastereomeric dodecanuclear coordination cages based on
 inversion of chirality of individual triangular cyclic helicate faces
;
_journal_name_full 'Chemical Science'
_journal_paper_doi 10.1039/D0SC04347H
_journal_year 2020
_chemical_formula_moiety 'C480 H396 Cd12 N108, 10.5(B F4), 9.25(O)'
_chemical_formula_sum 'C504 H472 B24 Cd12 F96 N120 O20'
_chemical_formula_weight 11962.23
_space_group_crystal_system monoclinic
_space_group_IT_number 15
_space_group_name_Hall '-C 2yc'
_space_group_name_H-M_alt 'C 1 2/c 1'
_atom_sites_solution_hydrogens geom
_atom_sites_solution_primary dual
_audit_creation_date 2019-12-04
_audit_creation_method
;
Olex2 1.2
(compiled 2018.05.29 svn.r3508 for OlexSys, GUI svn.r5506)
;
_audit_update_record
;
2020-06-12 deposited with the CCDC.	2020-09-11 downloaded from the CCDC.
;
_cell_angle_alpha 90
_cell_angle_beta 147.82(9)
_cell_angle_gamma 90
_cell_formula_units_Z 4
_cell_length_a 89.68(3)
_cell_length_b 24.7801(10)
_cell_length_c 51.463(19)
_cell_measurement_reflns_used 16547
_cell_measurement_temperature 150.04(11)
_cell_measurement_theta_max 48.8880
_cell_measurement_theta_min 3.9080
_cell_volume 60909(16)
_computing_cell_refinement 'CrysAlisPro 1.171.38.46 (Rigaku OD, 2015)'
_computing_data_collection 'CrysAlisPro 1.171.38.46 (Rigaku OD, 2015)'
_computing_data_reduction 'CrysAlisPro 1.171.38.46 (Rigaku OD, 2015)'
_computing_molecular_graphics 'Olex2 (Dolomanov et al., 2009)'
_computing_publication_material 'Olex2 (Dolomanov et al., 2009)'
_computing_structure_refinement 'ShelXL (Sheldrick, 2015)'
_computing_structure_solution 'ShelXT (Sheldrick, 2015)'
_diffrn_ambient_environment 'N2 gas'
_diffrn_ambient_temperature 150.04(11)
_diffrn_crystal_treatment 'flash frozen in gaseous N2'
_diffrn_detector 'CCD plate'
_diffrn_detector_area_resol_mean 5.3046
_diffrn_detector_type AtlasS2
_diffrn_measured_fraction_theta_full 0.991
_diffrn_measured_fraction_theta_max 0.991
_diffrn_measurement_details
;
List of Runs (angles in degrees, time in seconds):

  # Type    Start    End  Width  t~exp~   \w     \q     \k     \f   Frames
#--------------------------------------------------------------------------
  1  \w     -7.00  37.00   1.00   30.00    --    0.00  37.00 -90.00   44
  2  \w    -11.00  26.00   1.00   30.00    --    0.00 -77.00 -30.00   37
  3  \w     47.00  72.00   1.00   30.00    --    0.00  37.00 -90.00   25
  4  \w    -74.00 -16.00   1.00   30.00    --    0.00 -77.00 -30.00   58
  5  \w     37.00 106.00   1.00  120.00    --   62.27-125.00 150.00   69
  6  \w     46.00 135.00   1.00  120.00    --   62.27  77.00  60.00   89
  7  \w     26.00 138.00   1.00  120.00    --   62.27  19.00  30.00  112
  8  \w     44.00  69.00   1.00  120.00    --   62.27 -99.00-150.00   25
  9  \w     -9.00  28.00   1.00  120.00    --   62.27 -37.00-150.00   37
;
_diffrn_measurement_device 'four-circle diffractometer'
_diffrn_measurement_device_type 'SuperNova, Dual, Cu at zero, AtlasS2'
_diffrn_measurement_method '\w scans'
_diffrn_measurement_specimen_support 'mounted on a loop of keratinized protein fibre in Fomblin oil'
_diffrn_orient_matrix_type 'CrysAlisPro convention (1999,Acta A55,543-557)'
_diffrn_orient_matrix_UB_11 0.0285570000
_diffrn_orient_matrix_UB_12 0.0140311000
_diffrn_orient_matrix_UB_13 0.0542844000
_diffrn_orient_matrix_UB_21 0.0121259000
_diffrn_orient_matrix_UB_22 0.0104048000
_diffrn_orient_matrix_UB_23 -0.0093954000
_diffrn_orient_matrix_UB_31 -0.0088244000
_diffrn_orient_matrix_UB_32 0.0596588000
_diffrn_orient_matrix_UB_33 -0.0111250000
_diffrn_radiation_monochromator mirror
_diffrn_radiation_probe x-ray
_diffrn_radiation_type CuK\a
_diffrn_radiation_wavelength 1.54184
_diffrn_reflns_av_R_equivalents 0.0539
_diffrn_reflns_av_unetI/netI 0.0638
_diffrn_reflns_Laue_measured_fraction_full 0.991
_diffrn_reflns_Laue_measured_fraction_max 0.991
_diffrn_reflns_limit_h_max 65
_diffrn_reflns_limit_h_min -77
_diffrn_reflns_limit_k_max 21
_diffrn_reflns_limit_k_min -20
_diffrn_reflns_limit_l_max 44
_diffrn_reflns_limit_l_min -44
_diffrn_reflns_number 56697
_diffrn_reflns_point_group_measured_fraction_full 0.991
_diffrn_reflns_point_group_measured_fraction_max 0.991
_diffrn_reflns_theta_full 42.095
_diffrn_reflns_theta_max 42.095
_diffrn_reflns_theta_min 3.437
_diffrn_source 'micro-focus sealed X-ray tube'
_diffrn_source_type 'SuperNova (Cu) X-ray Source'
_exptl_absorpt_coefficient_mu 4.067
_exptl_absorpt_correction_T_max 0.985
_exptl_absorpt_correction_T_min 0.571
_exptl_absorpt_correction_type gaussian
_exptl_absorpt_process_details
;
CrysAlisPro 1.171.38.46 (Rigaku Oxford Diffraction, 2015)
Numerical absorption correction based on gaussian integration over
			a multifaceted crystal model
Empirical absorption correction using spherical harmonics,
 implemented in SCALE3 ABSPACK scaling algorithm.
;
_exptl_crystal_colour colourless
_exptl_crystal_colour_primary colourless
_exptl_crystal_density_diffrn 1.304
_exptl_crystal_description block
_exptl_crystal_F_000 24224
_exptl_crystal_recrystallization_method 'Re-crystallisation from solvent: Acetonitrile, diisopropyl ether'
_exptl_crystal_size_max 0.224
_exptl_crystal_size_mid 0.161
_exptl_crystal_size_min 0.08
_refine_diff_density_max 1.416
_refine_diff_density_min -0.578
_refine_diff_density_rms 0.103
_refine_ls_extinction_method none
_refine_ls_goodness_of_fit_ref 1.565
_refine_ls_hydrogen_treatment constr
_refine_ls_matrix_type full
_refine_ls_number_parameters 2870
_refine_ls_number_reflns 20807
_refine_ls_number_restraints 11142
_refine_ls_restrained_S_all 1.331
_refine_ls_R_factor_all 0.1632
_refine_ls_R_factor_gt 0.1287
_refine_ls_shift/su_max 0.001
_refine_ls_shift/su_mean 0.000
_refine_ls_structure_factor_coef Fsqd
_refine_ls_weighting_details 'w=1/[\s^2^(Fo^2^)+(0.2000P)^2^] where P=(Fo^2^+2Fc^2^)/3'
_refine_ls_weighting_scheme calc
_refine_ls_wR_factor_gt 0.3762
_refine_ls_wR_factor_ref 0.4159
_reflns_Friedel_coverage 0.000
_reflns_number_gt 13213
_reflns_number_total 20807
_reflns_threshold_expression 'I > 2\s(I)'
_cod_data_source_file d0sc04347h2.cif
_cod_data_source_block AACC-C2c_sq
_cod_original_cell_volume 60909(87)
_cod_database_code 1559071
_platon_squeeze_void_probe_radius 1.20
_shelx_shelxl_version_number 2017/1
_chemical_oxdiff_formula Cd12C600H400O50N50B24F64
_chemical_oxdiff_usercomment 'WMDWA013_Cu same crystal'
_shelx_space_group_comment
;
The symmetry employed for this shelxl refinement is uniquely defined
by the following loop, which should always be used as a source of
symmetry information in preference to the above space-group names.
They are only intended as comments.
;
_shelx_estimated_absorpt_t_max 0.737
_shelx_estimated_absorpt_t_min 0.463
_reflns_odcompleteness_completeness 99.15
_reflns_odcompleteness_iscentric 1
_reflns_odcompleteness_theta 50.38
_olex2_refinement_description
;
1. Fixed Uiso
 At 1.2 times of:
  All C(H) groups, All C(H,H) groups
 At 1.5 times of:
  All C(H,H,H) groups
2. Restrained distances
 N11A-C16A
 1.34 with sigma of 0.01
 C16A-C15A
 1.38 with sigma of 0.01
 C15A-C14A
 1.38 with sigma of 0.01
 C14A-C13A
 1.38 with sigma of 0.01
 C13A-C12A
 1.39 with sigma of 0.01
 N11A-C12A
 1.35 with sigma of 0.01
 C25A-C12A
 1.45 with sigma of 0.01
 N21A-C25A
 1.34 with sigma of 0.01
 N22A-N21A
 1.35 with sigma of 0.01
 N22A-C23A
 1.34 with sigma of 0.01
 C24A-C23A
 1.37 with sigma of 0.01
 C25A-C24A
 1.39 with sigma of 0.01
 C71H-C26H \\sim C73H-C46H \\sim C75H-C66H \\sim C73G-C46G \\sim C75G-C66G
\\sim C71G-C26G
 with sigma of 0.001
 C54B-C46B \\sim C51B-C26B \\sim C51A-C26A \\sim C54A-C46A \\sim C54F-C46F
\\sim C51F-C26F \\sim C54E-
 C46E \\sim C51E-C26E \\sim C51C-C26C \\sim C54C-C46C \\sim C51D-C26D \\sim
C54D-C46D
 with sigma of 0.001
 N42C-C46C \\sim N22A-C26A \\sim N22B-C26B \\sim N42G-C46G \\sim N62G-C66G
\\sim N22G-C26G \\sim N42D-
 C46D \\sim N22E-C26E \\sim N42E-C46E \\sim N22F-C26F \\sim N42F-C46F \\sim
N22D-C26D \\sim N42H-C46H ~
 N62H-C66H \\sim N22H-C26H \\sim N22C-C26C \\sim N42B-C46B
 with sigma of 0.001
 N62G-C66G \\sim N22G-C26G \\sim N42G-C46G \\sim N22B-C26B \\sim N42A-C46A
\\sim N22A-C26A \\sim N42C-
 C46C \\sim N22C-C26C \\sim N42B-C46B \\sim N22H-C26H \\sim N42D-C46D \\sim
N42E-C46E \\sim N22F-C26F ~
 N22D-C26D \\sim N42F-C46F \\sim N42H-C46H \\sim N62H-C66H \\sim N22E-C26E
 with sigma of 0.001
 C54C-C46C \\sim C51C-C26C \\sim C51A-C26A \\sim C54A-C46A \\sim C54B-C46B
\\sim C51B-C26B \\sim C54D-
 C46D \\sim C51D-C26D \\sim C51F-C26F \\sim C54F-C46F \\sim C51E-C26E \\sim
C54E-C46E
 with sigma of 0.001
3. Restrained planarity
 N11C, C12C, C13C, C14C, C15C, C16C
 with sigma of 0.1
 N31C, C32C, C33C, C34C, C35C, C36C
 with sigma of 0.1
 N11D, C12D, C13D, C14D, C15D, C16D
 with sigma of 0.1
 N31D, C32D, C33D, C34D, C35D, C36D
 with sigma of 0.1
 N11E, C12E, C13E, C14E, C15E, C16E
 with sigma of 0.1
 N31E, C32E, C33E, C34E, C35E, C36E
 with sigma of 0.1
 N11F, C12F, C13F, C14F, C15F, C16F
 with sigma of 0.1
 N31F, C32F, C33F, C34F, C35F, C36F
 with sigma of 0.1
 N11G, C12G, C13G, C14G, C15G, C16G
 with sigma of 0.1
 N51G, C52G, C53G, C54G, C55G, C56G
 with sigma of 0.1
 N11H, C12H, C13H, C14H, C15H, C16H
 with sigma of 0.1
 N11B, C12B, C13B, C14B, C15B, C16B
 with sigma of 0.1
 N31G, C32G, C33G, C34G, C35G, C36G
 with sigma of 0.1
 N41A, N42A, C43A, C44A, C45A
 with sigma of 0.1
 N21B, N22B, C23B, C24B, C25B
 with sigma of 0.1
 N41B, N42B, C43B, C44B, C45B
 with sigma of 0.1
 N21C, N22C, C23C, C24C, C25C
 with sigma of 0.1
 N41C, N42C, C43C, C44C, C45C
 with sigma of 0.1
 N21D, N22D, C23D, C24D, C25D
 with sigma of 0.1
 N41D, N42D, C43D, C44D, C45D
 with sigma of 0.1
 N21E, N22E, C23E, C24E, C25E
 with sigma of 0.1
 N41E, N42E, C43E, C44E, C45E
 with sigma of 0.1
 N21F, N22F, C23F, C24F, C25F
 with sigma of 0.1
 N41F, N42F, C43F, C44F, C45F
 with sigma of 0.1
 N21G, N22G, C23G, C24G, C25G
 with sigma of 0.1
 N41G, N42G, C43G, C44G, C45G
 with sigma of 0.1
 N61G, N62G, C63G, C64G, C65G
 with sigma of 0.1
 N21H, N22H, C23H, C24H, C25H
 with sigma of 0.1
 N51H, C52H, C53H, C54H, C55H, C56H
 with sigma of 0.1
 N61H, N62H, C63H, C64H, C65H
 with sigma of 0.1
 N31H, C32H, C33H, C34H, C35H, C36H
 with sigma of 0.1
 N41H, N42H, C43H, C44H, C45H
 with sigma of 0.1
 N21A, N22A, C23A, C24A, C25A
 with sigma of 0.1
 N11A, C12A, C13A, C14A, C15A, C16A
 with sigma of 0.1
 C62A, C63A, C64A, C55A, C56A, C61A
 with sigma of 0.1
 C55D, C56D, C61D, C62D, C63D, C64D
 with sigma of 0.1
4. Uiso/Uaniso restraints and constraints
C12A \\sim C13A \\sim C14A \\sim C15A \\sim C16A \\sim C23A \\sim C24A \\sim
C25A \\sim C26A \\sim C32A \\sim C33A \\sim C34A \\sim C35A \\sim C36A \\sim
C43A \\sim C44A \\sim C45A \\sim C46A \\sim C51A \\sim C52A \\sim C53A \\sim
C54A \\sim C55A \\sim C56A \\sim C61A \\sim C62A \\sim C63A \\sim C64A \\sim
C12B \\sim C13B \\sim C14B \\sim C15B \\sim C16B \\sim C23B \\sim C24B \\sim
C25B \\sim C26B \\sim C32B \\sim C33B \\sim C34B \\sim C35B \\sim C36B \\sim
C43B \\sim C44B \\sim C45B \\sim C46B \\sim C51B \\sim C52B \\sim C53B \\sim
C54B \\sim C55B \\sim C56B \\sim C61B \\sim C62B \\sim C63B \\sim C64B \\sim
C12C \\sim C13C \\sim C14C \\sim C15C \\sim C16C \\sim C23C \\sim C24C \\sim
C25C \\sim C26C \\sim C32C \\sim C33C \\sim C34C \\sim C35C \\sim C36C \\sim
C43C \\sim C44C \\sim C45C \\sim C46C \\sim C51C \\sim C52C \\sim C53C \\sim
C54C \\sim C55C \\sim C56C \\sim C61C \\sim C62C \\sim C63C \\sim C64C \\sim
C12D \\sim C13D \\sim C14D \\sim C15D \\sim C16D \\sim C23D \\sim C24D \\sim
C25D \\sim C26D \\sim C32D \\sim C33D \\sim C34D \\sim C35D \\sim C36D \\sim
C43D \\sim C44D \\sim C45D \\sim C46D \\sim C51D \\sim C52D \\sim C53D \\sim
C54D \\sim C55D \\sim C56D \\sim C61D \\sim C62D \\sim C63D \\sim C64D \\sim
C12E \\sim C13E \\sim C14E \\sim C15E \\sim C16E \\sim C23E \\sim C24E \\sim
C25E \\sim C26E \\sim C32E \\sim C33E \\sim C34E \\sim C35E \\sim C36E \\sim
C43E \\sim C44E \\sim C45E \\sim C46E \\sim C51E \\sim C52E \\sim C53E \\sim
C54E \\sim C55E \\sim C56E \\sim C61E \\sim C62E \\sim C63E \\sim C64E \\sim
C12F \\sim C13F \\sim C14F \\sim C15F \\sim C16F \\sim C23F \\sim C24F \\sim
C25F \\sim C26F \\sim C32F \\sim C33F \\sim C34F \\sim C35F \\sim C36F \\sim
C43F \\sim C44F \\sim C45F \\sim C46F \\sim C51F \\sim C52F \\sim C53F \\sim
C54F \\sim C55F \\sim C56F \\sim C61F \\sim C62F \\sim C63F \\sim C64F \\sim
C12G \\sim C13G \\sim C14G \\sim C15G \\sim C16G \\sim C23G \\sim C24G \\sim
C25G \\sim C26G \\sim C32G \\sim C33G \\sim C34G \\sim C35G \\sim C36G \\sim
C43G \\sim C44G \\sim C45G \\sim C46G \\sim C52G \\sim C53G \\sim C54G \\sim
C55G \\sim C56G \\sim C63G \\sim C64G \\sim C65G \\sim C66G \\sim C71G \\sim
C72G \\sim C73G \\sim C74G \\sim C75G \\sim C76G \\sim C77G \\sim C78G \\sim
C79G \\sim C12H \\sim C13H \\sim C14H \\sim C15H \\sim C16H \\sim C23H \\sim
C24H \\sim C25H \\sim C26H \\sim C32H \\sim C33H \\sim C34H \\sim C35H \\sim
C36H \\sim C43H \\sim C44H \\sim C45H \\sim C46H \\sim C52H \\sim C53H \\sim
C54H \\sim C55H \\sim C56H \\sim C63H \\sim C64H \\sim C65H \\sim C66H \\sim
C71H \\sim C72H \\sim C73H \\sim C74H \\sim C75H \\sim C76H \\sim C77H \\sim
C78H \\sim C79H \\sim N11A \\sim N21A \\sim N22A \\sim N31A \\sim N41A \\sim
N42A \\sim N11B \\sim N21B \\sim N22B \\sim N31B \\sim N41B \\sim N42B \\sim
N11C \\sim N21C \\sim N22C \\sim N31C \\sim N41C \\sim N42C \\sim N11D \\sim
N21D \\sim N22D \\sim N31D \\sim N41D \\sim N42D \\sim N11E \\sim N21E \\sim
N22E \\sim N31E \\sim N41E \\sim N42E \\sim N11F \\sim N21F \\sim N22F \\sim
N31F \\sim N41F \\sim N42F \\sim N11G \\sim N21G \\sim N22G \\sim N31G \\sim
N41G \\sim N42G \\sim N51G \\sim N61G \\sim N62G \\sim N11H \\sim N21H \\sim
N22H \\sim N31H \\sim N41H \\sim N42H \\sim N51H \\sim N61H \\sim N62H \\sim
O1W \\sim O1X \\sim O2W \\sim O3W \\sim O4W \\sim O5W \\sim O6W \\sim B11 \\sim
B21 \\sim B31 \\sim B41 \\sim B51 \\sim B61 \\sim B71 \\sim B81 \\sim F12 \\sim
F13 \\sim F14 \\sim F15 \\sim F22 \\sim F23 \\sim F24 \\sim F25 \\sim F32 \\sim
F33 \\sim F34 \\sim F35 \\sim F42 \\sim F43 \\sim F44 \\sim F45 \\sim F52 \\sim
F53 \\sim F54 \\sim F55 \\sim F62 \\sim F63 \\sim F64 \\sim F65 \\sim F72 \\sim
F73 \\sim F75 \\sim F74 \\sim F82 \\sim F83 \\sim F84 \\sim F85: within 2A with
sigma of 0.04 and sigma for terminal atoms of 0.08
5. Rigid body (RIGU) restrains
 C12A, C13A, C14A, C15A, C16A, C23A, C24A, C25A, C26A, C32A, C33A, C34A, C35A,
 C36A, C43A, C44A, C45A, C46A, C51A, C52A, C53A, C54A, C55A, C56A, C61A, C62A,
 C63A, C64A, C12B, C13B, C14B, C15B, C16B, C23B, C24B, C25B, C26B, C32B, C33B,
 C34B, C35B, C36B, C43B, C44B, C45B, C46B, C51B, C52B, C53B, C54B, C55B, C56B,
 C61B, C62B, C63B, C64B, C12C, C13C, C14C, C15C, C16C, C23C, C24C, C25C, C26C,
 C32C, C33C, C34C, C35C, C36C, C43C, C44C, C45C, C46C, C51C, C52C, C53C, C54C,
 C55C, C56C, C61C, C62C, C63C, C64C, C12D, C13D, C14D, C15D, C16D, C23D, C24D,
 C25D, C26D, C32D, C33D, C34D, C35D, C36D, C43D, C44D, C45D, C46D, C51D, C52D,
 C53D, C54D, C55D, C56D, C61D, C62D, C63D, C64D, C12E, C13E, C14E, C15E, C16E,
 C23E, C24E, C25E, C26E, C32E, C33E, C34E, C35E, C36E, C43E, C44E, C45E, C46E,
 C51E, C52E, C53E, C54E, C55E, C56E, C61E, C62E, C63E, C64E, C12F, C13F, C14F,
 C15F, C16F, C23F, C24F, C25F, C26F, C32F, C33F, C34F, C35F, C36F, C43F, C44F,
 C45F, C46F, C51F, C52F, C53F, C54F, C55F, C56F, C61F, C62F, C63F, C64F, C12G,
 C13G, C14G, C15G, C16G, C23G, C24G, C25G, C26G, C32G, C33G, C34G, C35G, C36G,
 C43G, C44G, C45G, C46G, C52G, C53G, C54G, C55G, C56G, C63G, C64G, C65G, C66G,
 C71G, C72G, C73G, C74G, C75G, C76G, C77G, C78G, C79G, C12H, C13H, C14H, C15H,
 C16H, C23H, C24H, C25H, C26H, C32H, C33H, C34H, C35H, C36H, C43H, C44H, C45H,
 C46H, C52H, C53H, C54H, C55H, C56H, C63H, C64H, C65H, C66H, C71H, C72H, C73H,
 C74H, C75H, C76H, C77H, C78H, C79H, N11A, N21A, N22A, N31A, N41A, N42A, N11B,
 N21B, N22B, N31B, N41B, N42B, N11C, N21C, N22C, N31C, N41C, N42C, N11D, N21D,
 N22D, N31D, N41D, N42D, N11E, N21E, N22E, N31E, N41E, N42E, N11F, N21F, N22F,
 N31F, N41F, N42F, N11G, N21G, N22G, N31G, N41G, N42G, N51G, N61G, N62G, N11H,
 N21H, N22H, N31H, N41H, N42H, N51H, N61H, N62H, O1W, O1X, O2W, O3W, O4W, O5W,
 O6W, B11, B21, B31, B41, B51, B61, B71, B81, F12, F13, F14, F15, F22, F23, F24,
  F25, F32, F33, F34, F35, F42, F43, F44, F45, F52, F53, F54, F55, F62, F63,
 F64, F65, F72, F73, F75, F74, F82, F83, F84, F85
 with sigma for 1-2 distances of 0.004 and sigma for 1-3 distances of 0.004
6. Same fragment restrains
{N11A, C12A, C13A, C14A, C15A, C16A, N21A, N22A, C23A, C24A, C25A} sigma for
1-2: 0.02, 1-3: 0.04
as
{N31A, C32A, C33A, C34A, C35A, C36A, N41A, N42A, C43A, C44A, C45A}
{N11A, C12A, C13A, C14A, C15A, C16A, N21A, N22A, C23A, C24A, C25A} sigma for
1-2: 0.02, 1-3: 0.04
as
{N11B, C12B, C13B, C14B, C15B, C16B, N21B, N22B, C23B, C24B, C25B}
{N11A, C12A, C13A, C14A, C15A, C16A, N21A, N22A, C23A, C24A, C25A} sigma for
1-2: 0.02, 1-3: 0.04
as
{N31B, C32B, C33B, C34B, C35B, C36B, N41B, N42B, C43B, C44B, C45B}
{C51A, C52A, C53A, C54A, C55A, C56A, C61A, C62A, C63A, C64A} sigma for 1-2:
0.02, 1-3: 0.04
{C54A, C53A, C52A, C51A, C56A, C55A, C64A, C63A, C62A, C61A} sigma for 1-2:
0.02, 1-3: 0.04
as
{C51B, C52B, C53B, C54B, C55B, C56B, C61B, C62B, C63B, C64B}
{N11A, C12A, C13A, C14A, C15A, C16A, N21A, N22A, C23A, C24A, C25A} sigma for
1-2: 0.02, 1-3: 0.04
as
{N11C, C12C, C13C, C14C, C15C, C16C, N21C, N22C, C23C, C24C, C25C}
{N11A, C12A, C13A, C14A, C15A, C16A, N21A, N22A, C23A, C24A, C25A} sigma for
1-2: 0.02, 1-3: 0.04
as
{N31C, C32C, C33C, C34C, C35C, C36C, N41C, N42C, C43C, C44C, C45C}
{C51A, C52A, C53A, C54A, C55A, C56A, C61A, C62A, C63A, C64A} sigma for 1-2:
0.02, 1-3: 0.04
{C54A, C53A, C52A, C51A, C56A, C55A, C64A, C63A, C62A, C61A} sigma for 1-2:
0.02, 1-3: 0.04
as
{C51C, C52C, C53C, C54C, C55C, C56C, C61C, C62C, C63C, C64C}
{N11A, C12A, C13A, C14A, C15A, C16A, N21A, N22A, C23A, C24A, C25A} sigma for
1-2: 0.02, 1-3: 0.04
as
{N11D, C12D, C13D, C14D, C15D, C16D, N21D, N22D, C23D, C24D, C25D}
{N11A, C12A, C13A, C14A, C15A, C16A, N21A, N22A, C23A, C24A, C25A} sigma for
1-2: 0.02, 1-3: 0.04
as
{N31D, C32D, C33D, C34D, C35D, C36D, N41D, N42D, C43D, C44D, C45D}
{C51A, C52A, C53A, C54A, C55A, C56A, C61A, C62A, C63A, C64A} sigma for 1-2:
0.02, 1-3: 0.04
{C54A, C53A, C52A, C51A, C56A, C55A, C64A, C63A, C62A, C61A} sigma for 1-2:
0.02, 1-3: 0.04
as
{C51D, C52D, C53D, C54D, C55D, C56D, C61D, C62D, C63D, C64D}
{N11A, C12A, C13A, C14A, C15A, C16A, N21A, N22A, C23A, C24A, C25A} sigma for
1-2: 0.02, 1-3: 0.04
as
{N11E, C12E, C13E, C14E, C15E, C16E, N21E, N22E, C23E, C24E, C25E}
{N11A, C12A, C13A, C14A, C15A, C16A, N21A, N22A, C23A, C24A, C25A} sigma for
1-2: 0.02, 1-3: 0.04
as
{N31E, C32E, C33E, C34E, C35E, C36E, N41E, N42E, C43E, C44E, C45E}
{C51A, C52A, C53A, C54A, C55A, C56A, C61A, C62A, C63A, C64A} sigma for 1-2:
0.02, 1-3: 0.04
{C54A, C53A, C52A, C51A, C56A, C55A, C64A, C63A, C62A, C61A} sigma for 1-2:
0.02, 1-3: 0.04
as
{C51E, C52E, C53E, C54E, C55E, C56E, C61E, C62E, C63E, C64E}
{N11A, C12A, C13A, C14A, C15A, C16A, N21A, N22A, C23A, C24A, C25A} sigma for
1-2: 0.02, 1-3: 0.04
as
{N11F, C12F, C13F, C14F, C15F, C16F, N21F, N22F, C23F, C24F, C25F}
{N11A, C12A, C13A, C14A, C15A, C16A, N21A, N22A, C23A, C24A, C25A} sigma for
1-2: 0.02, 1-3: 0.04
as
{N31F, C32F, C33F, C34F, C35F, C36F, N41F, N42F, C43F, C44F, C45F}
{C51A, C52A, C53A, C54A, C55A, C56A, C61A, C62A, C63A, C64A} sigma for 1-2:
0.02, 1-3: 0.04
{C54A, C53A, C52A, C51A, C56A, C55A, C64A, C63A, C62A, C61A} sigma for 1-2:
0.02, 1-3: 0.04
as
{C51F, C52F, C53F, C54F, C55F, C56F, C61F, C62F, C63F, C64F}
{N11A, C12A, C13A, C14A, C15A, C16A, N21A, N22A, C23A, C24A, C25A} sigma for
1-2: 0.02, 1-3: 0.04
as
{N11G, C12G, C13G, C14G, C15G, C16G, N21G, N22G, C23G, C24G, C25G}
{N11A, C12A, C13A, C14A, C15A, C16A, N21A, N22A, C23A, C24A, C25A} sigma for
1-2: 0.02, 1-3: 0.04
as
{N31G, C32G, C33G, C34G, C35G, C36G, N41G, N42G, C43G, C44G, C45G}
{N11A, C12A, C13A, C14A, C15A, C16A, N21A, N22A, C23A, C24A, C25A} sigma for
1-2: 0.02, 1-3: 0.04
as
{N51G, C52G, C53G, C54G, C55G, C56G, N61G, N62G, C63G, C64G, C65G}
{N11A, C12A, C13A, C14A, C15A, C16A, N21A, N22A, C23A, C24A, C25A} sigma for
1-2: 0.02, 1-3: 0.04
as
{N11H, C12H, C13H, C14H, C15H, C16H, N21H, N22H, C23H, C24H, C25H}
{N11A, C12A, C13A, C14A, C15A, C16A, N21A, N22A, C23A, C24A, C25A} sigma for
1-2: 0.02, 1-3: 0.04
as
{N31H, C32H, C33H, C34H, C35H, C36H, N41H, N42H, C43H, C44H, C45H}
{N11A, C12A, C13A, C14A, C15A, C16A, N21A, N22A, C23A, C24A, C25A} sigma for
1-2: 0.02, 1-3: 0.04
as
{N51H, C52H, C53H, C54H, C55H, C56H, N61H, N62H, C63H, C64H, C65H}
{C71G, C72G, C73G, C74G, C75G, C76G, C77G, C78G, C79G} sigma for 1-2: 0.02,
1-3: 0.04
{C73G, C72G, C71G, C76G, C75G, C74G, C77G, C79G, C78G} sigma for 1-2: 0.02,
1-3: 0.04
{C75G, C76G, C71G, C72G, C73G, C74G, C79G, C77G, C78G} sigma for 1-2: 0.02,
1-3: 0.04
{C71G, C76G, C75G, C74G, C73G, C72G, C79G, C78G, C77G} sigma for 1-2: 0.02,
1-3: 0.04
{C73G, C74G, C75G, C76G, C71G, C72G, C78G, C79G, C77G} sigma for 1-2: 0.02,
1-3: 0.04
{C75G, C74G, C73G, C72G, C71G, C76G, C78G, C77G, C79G} sigma for 1-2: 0.02,
1-3: 0.04
as
{C71H, C72H, C73H, C74H, C75H, C76H, C77H, C78H, C79H}
{B11, F12, F13, F14, F15} sigma for 1-2: 0.02, 1-3: 0.04
{B11, F15, F14, F13, F12} sigma for 1-2: 0.02, 1-3: 0.04
{B11, F14, F13, F12, F15} sigma for 1-2: 0.02, 1-3: 0.04
{B11, F13, F12, F15, F14} sigma for 1-2: 0.02, 1-3: 0.04
{B11, F12, F15, F14, F13} sigma for 1-2: 0.02, 1-3: 0.04
as
{B21, F22, F23, F24, F25}
{B11, F12, F13, F14, F15} sigma for 1-2: 0.02, 1-3: 0.04
{B11, F15, F14, F13, F12} sigma for 1-2: 0.02, 1-3: 0.04
{B11, F14, F13, F12, F15} sigma for 1-2: 0.02, 1-3: 0.04
{B11, F13, F12, F15, F14} sigma for 1-2: 0.02, 1-3: 0.04
{B11, F12, F15, F14, F13} sigma for 1-2: 0.02, 1-3: 0.04
as
{B31, F32, F33, F34, F35}
{B11, F12, F13, F14, F15} sigma for 1-2: 0.02, 1-3: 0.04
{B11, F15, F14, F13, F12} sigma for 1-2: 0.02, 1-3: 0.04
{B11, F14, F13, F12, F15} sigma for 1-2: 0.02, 1-3: 0.04
{B11, F13, F12, F15, F14} sigma for 1-2: 0.02, 1-3: 0.04
{B11, F12, F15, F14, F13} sigma for 1-2: 0.02, 1-3: 0.04
as
{B41, F42, F43, F44, F45}
{B11, F12, F13, F14, F15} sigma for 1-2: 0.02, 1-3: 0.04
{B11, F15, F14, F13, F12} sigma for 1-2: 0.02, 1-3: 0.04
{B11, F14, F13, F12, F15} sigma for 1-2: 0.02, 1-3: 0.04
{B11, F13, F12, F15, F14} sigma for 1-2: 0.02, 1-3: 0.04
{B11, F12, F15, F14, F13} sigma for 1-2: 0.02, 1-3: 0.04
as
{B51, F52, F53, F54, F55}
{B11, F12, F13, F14, F15} sigma for 1-2: 0.02, 1-3: 0.04
{B11, F15, F14, F13, F12} sigma for 1-2: 0.02, 1-3: 0.04
{B11, F14, F13, F12, F15} sigma for 1-2: 0.02, 1-3: 0.04
{B11, F13, F12, F15, F14} sigma for 1-2: 0.02, 1-3: 0.04
{B11, F12, F15, F14, F13} sigma for 1-2: 0.02, 1-3: 0.04
as
{B61, F62, F63, F64, F65}
{B11, F13, F12, F15, F14} sigma for 1-2: 0.02, 1-3: 0.04
{B11, F15, F14, F13, F12} sigma for 1-2: 0.02, 1-3: 0.04
{B11, F14, F13, F12, F15} sigma for 1-2: 0.02, 1-3: 0.04
{B11, F12, F13, F14, F15} sigma for 1-2: 0.02, 1-3: 0.04
{B11, F12, F15, F14, F13} sigma for 1-2: 0.02, 1-3: 0.04
as
{B71, F72, F73, F75, F74}
{B11, F12, F13, F14, F15} sigma for 1-2: 0.02, 1-3: 0.04
{B11, F15, F14, F13, F12} sigma for 1-2: 0.02, 1-3: 0.04
{B11, F14, F13, F12, F15} sigma for 1-2: 0.02, 1-3: 0.04
{B11, F13, F12, F15, F14} sigma for 1-2: 0.02, 1-3: 0.04
{B11, F12, F15, F14, F13} sigma for 1-2: 0.02, 1-3: 0.04
as
{B81, F82, F83, F84, F85}
7. Others
 Sof(B61)=Sof(F62)=Sof(F63)=Sof(F64)=Sof(F65)=FVAR(1)
 Sof(B21)=Sof(F22)=Sof(F23)=Sof(F24)=Sof(F25)=FVAR(2)
 Sof(B51)=Sof(F52)=Sof(F53)=Sof(F54)=Sof(F55)=FVAR(3)
 Sof(B81)=Sof(F82)=Sof(F83)=Sof(F84)=Sof(F85)=1-FVAR(4)
 Sof(B11)=Sof(F12)=Sof(F13)=Sof(F14)=Sof(F15)=FVAR(4)
 Sof(B71)=Sof(F72)=Sof(F73)=Sof(F75)=Sof(F74)=FVAR(5)
 Sof(B41)=Sof(F42)=Sof(F43)=Sof(F44)=Sof(F45)=FVAR(6)
 Sof(B31)=Sof(F32)=Sof(F33)=Sof(F34)=Sof(F35)=FVAR(7)
 Sof(O1X)=1-FVAR(8)
 Sof(O1W)=FVAR(8)
 Fixed Uiso: B11(0.25) F12(0.25) F13(0.25) F14(0.25) F15(0.25) B31(0.25)
 F32(0.25) F33(0.25) F34(0.25) F35(0.25) B41(0.25) F42(0.25) F43(0.25)
 F44(0.25) F45(0.25) B71(0.25) F72(0.25) F73(0.25) F75(0.25) F74(0.25)
 B81(0.25) F82(0.25) F83(0.25) F84(0.25) F85(0.25) O1W(0.2) O1X(0.2) O2W(0.2)
 O3W(0.2) O4W(0.2) O5W(0.2) O6W(0.2)
8.a Secondary CH2 refined with riding coordinates:
 C26A(H26A,H26B), C46A(H46A,H46B), C26B(H26C,H26D), C46B(H46C,H46D), C26C(H26E,
 H26F), C46C(H46E,H46F), C26D(H26G,H26H), C46D(H46G,H46H), C26E(H26I,H26J),
 C46E(H46I,H46J), C26F(H26K,H26L), C46F(H46K,H46L), C26G(H26M,H26N), C46G(H46M,
 H46N), C66G(H66A,H66B), C26H(H26O,H26P), C46H(H46O,H46P), C66H(H66C,H66D)
8.b Me refined with riding coordinates:
 C77G(H77A,H77B,H77C), C78G(H78A,H78B,H78C), C79G(H79A,H79B,H79C), C77H(H77D,
 H77E,H77F), C78H(H78D,H78E,H78F), C79H(H79D,H79E,H79F)
8.c Aromatic/amide H refined with riding coordinates:
 C13A(H13A), C14A(H14A), C15A(H15A), C16A(H16A), C23A(H23A), C24A(H24A),
 C33A(H33A), C34A(H34A), C35A(H35A), C36A(H36A), C43A(H43A), C44A(H44A),
 C52A(H52A), C53A(H53A), C61A(H61A), C62A(H62A), C63A(H63A), C64A(H64A),
 C13B(H13B), C14B(H14B), C15B(H15B), C16B(H16B), C23B(H23B), C24B(H24B),
 C33B(H33B), C34B(H34B), C35B(H35B), C36B(H36B), C43B(H43B), C44B(H44B),
 C52B(H52B), C53B(H53B), C61B(H61B), C62B(H62B), C63B(H63B), C64B(H64B),
 C13C(H13C), C14C(H14C), C15C(H15C), C16C(H16C), C23C(H23C), C24C(H24C),
 C33C(H33C), C34C(H34C), C35C(H35C), C36C(H36C), C43C(H43C), C44C(H44C),
 C52C(H52C), C53C(H53C), C61C(H61C), C62C(H62C), C63C(H63C), C64C(H64C),
 C13D(H13D), C14D(H14D), C15D(H15D), C16D(H16D), C23D(H23D), C24D(H24D),
 C33D(H33D), C34D(H34D), C35D(H35D), C36D(H36D), C43D(H43D), C44D(H44D),
 C52D(H52D), C53D(H53D), C61D(H61D), C62D(H62D), C63D(H63D), C64D(H64D),
 C13E(H13E), C14E(H14E), C15E(H15E), C16E(H16E), C23E(H23E), C24E(H24E),
 C33E(H33E), C34E(H34E), C35E(H35E), C36E(H36E), C43E(H43E), C44E(H44E),
 C52E(H52E), C53E(H53E), C61E(H61E), C62E(H62E), C63E(H63E), C64E(H64E),
 C13F(H13F), C14F(H14F), C15F(H15F), C16F(H16F), C23F(H23F), C24F(H24F),
 C33F(H33F), C34F(H34F), C35F(H35F), C36F(H36F), C43F(H43F), C44F(H44F),
 C52F(H52F), C53F(H53F), C61F(H61F), C62F(H62F), C63F(H63F), C64F(H64F),
 C13G(H13G), C14G(H14G), C15G(H15G), C16G(H16G), C23G(H23G), C24G(H24G),
 C33G(H33G), C34G(H34G), C35G(H35G), C36G(H36G), C43G(H43G), C44G(H44G),
 C53G(H53G), C54G(H54G), C55G(H55G), C56G(H56G), C63G(H63G), C64G(H64G),
 C13H(H13H), C14H(H14H), C15H(H15H), C16H(H16H), C23H(H23H), C24H(H24H),
 C33H(H33H), C34H(H34H), C35H(H35H), C36H(H36H), C43H(H43H), C44H(H44H),
 C53H(H53H), C54H(H54H), C55H(H55H), C56H(H56H), C63H(H63H), C64H(H64H)
;
_olex2_exptl_crystal_mounting_method 'mounted on a loop of keratinized protein fibre in Fomblin oil'
_olex2_submission_special_instructions 'No special instructions were received'
_oxdiff_exptl_absorpt_empirical_details
;
Empirical correction (ABSPACK) includes:
- Absorption correction using spherical harmonics
- Frame scaling
;
_oxdiff_exptl_absorpt_empirical_full_max 1.390
_oxdiff_exptl_absorpt_empirical_full_min 0.768

loop_
_space_group_symop_operation_xyz
'x, y, z'
'-x, y, -z+1/2'
'x+1/2, y+1/2, z'
'-x+1/2, y+1/2, -z+1/2'
'-x, -y, -z'
'x, -y, z-1/2'
'-x+1/2, -y+1/2, -z'
'x+1/2, -y+1/2, z-1/2'

loop_
_atom_site_label
_atom_site_type_symbol
_atom_site_fract_x
_atom_site_fract_y
_atom_site_fract_z
_atom_site_U_iso_or_equiv
_atom_site_adp_type
_atom_site_occupancy
_atom_site_site_symmetry_order
_atom_site_calc_flag
_atom_site_refinement_flags_posn
_atom_site_refinement_flags_adp
_atom_site_refinement_flags_occupancy
_atom_site_disorder_assembly
_atom_site_disorder_group
Cd01 Cd 0.31193(4) 0.31576(5) 0.35255(6) 0.1393(7) Uani 1 1 d . . . . .
Cd02 Cd 0.37296(4) 0.37540(6) 0.73773(7) 0.1479(7) Uani 1 1 d . . . . .
Cd03 Cd 0.53067(4) 0.63949(6) 0.93981(7) 0.1487(7) Uani 1 1 d . . . . .
Cd04 Cd 0.34190(4) 0.05741(6) 0.54461(7) 0.1512(7) Uani 1 1 d . . . . .
Cd05 Cd 0.45601(5) 0.02252(7) 0.54895(9) 0.1893(9) Uani 1 1 d . . . . .
Cd06 Cd 0.35241(4) 0.66734(7) 0.57334(7) 0.1571(7) Uani 1 1 d . . . . .
N11A N 0.4729(3) 0.0034(5) 0.6125(6) 0.181(7) Uani 1 1 d D U . . .
C12A C 0.4728(3) 0.0421(5) 0.6314(6) 0.160(7) Uani 1 1 d D U . . .
C13A C 0.4857(4) 0.0350(8) 0.6746(6) 0.179(7) Uani 1 1 d D U . . .
H13A H 0.485246 0.062754 0.686654 0.214 Uiso 1 1 calc R . . . .
C14A C 0.4990(5) -0.0134(8) 0.6991(7) 0.196(9) Uani 1 1 d D U . . .
H14A H 0.507218 -0.020209 0.727753 0.235 Uiso 1 1 calc R . . . .
C15A C 0.5002(5) -0.0514(9) 0.6815(8) 0.230(13) Uani 1 1 d D U . . .
H15A H 0.511705 -0.082397 0.700407 0.276 Uiso 1 1 calc R . . . .
C16A C 0.4843(5) -0.0445(6) 0.6356(8) 0.196(10) Uani 1 1 d D U . . .
H16A H 0.481511 -0.074391 0.620266 0.235 Uiso 1 1 calc R . . . .
N21A N 0.4547(4) 0.1015(5) 0.5726(6) 0.166(6) Uani 1 1 d D U . . .
N22A N 0.4472(3) 0.1537(6) 0.5599(4) 0.197(7) Uani 1 1 d D U . . .
C23A C 0.4493(5) 0.1791(7) 0.5860(7) 0.189(9) Uani 1 1 d D U . . .
H23A H 0.445524 0.216156 0.583731 0.226 Uiso 1 1 calc R . . . .
C24A C 0.4578(5) 0.1419(6) 0.6165(8) 0.166(7) Uani 1 1 d D U . . .
H24A H 0.460410 0.146816 0.638430 0.199 Uiso 1 1 calc R . . . .
C25A C 0.4619(4) 0.0948(6) 0.6080(7) 0.151(6) Uani 1 1 d D U . . .
C26A C 0.4364(3) 0.1737(10) 0.5197(4) 0.222(9) Uani 1 1 d D U . . .
H26A H 0.445658 0.153353 0.519108 0.266 Uiso 1 1 calc R . . . .
H26B H 0.442166 0.211878 0.526394 0.266 Uiso 1 1 calc R . . . .
N31A N 0.2797(4) 0.3152(7) 0.3350(7) 0.193(8) Uani 1 1 d D U . . .
C32A C 0.2672(5) 0.2654(8) 0.3217(10) 0.220(10) Uani 1 1 d D U . . .
C33A C 0.2424(6) 0.2621(11) 0.2997(13) 0.265(14) Uani 1 1 d D U . . .
H33A H 0.233721 0.228036 0.289488 0.318 Uiso 1 1 calc R . . . .
C34A C 0.2306(6) 0.3081(12) 0.2928(13) 0.259(14) Uani 1 1 d D U . . .
H34A H 0.213584 0.305604 0.277122 0.311 Uiso 1 1 calc R . . . .
C35A C 0.2431(6) 0.3569(11) 0.3082(12) 0.243(12) Uani 1 1 d D U . . .
H35A H 0.236435 0.388087 0.306977 0.291 Uiso 1 1 calc R . . . .
C36A C 0.2666(5) 0.3593(9) 0.3260(9) 0.196(9) Uani 1 1 d D U . . .
H36A H 0.273687 0.393962 0.332104 0.236 Uiso 1 1 calc R . . . .
N41A N 0.2946(4) 0.2282(6) 0.3277(7) 0.201(8) Uani 1 1 d D U . . .
N42A N 0.3015(2) 0.1790(8) 0.3291(4) 0.230(8) Uani 1 1 d D U . . .
C43A C 0.2894(5) 0.1391(8) 0.3247(9) 0.275(13) Uani 1 1 d D U . . .
H43A H 0.291531 0.101396 0.325051 0.329 Uiso 1 1 calc R . . . .
C44A C 0.2733(5) 0.1636(8) 0.3197(10) 0.270(13) Uani 1 1 d D U . . .
H44A H 0.261815 0.146475 0.315406 0.324 Uiso 1 1 calc R . . . .
C45A C 0.2774(5) 0.2193(8) 0.3223(9) 0.216(9) Uani 1 1 d D U . . .
C46A C 0.3155(2) 0.1706(13) 0.3253(4) 0.261(10) Uani 1 1 d D U . . .
H46A H 0.310595 0.199425 0.305548 0.313 Uiso 1 1 calc R . . . .
H46B H 0.310259 0.135287 0.310020 0.313 Uiso 1 1 calc R . . . .
C51A C 0.4055(3) 0.1706(12) 0.4699(6) 0.227(9) Uani 1 1 d D U . . .
C52A C 0.3873(5) 0.1628(11) 0.4634(8) 0.214(9) Uani 1 1 d D U . . .
H52A H 0.394875 0.154711 0.491206 0.256 Uiso 1 1 calc R . . . .
C53A C 0.3584(5) 0.1661(9) 0.4185(8) 0.203(8) Uani 1 1 d D U . . .
H53A H 0.347117 0.164217 0.416979 0.244 Uiso 1 1 calc R . . . .
C54A C 0.3461(3) 0.1721(10) 0.3766(5) 0.225(8) Uani 1 1 d D U . . .
C55A C 0.3636(5) 0.1776(12) 0.3799(7) 0.256(9) Uani 1 1 d D U . . .
C56A C 0.3927(4) 0.1778(12) 0.4256(8) 0.255(9) Uani 1 1 d D U . . .
C61A C 0.4106(6) 0.1858(14) 0.4301(10) 0.288(11) Uani 1 1 d D U . . .
H61A H 0.430421 0.186266 0.460921 0.346 Uiso 1 1 calc R . . . .
C62A C 0.3974(7) 0.1928(12) 0.3872(12) 0.314(13) Uani 1 1 d D U . . .
H62A H 0.408597 0.199820 0.388824 0.377 Uiso 1 1 calc R . . . .
C63A C 0.3692(7) 0.1901(10) 0.3425(11) 0.318(14) Uani 1 1 d D U . . .
H63A H 0.361701 0.194090 0.314441 0.382 Uiso 1 1 calc R . . . .
C64A C 0.3508(6) 0.1820(12) 0.3358(9) 0.294(12) Uani 1 1 d D U . . .
H64A H 0.331175 0.179537 0.304265 0.353 Uiso 1 1 calc R . . . .
N11B N 0.3517(4) 0.3090(7) 0.3862(6) 0.175(6) Uani 1 1 d D U . . .
C12B C 0.3767(4) 0.3107(6) 0.4361(7) 0.146(6) Uani 1 1 d D U . . .
C13B C 0.4022(4) 0.3149(7) 0.4604(8) 0.168(7) Uani 1 1 d D U . . .
H13B H 0.419226 0.317133 0.494972 0.202 Uiso 1 1 calc R . . . .
C14B C 0.4024(5) 0.3157(10) 0.4341(9) 0.197(8) Uani 1 1 d D U . . .
H14B H 0.419622 0.317223 0.450311 0.237 Uiso 1 1 calc R . . . .
C15B C 0.3777(5) 0.3143(11) 0.3846(9) 0.210(9) Uani 1 1 d D U . . .
H15B H 0.377703 0.313782 0.366118 0.252 Uiso 1 1 calc R . . . .
C16B C 0.3520(5) 0.3136(9) 0.3605(8) 0.188(8) Uani 1 1 d D U . . .
H16B H 0.334837 0.316371 0.325905 0.226 Uiso 1 1 calc R . . . .
N21B N 0.3501(3) 0.3109(5) 0.4368(5) 0.123(4) Uani 1 1 d D U . . .
N22B N 0.3566(2) 0.3109(5) 0.4718(4) 0.126(4) Uani 1 1 d D U . . .
C23B C 0.3843(3) 0.3093(7) 0.5173(5) 0.148(7) Uani 1 1 d D U . . .
H23B H 0.393024 0.310220 0.546760 0.178 Uiso 1 1 calc R . . . .
C24B C 0.3975(3) 0.3062(7) 0.5132(6) 0.143(6) Uani 1 1 d D U . . .
H24B H 0.417010 0.303419 0.538644 0.172 Uiso 1 1 calc R . . . .
C25B C 0.3753(3) 0.3082(6) 0.4623(6) 0.119(5) Uani 1 1 d D U . . .
C26B C 0.3349(2) 0.3133(5) 0.4592(5) 0.142(6) Uani 1 1 d D U . . .
H26C H 0.319524 0.336294 0.429883 0.170 Uiso 1 1 calc R . . . .
H26D H 0.342570 0.330757 0.486226 0.170 Uiso 1 1 calc R . . . .
N31B N 0.3611(4) -0.0211(6) 0.5573(6) 0.153(5) Uani 1 1 d D U . . .
C32B C 0.3515(4) -0.0380(7) 0.5194(6) 0.168(7) Uani 1 1 d D U . . .
C33B C 0.3599(5) -0.0879(7) 0.5217(7) 0.170(8) Uani 1 1 d D U . . .
H33B H 0.352459 -0.100322 0.494644 0.204 Uiso 1 1 calc R . . . .
C34B C 0.3789(5) -0.1187(8) 0.5631(8) 0.177(9) Uani 1 1 d D U . . .
H34B H 0.385241 -0.151734 0.565061 0.213 Uiso 1 1 calc R . . . .
C35B C 0.3889(4) -0.1029(8) 0.6014(8) 0.177(9) Uani 1 1 d D U . . .
H35B H 0.401268 -0.125212 0.629304 0.212 Uiso 1 1 calc R . . . .
C36B C 0.3801(4) -0.0522(8) 0.5982(7) 0.176(8) Uani 1 1 d D U . . .
H36B H 0.387714 -0.039526 0.625319 0.211 Uiso 1 1 calc R . . . .
N41B N 0.3210(3) 0.0379(6) 0.4734(6) 0.168(6) Uani 1 1 d D U . . .
N42B N 0.3008(3) 0.0583(5) 0.4278(6) 0.161(6) Uani 1 1 d D U . . .
C43B C 0.2996(4) 0.0307(8) 0.4034(7) 0.171(8) Uani 1 1 d D U . . .
H43B H 0.287253 0.037606 0.371114 0.206 Uiso 1 1 calc R . . . .
C44B C 0.3195(4) -0.0089(7) 0.4337(7) 0.167(7) Uani 1 1 d D U . . .
H44B H 0.323712 -0.034940 0.427010 0.201 Uiso 1 1 calc R . . . .
C45B C 0.3322(4) -0.0028(7) 0.4768(6) 0.174(8) Uani 1 1 d D U . . .
C46B C 0.2847(3) 0.1048(5) 0.4119(7) 0.184(8) Uani 1 1 d D U . . .
H46C H 0.281821 0.103625 0.426608 0.220 Uiso 1 1 calc R . . . .
H46D H 0.266123 0.103164 0.376004 0.220 Uiso 1 1 calc R . . . .
C51B C 0.3231(3) 0.2595(5) 0.4492(7) 0.143(6) Uani 1 1 d D U . . .
C52B C 0.3339(4) 0.2110(6) 0.4570(7) 0.135(6) Uani 1 1 d D U . . .
H52B H 0.350560 0.211690 0.471560 0.162 Uiso 1 1 calc R . . . .
C53B C 0.3223(4) 0.1615(7) 0.4453(7) 0.144(6) Uani 1 1 d D U . . .
H53B H 0.330878 0.129841 0.451275 0.173 Uiso 1 1 calc R . . . .
C54B C 0.2985(4) 0.1571(5) 0.4252(8) 0.163(7) Uani 1 1 d D U . . .
C55B C 0.2854(4) 0.2079(7) 0.4132(9) 0.163(7) Uani 1 1 d D U . . .
C56B C 0.2974(4) 0.2579(7) 0.4261(9) 0.169(7) Uani 1 1 d D U . . .
C61B C 0.2864(5) 0.3064(8) 0.4201(10) 0.189(9) Uani 1 1 d D U . . .
H61B H 0.295693 0.339901 0.431732 0.227 Uiso 1 1 calc R . . . .
C62B C 0.2614(5) 0.3027(8) 0.3968(11) 0.201(10) Uani 1 1 d D U . . .
H62B H 0.253170 0.334524 0.391613 0.241 Uiso 1 1 calc R . . . .
C63B C 0.2484(5) 0.2549(8) 0.3811(10) 0.201(10) Uani 1 1 d D U . . .
H63B H 0.230790 0.254581 0.363843 0.242 Uiso 1 1 calc R . . . .
C64B C 0.2595(4) 0.2058(8) 0.3890(9) 0.175(8) Uani 1 1 d D U . . .
H64B H 0.250319 0.172548 0.378823 0.210 Uiso 1 1 calc R . . . .
N11C N 0.3256(4) 0.1460(7) 0.5282(7) 0.180(7) Uani 1 1 d D U . . .
C12C C 0.3414(4) 0.1889(8) 0.5432(7) 0.177(8) Uani 1 1 d D U . . .
C13C C 0.3329(5) 0.2419(8) 0.5360(9) 0.243(13) Uani 1 1 d D U . . .
H13C H 0.344053 0.272133 0.547792 0.292 Uiso 1 1 calc R . . . .
C14C C 0.3074(6) 0.2478(10) 0.5109(11) 0.259(15) Uani 1 1 d D U . . .
H14C H 0.299704 0.283059 0.500867 0.311 Uiso 1 1 calc R . . . .
C15C C 0.2928(5) 0.2063(11) 0.4997(11) 0.271(16) Uani 1 1 d D U . . .
H15C H 0.276938 0.212677 0.487047 0.326 Uiso 1 1 calc R . . . .
C16C C 0.3018(5) 0.1530(9) 0.5074(10) 0.205(9) Uani 1 1 d D U . . .
H16C H 0.291471 0.122723 0.498103 0.246 Uiso 1 1 calc R . . . .
N21C N 0.3759(3) 0.1234(6) 0.5829(6) 0.155(5) Uani 1 1 d D U . . .
N22C N 0.4022(3) 0.1243(5) 0.6118(6) 0.166(6) Uani 1 1 d D U . . .
C23C C 0.4107(4) 0.1747(8) 0.6185(8) 0.181(8) Uani 1 1 d D U . . .
H23C H 0.428520 0.184641 0.638158 0.217 Uiso 1 1 calc R . . . .
C24C C 0.3891(4) 0.2086(7) 0.5921(8) 0.175(8) Uani 1 1 d D U . . .
H24C H 0.388323 0.246551 0.588219 0.211 Uiso 1 1 calc R . . . .
C25C C 0.3683(4) 0.1750(7) 0.5717(7) 0.160(7) Uani 1 1 d D U . . .
C26C C 0.4190(3) 0.0762(6) 0.6354(4) 0.165(6) Uani 1 1 d D U . . .
H26E H 0.414682 0.052886 0.644096 0.198 Uiso 1 1 calc R . . . .
H26F H 0.439063 0.086100 0.665870 0.198 Uiso 1 1 calc R . . . .
N31C N 0.4347(4) 0.0486(7) 0.4816(8) 0.226(8) Uani 1 1 d D U . . .
C32C C 0.4062(5) 0.0405(7) 0.4390(9) 0.211(8) Uani 1 1 d D U . . .
C33C C 0.3896(5) 0.0470(10) 0.3921(8) 0.243(10) Uani 1 1 d D U . . .
H33C H 0.369904 0.041397 0.363824 0.292 Uiso 1 1 calc R . . . .
C34C C 0.4025(6) 0.0617(14) 0.3883(10) 0.268(12) Uani 1 1 d D U . . .
H34C H 0.391845 0.065697 0.357125 0.322 Uiso 1 1 calc R . . . .
C35C C 0.4306(7) 0.0704(15) 0.4295(11) 0.271(12) Uani 1 1 d D U . . .
H35C H 0.439532 0.082001 0.427106 0.325 Uiso 1 1 calc R . . . .
C36C C 0.4466(5) 0.0623(13) 0.4760(10) 0.253(10) Uani 1 1 d D U . . .
H36C H 0.466392 0.066559 0.504272 0.304 Uiso 1 1 calc R . . . .
N41C N 0.4097(4) -0.0027(6) 0.4854(7) 0.181(6) Uani 1 1 d D U . . .
N42C N 0.3919(3) -0.0215(6) 0.4773(5) 0.190(7) Uani 1 1 d D U . . .
C43C C 0.3649(4) -0.0118(8) 0.4310(7) 0.193(8) Uani 1 1 d D U . . .
H43C H 0.348901 -0.021555 0.417491 0.231 Uiso 1 1 calc R . . . .
C44C C 0.3646(4) 0.0140(9) 0.4075(7) 0.185(8) Uani 1 1 d D U . . .
H44C H 0.348776 0.025497 0.374447 0.221 Uiso 1 1 calc R . . . .
C45C C 0.3931(4) 0.0201(8) 0.4432(8) 0.189(7) Uani 1 1 d D U . . .
C46C C 0.4026(3) -0.0493(6) 0.5155(4) 0.176(7) Uani 1 1 d D U . . .
H46E H 0.420827 -0.065575 0.537768 0.212 Uiso 1 1 calc R . . . .
H46F H 0.389629 -0.079304 0.500614 0.212 Uiso 1 1 calc R . . . .
C51C C 0.4136(3) 0.0456(7) 0.6029(4) 0.168(7) Uani 1 1 d D U . . .
C52C C 0.4005(4) 0.0661(7) 0.5619(7) 0.145(6) Uani 1 1 d D U . . .
H52C H 0.394315 0.102527 0.552987 0.174 Uiso 1 1 calc R . . . .
C53C C 0.3959(4) 0.0348(6) 0.5331(7) 0.149(6) Uani 1 1 d D U . . .
H53C H 0.384775 0.049652 0.503164 0.178 Uiso 1 1 calc R . . . .
C54C C 0.4066(3) -0.0163(6) 0.5455(4) 0.160(7) Uani 1 1 d D U . . .
C55C C 0.4224(4) -0.0376(7) 0.5903(7) 0.157(6) Uani 1 1 d D U . . .
C56C C 0.4273(4) -0.0055(7) 0.6196(7) 0.159(6) Uani 1 1 d D U . . .
C61C C 0.4426(5) -0.0284(9) 0.6635(7) 0.189(8) Uani 1 1 d D U . . .
H61C H 0.444507 -0.008831 0.682111 0.227 Uiso 1 1 calc R . . . .
C62C C 0.4544(5) -0.0788(9) 0.6785(8) 0.180(8) Uani 1 1 d D U . . .
H62C H 0.465650 -0.092515 0.708852 0.217 Uiso 1 1 calc R . . . .
C63C C 0.4502(5) -0.1095(8) 0.6505(8) 0.178(8) Uani 1 1 d D U . . .
H63C H 0.458901 -0.143828 0.661959 0.214 Uiso 1 1 calc R . . . .
C64C C 0.4335(5) -0.0911(7) 0.6061(8) 0.180(8) Uani 1 1 d D U . . .
H64C H 0.429217 -0.114202 0.585661 0.216 Uiso 1 1 calc R . . . .
N11D N 0.4073(3) 0.3946(7) 0.8187(6) 0.160(6) Uani 1 1 d D U . . .
C12D C 0.4076(4) 0.4472(7) 0.8276(6) 0.170(7) Uani 1 1 d D U . . .
C13D C 0.4263(4) 0.4644(9) 0.8745(7) 0.195(8) Uani 1 1 d D U . . .
H13D H 0.426819 0.501134 0.880588 0.234 Uiso 1 1 calc R . . . .
C14D C 0.4436(5) 0.4270(11) 0.9115(8) 0.203(10) Uani 1 1 d D U . . .
H14D H 0.455562 0.437654 0.942928 0.243 Uiso 1 1 calc R . . . .
C15D C 0.4440(5) 0.3755(10) 0.9038(8) 0.203(10) Uani 1 1 d D U . . .
H15D H 0.456471 0.350126 0.929753 0.244 Uiso 1 1 calc R . . . .
C16D C 0.4256(5) 0.3597(8) 0.8563(8) 0.200(10) Uani 1 1 d D U . . .
H16D H 0.426190 0.323634 0.851047 0.241 Uiso 1 1 calc R . . . .
N21D N 0.3688(3) 0.4656(6) 0.7425(6) 0.137(5) Uani 1 1 d D U . . .
N22D N 0.3531(2) 0.5098(7) 0.7138(4) 0.155(5) Uani 1 1 d D U . . .
C23D C 0.3631(5) 0.5547(7) 0.7394(8) 0.180(8) Uani 1 1 d D U . . .
H23D H 0.355137 0.589757 0.726306 0.216 Uiso 1 1 calc R . . . .
C24D C 0.3865(4) 0.5415(7) 0.7870(7) 0.165(7) Uani 1 1 d D U . . .
H24D H 0.398711 0.564861 0.814280 0.199 Uiso 1 1 calc R . . . .
C25D C 0.3887(4) 0.4851(7) 0.7873(6) 0.152(6) Uani 1 1 d D U . . .
C26D C 0.3289(2) 0.5088(10) 0.6614(3) 0.167(7) Uani 1 1 d D U . . .
H26G H 0.316553 0.539416 0.647854 0.201 Uiso 1 1 calc R . . . .
H26H H 0.318364 0.475076 0.649089 0.201 Uiso 1 1 calc R . . . .
N31D N 0.3950(3) 0.6908(6) 0.6198(6) 0.162(6) Uani 1 1 d D U . . .
C32D C 0.4150(4) 0.6509(6) 0.6491(7) 0.178(8) Uani 1 1 d D U . . .
C33D C 0.4414(4) 0.6571(8) 0.6763(8) 0.191(9) Uani 1 1 d D U . . .
H33D H 0.454791 0.628788 0.696111 0.229 Uiso 1 1 calc R . . . .
C34D C 0.4467(5) 0.7062(10) 0.6729(10) 0.210(10) Uani 1 1 d D U . . .
H34D H 0.464715 0.713007 0.692427 0.252 Uiso 1 1 calc R . . . .
C35D C 0.4267(5) 0.7455(10) 0.6422(10) 0.216(11) Uani 1 1 d D U . . .
H35D H 0.430019 0.777280 0.637231 0.259 Uiso 1 1 calc R . . . .
C36D C 0.4011(5) 0.7390(7) 0.6177(8) 0.182(8) Uani 1 1 d D U . . .
H36D H 0.388217 0.768104 0.599873 0.219 Uiso 1 1 calc R . . . .
N41D N 0.3806(3) 0.5890(6) 0.6134(6) 0.150(6) Uani 1 1 d D U . . .
N42D N 0.3788(3) 0.5367(6) 0.6163(5) 0.167(6) Uani 1 1 d D U . . .
C43D C 0.4038(4) 0.5127(7) 0.6514(7) 0.152(7) Uani 1 1 d D U . . .
H43D H 0.407611 0.475845 0.660777 0.183 Uiso 1 1 calc R . . . .
C44D C 0.4229(4) 0.5505(7) 0.6717(7) 0.171(8) Uani 1 1 d D U . . .
H44D H 0.442200 0.545318 0.696202 0.206 Uiso 1 1 calc R . . . .
C45D C 0.4074(4) 0.5985(6) 0.6477(7) 0.158(7) Uani 1 1 d D U . . .
C46D C 0.35232(19) 0.5119(8) 0.5836(4) 0.155(6) Uani 1 1 d D U . . .
H46G H 0.352407 0.474026 0.577573 0.186 Uiso 1 1 calc R . . . .
H46H H 0.337147 0.531180 0.551914 0.186 Uiso 1 1 calc R . . . .
C51D C 0.3356(2) 0.5123(9) 0.6430(4) 0.159(6) Uani 1 1 d D U . . .
C52D C 0.3610(3) 0.5254(7) 0.6703(6) 0.138(6) Uani 1 1 d D U . . .
H52D H 0.375824 0.534298 0.703703 0.165 Uiso 1 1 calc R . . . .
C53D C 0.3661(4) 0.5263(8) 0.6511(6) 0.148(6) Uani 1 1 d D U . . .
H53D H 0.384188 0.536733 0.672192 0.178 Uiso 1 1 calc R . . . .
C54D C 0.3466(2) 0.5130(9) 0.6036(4) 0.154(6) Uani 1 1 d D U . . .
C55D C 0.3191(3) 0.4993(9) 0.5733(6) 0.191(8) Uani 1 1 d D U . . .
C56D C 0.3135(3) 0.5004(9) 0.5918(6) 0.192(8) Uani 1 1 d D U . . .
C61D C 0.2862(4) 0.4885(11) 0.5615(8) 0.217(10) Uani 1 1 d D U . . .
H61D H 0.282246 0.490515 0.573670 0.260 Uiso 1 1 calc R . . . .
C62D C 0.2659(4) 0.4740(13) 0.5138(8) 0.228(10) Uani 1 1 d D U . . .
H62D H 0.248507 0.460537 0.494169 0.274 Uiso 1 1 calc R . . . .
C63D C 0.2704(4) 0.4785(13) 0.4941(8) 0.221(10) Uani 1 1 d D U . . .
H63D H 0.254882 0.475595 0.459747 0.266 Uiso 1 1 calc R . . . .
C64D C 0.2970(4) 0.4873(12) 0.5230(7) 0.218(10) Uani 1 1 d D U . . .
H64D H 0.300250 0.485343 0.509584 0.262 Uiso 1 1 calc R . . . .
N11E N 0.3149(4) 0.6330(8) 0.5387(6) 0.216(9) Uani 1 1 d D U . . .
C12E C 0.3145(4) 0.6404(8) 0.5647(6) 0.195(8) Uani 1 1 d D U . . .
C13E C 0.2907(4) 0.6315(10) 0.5451(9) 0.221(10) Uani 1 1 d D U . . .
H13E H 0.291076 0.637617 0.563868 0.266 Uiso 1 1 calc R . . . .
C14E C 0.2667(5) 0.6135(14) 0.4975(9) 0.242(11) Uani 1 1 d D U . . .
H14E H 0.250747 0.604307 0.484024 0.290 Uiso 1 1 calc R . . . .
C15E C 0.2658(4) 0.6087(14) 0.4699(9) 0.233(10) Uani 1 1 d D U . . .
H15E H 0.248764 0.600095 0.436155 0.280 Uiso 1 1 calc R . . . .
C16E C 0.2908(4) 0.6170(12) 0.4924(8) 0.221(10) Uani 1 1 d D U . . .
H16E H 0.290469 0.610744 0.473670 0.265 Uiso 1 1 calc R . . . .
N21E N 0.3572(3) 0.6894(7) 0.6239(6) 0.166(6) Uani 1 1 d D U . . .
N22E N 0.3762(2) 0.7105(6) 0.6684(5) 0.156(5) Uani 1 1 d D U . . .
C23E C 0.3691(4) 0.7025(8) 0.6833(7) 0.170(7) Uani 1 1 d D U . . .
H23E H 0.379509 0.714189 0.713337 0.204 Uiso 1 1 calc R . . . .
C24E C 0.3444(4) 0.6746(8) 0.6473(8) 0.169(7) Uani 1 1 d D U . . .
H24E H 0.334188 0.662400 0.646959 0.203 Uiso 1 1 calc R . . . .
C25E C 0.3377(4) 0.6684(8) 0.6109(6) 0.163(6) Uani 1 1 d D U . . .
C26E C 0.3998(2) 0.7395(6) 0.6931(6) 0.167(7) Uani 1 1 d D U . . .
H26I H 0.404395 0.769375 0.711928 0.200 Uiso 1 1 calc R . . . .
H26J H 0.394376 0.755890 0.668271 0.200 Uiso 1 1 calc R . . . .
N31E N 0.5431(3) 0.5568(6) 0.9764(6) 0.149(5) Uani 1 1 d D U . . .
C32E C 0.5350(3) 0.5125(6) 0.9508(6) 0.143(5) Uani 1 1 d D U . . .
C33E C 0.5440(4) 0.4605(6) 0.9705(7) 0.157(7) Uani 1 1 d D U . . .
H33E H 0.538269 0.429935 0.952194 0.188 Uiso 1 1 calc R . . . .
C34E C 0.5615(5) 0.4554(8) 1.0174(8) 0.170(7) Uani 1 1 d D U . . .
H34E H 0.568354 0.420843 1.032303 0.204 Uiso 1 1 calc R . . . .
C35E C 0.5691(5) 0.4995(8) 1.0422(8) 0.186(8) Uani 1 1 d D U . . .
H35E H 0.580996 0.495012 1.074423 0.224 Uiso 1 1 calc R . . . .
C36E C 0.5601(4) 0.5514(8) 1.0225(7) 0.167(7) Uani 1 1 d D U . . .
H36E H 0.565604 0.581825 1.040636 0.201 Uiso 1 1 calc R . . . .
N41E N 0.5183(3) 0.5702(5) 0.8926(5) 0.148(5) Uani 1 1 d D U . . .
N42E N 0.5045(3) 0.5657(5) 0.8496(5) 0.145(5) Uani 1 1 d D U . . .
C43E C 0.4978(4) 0.5141(7) 0.8340(7) 0.161(7) Uani 1 1 d D U . . .
H43E H 0.488466 0.501642 0.805020 0.193 Uiso 1 1 calc R . . . .
C44E C 0.5074(4) 0.4829(7) 0.8687(7) 0.160(7) Uani 1 1 d D U . . .
H44E H 0.506182 0.444870 0.868836 0.191 Uiso 1 1 calc R . . . .
C45E C 0.5193(4) 0.5202(6) 0.9036(6) 0.141(5) Uani 1 1 d D U . . .
C46E C 0.5007(3) 0.6102(6) 0.8265(5) 0.159(6) Uani 1 1 d D U . . .
H46I H 0.499968 0.595650 0.807460 0.191 Uiso 1 1 calc R . . . .
H46J H 0.517490 0.633616 0.852340 0.191 Uiso 1 1 calc R . . . .
C51E C 0.4256(3) 0.7065(6) 0.7271(6) 0.137(6) Uani 1 1 d D U . . .
C52E C 0.4283(4) 0.6552(6) 0.7416(7) 0.125(5) Uani 1 1 d D U . . .
H52E H 0.413228 0.639842 0.728786 0.149 Uiso 1 1 calc R . . . .
C53E C 0.4530(4) 0.6261(7) 0.7747(7) 0.137(6) Uani 1 1 d D U . . .
H53E H 0.454471 0.591713 0.784941 0.164 Uiso 1 1 calc R . . . .
C54E C 0.4754(3) 0.6444(6) 0.7934(6) 0.140(6) Uani 1 1 d D U . . .
C55E C 0.4729(4) 0.6965(7) 0.7777(8) 0.158(6) Uani 1 1 d D U . . .
C56E C 0.4485(4) 0.7269(6) 0.7453(7) 0.146(6) Uani 1 1 d D U . . .
C61E C 0.4467(4) 0.7801(7) 0.7321(8) 0.175(8) Uani 1 1 d D U . . .
H61E H 0.430763 0.802097 0.711583 0.210 Uiso 1 1 calc R . . . .
C62E C 0.4688(5) 0.7989(8) 0.7498(10) 0.180(8) Uani 1 1 d D U . . .
H62E H 0.468490 0.835019 0.743162 0.216 Uiso 1 1 calc R . . . .
C63E C 0.4911(5) 0.7668(10) 0.7764(11) 0.209(10) Uani 1 1 d D U . . .
H63E H 0.504344 0.779120 0.783659 0.251 Uiso 1 1 calc R . . . .
C64E C 0.4947(4) 0.7168(9) 0.7932(10) 0.195(9) Uani 1 1 d D U . . .
H64E H 0.511190 0.696259 0.814486 0.234 Uiso 1 1 calc R . . . .
N11F N 0.5126(3) 0.7164(6) 0.8953(6) 0.152(6) Uani 1 1 d D U . . .
C12F C 0.4869(4) 0.7331(6) 0.8653(6) 0.152(7) Uani 1 1 d D U . . .
C13F C 0.4762(4) 0.7832(6) 0.8420(7) 0.152(6) Uani 1 1 d D U . . .
H13F H 0.458518 0.794899 0.822101 0.182 Uiso 1 1 calc R . . . .
C14F C 0.4914(4) 0.8153(7) 0.8480(8) 0.157(7) Uani 1 1 d D U . . .
H14F H 0.483604 0.847955 0.830067 0.188 Uiso 1 1 calc R . . . .
C15F C 0.5177(5) 0.8005(8) 0.8796(9) 0.189(10) Uani 1 1 d D U . . .
H15F H 0.529119 0.824002 0.886446 0.227 Uiso 1 1 calc R . . . .
C16F C 0.5277(4) 0.7497(8) 0.9020(8) 0.176(8) Uani 1 1 d D U . . .
H16F H 0.545582 0.738210 0.922579 0.211 Uiso 1 1 calc R . . . .
N21F N 0.4863(3) 0.6563(5) 0.8932(6) 0.142(5) Uani 1 1 d D U . . .
N22F N 0.4689(3) 0.6358(5) 0.8857(5) 0.144(5) Uani 1 1 d D U . . .
C23F C 0.4443(4) 0.6632(6) 0.8503(7) 0.141(6) Uani 1 1 d D U . . .
H23F H 0.428783 0.655180 0.838263 0.170 Uiso 1 1 calc R . . . .
C24F C 0.4458(4) 0.7041(6) 0.8350(7) 0.140(6) Uani 1 1 d D U . . .
H24F H 0.432038 0.730854 0.811229 0.168 Uiso 1 1 calc R . . . .
C25F C 0.4719(4) 0.6984(7) 0.8619(7) 0.148(6) Uani 1 1 d D U . . .
C26F C 0.4765(3) 0.5881(4) 0.9112(5) 0.146(6) Uani 1 1 d D U . . .
H26K H 0.467256 0.589284 0.914774 0.175 Uiso 1 1 calc R . . . .
H26L H 0.496974 0.588476 0.944368 0.175 Uiso 1 1 calc R . . . .
N31F N 0.3432(4) 0.3697(8) 0.6595(7) 0.198(7) Uani 1 1 d D U . . .
C32F C 0.3548(3) 0.3715(8) 0.6521(6) 0.175(7) Uani 1 1 d D U . . .
C33F C 0.3386(5) 0.3636(10) 0.6058(7) 0.226(11) Uani 1 1 d D U . . .
H33F H 0.347093 0.365488 0.601600 0.271 Uiso 1 1 calc R . . . .
C34F C 0.3106(5) 0.3531(13) 0.5667(8) 0.263(13) Uani 1 1 d D U . . .
H34F H 0.299428 0.346198 0.535333 0.316 Uiso 1 1 calc R . . . .
C35F C 0.2992(5) 0.3529(15) 0.5741(9) 0.283(14) Uani 1 1 d D U . . .
H35F H 0.279607 0.347687 0.546899 0.340 Uiso 1 1 calc R . . . .
C36F C 0.3156(5) 0.3603(13) 0.6211(9) 0.249(12) Uani 1 1 d D U . . .
H36F H 0.307148 0.358541 0.625250 0.298 Uiso 1 1 calc R . . . .
N41F N 0.3994(3) 0.3807(6) 0.7379(6) 0.144(5) Uani 1 1 d D U . . .
N42F N 0.4263(3) 0.3833(6) 0.7695(4) 0.162(6) Uani 1 1 d D U . . .
C43F C 0.4281(4) 0.3851(8) 0.7458(8) 0.170(7) Uani 1 1 d D U . . .
H43F H 0.444864 0.387358 0.760634 0.204 Uiso 1 1 calc R . . . .
C44F C 0.4017(4) 0.3829(9) 0.6972(7) 0.170(7) Uani 1 1 d D U . . .
H44F H 0.396126 0.383227 0.671173 0.204 Uiso 1 1 calc R . . . .
C45F C 0.3847(3) 0.3802(8) 0.6941(6) 0.148(6) Uani 1 1 d D U . . .
C46F C 0.4484(4) 0.3832(6) 0.8211(4) 0.168(7) Uani 1 1 d D U . . .
H46K H 0.465137 0.366614 0.837874 0.202 Uiso 1 1 calc R . . . .
H46L H 0.442501 0.359554 0.827003 0.202 Uiso 1 1 calc R . . . .
C51F C 0.4689(3) 0.5362(5) 0.8869(5) 0.132(5) Uani 1 1 d D U . . .
C52F C 0.4504(4) 0.5322(6) 0.8393(6) 0.132(5) Uani 1 1 d D U . . .
H52F H 0.440430 0.563445 0.819262 0.158 Uiso 1 1 calc R . . . .
C53F C 0.4457(4) 0.4838(6) 0.8194(7) 0.150(6) Uani 1 1 d D U . . .
H53F H 0.434740 0.483725 0.787812 0.179 Uiso 1 1 calc R . . . .
C54F C 0.4567(3) 0.4366(5) 0.8445(6) 0.132(5) Uani 1 1 d D U . . .
C55F C 0.4755(4) 0.4375(6) 0.8940(6) 0.150(6) Uani 1 1 d D U . . .
C56F C 0.4812(4) 0.4869(6) 0.9148(6) 0.153(6) Uani 1 1 d D U . . .
C61F C 0.5008(4) 0.4877(7) 0.9648(7) 0.155(6) Uani 1 1 d D U . . .
H61F H 0.505517 0.520455 0.980276 0.186 Uiso 1 1 calc R . . . .
C62F C 0.5125(5) 0.4396(8) 0.9895(7) 0.167(7) Uani 1 1 d D U . . .
H62F H 0.525063 0.439740 1.022342 0.200 Uiso 1 1 calc R . . . .
C63F C 0.5072(5) 0.3919(8) 0.9698(8) 0.193(10) Uani 1 1 d D U . . .
H63F H 0.515690 0.359856 0.988682 0.231 Uiso 1 1 calc R . . . .
C64F C 0.4898(5) 0.3891(7) 0.9228(8) 0.172(7) Uani 1 1 d D U . . .
H64F H 0.487343 0.356292 0.909892 0.206 Uiso 1 1 calc R . . . .
N11G N 0.3316(4) 0.7498(7) 0.5320(7) 0.210(8) Uani 1 1 d D U . . .
C12G C 0.3188(5) 0.7532(7) 0.4893(8) 0.199(8) Uani 1 1 d D U . . .
C13G C 0.3064(5) 0.8014(9) 0.4631(9) 0.240(11) Uani 1 1 d D U . . .
H13G H 0.298070 0.803864 0.434116 0.288 Uiso 1 1 calc R . . . .
C14G C 0.3060(6) 0.8454(9) 0.4788(10) 0.224(10) Uani 1 1 d D U . . .
H14G H 0.296470 0.877277 0.459578 0.269 Uiso 1 1 calc R . . . .
C15G C 0.3192(6) 0.8437(9) 0.5218(10) 0.217(10) Uani 1 1 d D U . . .
H15G H 0.319441 0.874168 0.533315 0.261 Uiso 1 1 calc R . . . .
C16G C 0.3327(6) 0.7945(8) 0.5487(9) 0.208(9) Uani 1 1 d D U . . .
H16G H 0.342969 0.793145 0.579644 0.249 Uiso 1 1 calc R . . . .
N21G N 0.3323(4) 0.6617(7) 0.5018(6) 0.175(6) Uani 1 1 d D U . . .
N22G N 0.3307(4) 0.6255(5) 0.4798(6) 0.179(7) Uani 1 1 d D U . . .
C23G C 0.3144(5) 0.6434(9) 0.4362(7) 0.205(10) Uani 1 1 d D U . . .
H23G H 0.310396 0.624861 0.414460 0.246 Uiso 1 1 calc R . . . .
C24G C 0.3049(6) 0.6935(10) 0.4293(8) 0.247(12) Uani 1 1 d D U . . .
H24G H 0.292515 0.716179 0.401564 0.296 Uiso 1 1 calc R . . . .
C25G C 0.3175(6) 0.7041(8) 0.4719(8) 0.223(10) Uani 1 1 d D U . . .
C26G C 0.3443(2) 0.5737(6) 0.5006(4) 0.161(6) Uani 1 1 d D U . . .
H26M H 0.330510 0.546024 0.485404 0.193 Uiso 1 1 calc R . . . .
H26N H 0.359181 0.574571 0.535922 0.193 Uiso 1 1 calc R . . . .
N31G N 0.2795(3) 0.3433(6) 0.2739(5) 0.160(6) Uani 1 1 d D U . . .
C32G C 0.2773(3) 0.3974(6) 0.2660(6) 0.137(6) Uani 1 1 d D U . . .
C33G C 0.2576(4) 0.4184(8) 0.2194(7) 0.190(10) Uani 1 1 d D U . . .
H33G H 0.256575 0.456209 0.214941 0.228 Uiso 1 1 calc R . . . .
C34G C 0.2398(6) 0.3839(9) 0.1805(7) 0.242(15) Uani 1 1 d D U . . .
H34G H 0.226823 0.397530 0.148998 0.291 Uiso 1 1 calc R . . . .
C35G C 0.2407(5) 0.3303(9) 0.1871(7) 0.213(11) Uani 1 1 d D U . . .
H35G H 0.227276 0.306653 0.159854 0.256 Uiso 1 1 calc R . . . .
C36G C 0.2618(5) 0.3096(7) 0.2348(7) 0.181(9) Uani 1 1 d D U . . .
H36G H 0.263680 0.271684 0.239615 0.217 Uiso 1 1 calc R . . . .
N41G N 0.3139(3) 0.4115(5) 0.3517(5) 0.151(6) Uani 1 1 d D U . . .
N42G N 0.3271(3) 0.4548(6) 0.3819(4) 0.146(5) Uani 1 1 d D U . . .
C43G C 0.3172(5) 0.5017(6) 0.3572(7) 0.190(10) Uani 1 1 d D U . . .
H43G H 0.323660 0.536876 0.370916 0.228 Uiso 1 1 calc R . . . .
C44G C 0.2963(5) 0.4893(6) 0.3093(7) 0.161(7) Uani 1 1 d D U . . .
H44G H 0.285301 0.513444 0.283002 0.193 Uiso 1 1 calc R . . . .
C45G C 0.2949(4) 0.4321(6) 0.3079(6) 0.138(6) Uani 1 1 d D U . . .
C46G C 0.3506(3) 0.4438(6) 0.4332(4) 0.160(7) Uani 1 1 d D U . . .
H46M H 0.366343 0.430107 0.445847 0.191 Uiso 1 1 calc R . . . .
H46N H 0.345353 0.415298 0.438064 0.191 Uiso 1 1 calc R . . . .
N51G N 0.4452(4) 0.6914(6) 0.4924(7) 0.179(7) Uani 1 1 d D U . . .
C52G C 0.4178(4) 0.7023(7) 0.4568(8) 0.180(7) Uani 1 1 d D U . . .
C53G C 0.4015(5) 0.7329(9) 0.4150(8) 0.215(9) Uani 1 1 d D U . . .
H53G H 0.382291 0.740295 0.389721 0.258 Uiso 1 1 calc R . . . .
C54G C 0.4151(6) 0.7514(10) 0.4132(9) 0.215(10) Uani 1 1 d D U . . .
H54G H 0.405062 0.772421 0.386003 0.258 Uiso 1 1 calc R . . . .
C55G C 0.4425(6) 0.7403(10) 0.4491(10) 0.209(10) Uani 1 1 d D U . . .
H55G H 0.451103 0.753337 0.446368 0.251 Uiso 1 1 calc R . . . .
C56G C 0.4586(5) 0.7096(9) 0.4907(8) 0.188(8) Uani 1 1 d D U . . .
H56G H 0.477824 0.702281 0.516120 0.225 Uiso 1 1 calc R . . . .
N61G N 0.4224(3) 0.6526(6) 0.5035(6) 0.158(5) Uani 1 1 d D U . . .
N62G N 0.4053(3) 0.6350(5) 0.4974(5) 0.157(5) Uani 1 1 d D U . . .
C63G C 0.3785(4) 0.6525(9) 0.4540(7) 0.208(10) Uani 1 1 d D U . . .
H63G H 0.362962 0.644967 0.442077 0.249 Uiso 1 1 calc R . . . .
C64G C 0.3778(4) 0.6826(10) 0.4306(8) 0.221(10) Uani 1 1 d D U . . .
H64G H 0.362185 0.700396 0.399972 0.265 Uiso 1 1 calc R . . . .
C65G C 0.4060(4) 0.6809(9) 0.4633(8) 0.183(7) Uani 1 1 d D U . . .
C66G C 0.4156(2) 0.6020(7) 0.5335(4) 0.156(6) Uani 1 1 d D U . . .
H66A H 0.424290 0.625338 0.559749 0.188 Uiso 1 1 calc R . . . .
H66B H 0.430078 0.577105 0.548267 0.188 Uiso 1 1 calc R . . . .
C71G C 0.3575(2) 0.5571(7) 0.4940(4) 0.153(6) Uani 1 1 d D U . . .
C72G C 0.3473(4) 0.5120(7) 0.4662(8) 0.153(6) Uani 1 1 d D U . . .
C73G C 0.3601(3) 0.4941(6) 0.4622(6) 0.144(6) Uani 1 1 d D U . . .
C74G C 0.3813(4) 0.5245(7) 0.4821(8) 0.149(6) Uani 1 1 d D U . . .
C75G C 0.3918(3) 0.5693(6) 0.5109(6) 0.148(6) Uani 1 1 d D U . . .
C76G C 0.3807(4) 0.5848(8) 0.5183(8) 0.151(6) Uani 1 1 d D U . . .
C77G C 0.3217(5) 0.4827(10) 0.4389(9) 0.193(10) Uani 1 1 d D U . . .
H77A H 0.317269 0.451922 0.421161 0.290 Uiso 1 1 calc R . . . .
H77B H 0.325575 0.469706 0.462295 0.290 Uiso 1 1 calc R . . . .
H77C H 0.305713 0.507485 0.415786 0.290 Uiso 1 1 calc R . . . .
C78G C 0.3952(5) 0.5082(9) 0.4772(9) 0.191(10) Uani 1 1 d D U . . .
H78A H 0.409499 0.534848 0.493679 0.287 Uiso 1 1 calc R . . . .
H78B H 0.403919 0.472671 0.492071 0.287 Uiso 1 1 calc R . . . .
H78C H 0.381034 0.506589 0.442531 0.287 Uiso 1 1 calc R . . . .
C79G C 0.3907(5) 0.6344(9) 0.5477(9) 0.207(12) Uani 1 1 d D U . . .
H79A H 0.380100 0.637939 0.548339 0.311 Uiso 1 1 calc R . . . .
H79B H 0.410653 0.630733 0.581118 0.311 Uiso 1 1 calc R . . . .
H79C H 0.387708 0.666598 0.532601 0.311 Uiso 1 1 calc R . . . .
N11H N 0.3079(3) 0.0085(7) 0.5168(6) 0.167(6) Uani 1 1 d D U . . .
C12H C 0.3136(3) -0.0038(7) 0.5506(6) 0.157(6) Uani 1 1 d D U . . .
C13H C 0.2965(4) -0.0389(8) 0.5390(8) 0.184(8) Uani 1 1 d D U . . .
H13H H 0.300342 -0.046813 0.562363 0.221 Uiso 1 1 calc R . . . .
C14H C 0.2740(4) -0.0619(9) 0.4937(8) 0.183(8) Uani 1 1 d D U . . .
H14H H 0.262775 -0.087138 0.486389 0.219 Uiso 1 1 calc R . . . .
C15H C 0.2673(4) -0.0495(10) 0.4587(8) 0.191(9) Uani 1 1 d D U . . .
H15H H 0.251060 -0.063970 0.426637 0.229 Uiso 1 1 calc R . . . .
C16H C 0.2857(4) -0.0138(9) 0.4724(7) 0.190(8) Uani 1 1 d D U . . .
H16H H 0.282090 -0.005673 0.449406 0.228 Uiso 1 1 calc R . . . .
N21H N 0.3557(3) 0.0468(6) 0.6087(6) 0.159(5) Uani 1 1 d D U . . .
N22H N 0.3760(3) 0.0649(6) 0.6550(6) 0.180(6) Uani 1 1 d D U . . .
C23H C 0.3719(4) 0.0486(8) 0.6737(7) 0.186(8) Uani 1 1 d D U . . .
H23H H 0.383803 0.055806 0.705613 0.223 Uiso 1 1 calc R . . . .
C24H C 0.3474(4) 0.0199(8) 0.6381(7) 0.166(7) Uani 1 1 d D U . . .
H24H H 0.338139 0.004888 0.639212 0.199 Uiso 1 1 calc R . . . .
C25H C 0.3390(4) 0.0177(8) 0.5994(6) 0.163(6) Uani 1 1 d D U . . .
C26H C 0.4000(3) 0.0937(7) 0.6806(5) 0.189(8) Uani 1 1 d D U . . .
H26O H 0.394047 0.119992 0.658438 0.227 Uiso 1 1 calc R . . . .
H26P H 0.413282 0.068053 0.692055 0.227 Uiso 1 1 calc R . . . .
N31H N 0.3473(4) 0.3472(6) 0.7352(7) 0.174(6) Uani 1 1 d D U . . .
C32H C 0.3491(4) 0.2938(7) 0.7445(8) 0.192(7) Uani 1 1 d D U . . .
C33H C 0.3361(5) 0.2726(9) 0.7477(10) 0.240(10) Uani 1 1 d D U . . .
H33H H 0.337064 0.235263 0.753293 0.288 Uiso 1 1 calc R . . . .
C34H C 0.3219(6) 0.3085(10) 0.7422(12) 0.251(11) Uani 1 1 d D U . . .
H34H H 0.313492 0.295903 0.745352 0.301 Uiso 1 1 calc R . . . .
C35H C 0.3196(6) 0.3617(11) 0.7325(12) 0.254(11) Uani 1 1 d D U . . .
H35H H 0.308842 0.385305 0.727241 0.305 Uiso 1 1 calc R . . . .
C36H C 0.3333(5) 0.3812(8) 0.7305(9) 0.198(8) Uani 1 1 d D U . . .
H36H H 0.332680 0.418696 0.725673 0.237 Uiso 1 1 calc R . . . .
N41H N 0.3765(4) 0.2798(6) 0.7469(8) 0.199(7) Uani 1 1 d D U . . .
N42H N 0.3859(2) 0.2385(7) 0.7464(5) 0.216(7) Uani 1 1 d D U . . .
C43H C 0.3771(5) 0.1908(7) 0.7438(11) 0.242(10) Uani 1 1 d D U . . .
H43H H 0.381311 0.155940 0.743271 0.290 Uiso 1 1 calc R . . . .
C44H C 0.3612(6) 0.2015(7) 0.7421(12) 0.236(9) Uani 1 1 d D U . . .
H44H H 0.351670 0.176707 0.738955 0.284 Uiso 1 1 calc R . . . .
C45H C 0.3626(5) 0.2581(7) 0.7461(11) 0.208(8) Uani 1 1 d D U . . .
C46H C 0.4037(2) 0.2492(6) 0.7507(5) 0.202(8) Uani 1 1 d D U . . .
H46O H 0.419933 0.271053 0.780386 0.242 Uiso 1 1 calc R . . . .
H46P H 0.393218 0.270486 0.722204 0.242 Uiso 1 1 calc R . . . .
N51H N 0.5307(4) -0.0618(6) 0.9495(8) 0.201(7) Uani 1 1 d D U . . .
C52H C 0.5069(4) -0.0616(7) 0.9286(8) 0.209(9) Uani 1 1 d D U . . .
C53H C 0.4982(5) -0.1078(8) 0.9292(10) 0.245(11) Uani 1 1 d D U . . .
H53H H 0.481452 -0.107300 0.914372 0.293 Uiso 1 1 calc R . . . .
C54H C 0.5143(6) -0.1542(10) 0.9514(13) 0.271(14) Uani 1 1 d D U . . .
H54H H 0.508600 -0.186065 0.951889 0.325 Uiso 1 1 calc R . . . .
C55H C 0.5383(6) -0.1535(8) 0.9726(12) 0.250(13) Uani 1 1 d D U . . .
H55H H 0.549735 -0.184816 0.988854 0.301 Uiso 1 1 calc R . . . .
C56H C 0.5464(5) -0.1069(8) 0.9708(10) 0.211(9) Uani 1 1 d D U . . .
H56H H 0.562779 -0.107260 0.984486 0.253 Uiso 1 1 calc R . . . .
N61H N 0.4983(3) 0.0286(6) 0.9010(7) 0.182(7) Uani 1 1 d D U . . .
N62H N 0.4780(3) 0.0651(6) 0.8720(6) 0.203(8) Uani 1 1 d D U . . .
C63H C 0.4557(4) 0.0461(9) 0.8527(9) 0.227(11) Uani 1 1 d D U . . .
H63H H 0.438726 0.064970 0.831156 0.272 Uiso 1 1 calc R . . . .
C64H C 0.4621(5) -0.0048(9) 0.8701(10) 0.230(11) Uani 1 1 d D U . . .
H64H H 0.450494 -0.029414 0.862233 0.276 Uiso 1 1 calc R . . . .
C65H C 0.4897(5) -0.0129(7) 0.9023(10) 0.199(9) Uani 1 1 d D U . . .
C66H C 0.4805(3) 0.1160(7) 0.8625(6) 0.200(9) Uani 1 1 d D U . . .
H66C H 0.494031 0.112347 0.867911 0.239 Uiso 1 1 calc R . . . .
H66D H 0.487887 0.143543 0.885515 0.239 Uiso 1 1 calc R . . . .
C71H C 0.4145(3) 0.1234(6) 0.7244(5) 0.152(6) Uani 1 1 d D U . . .
C72H C 0.4012(4) 0.1696(7) 0.7143(7) 0.169(7) Uani 1 1 d D U . . .
C73H C 0.4144(3) 0.1972(6) 0.7538(6) 0.164(6) Uani 1 1 d D U . . .
C74H C 0.4391(4) 0.1795(7) 0.8012(7) 0.166(6) Uani 1 1 d D U . . .
C75H C 0.4522(3) 0.1346(7) 0.8100(6) 0.158(6) Uani 1 1 d D U . . .
C76H C 0.4401(4) 0.1065(7) 0.7719(6) 0.148(6) Uani 1 1 d D U . . .
C77H C 0.3734(5) 0.1884(11) 0.6622(8) 0.240(12) Uani 1 1 d D U . . .
H77D H 0.367531 0.163715 0.639648 0.360 Uiso 1 1 calc R . . . .
H77E H 0.359233 0.188712 0.655027 0.360 Uiso 1 1 calc R . . . .
H77F H 0.375529 0.224844 0.658193 0.360 Uiso 1 1 calc R . . . .
C78H C 0.4523(5) 0.2049(12) 0.8445(9) 0.239(12) Uani 1 1 d D U . . .
H78D H 0.469630 0.185848 0.874372 0.358 Uiso 1 1 calc R . . . .
H78E H 0.456471 0.242938 0.847078 0.358 Uiso 1 1 calc R . . . .
H78F H 0.439233 0.202502 0.839871 0.358 Uiso 1 1 calc R . . . .
C79H C 0.4543(5) 0.0557(9) 0.7827(10) 0.224(11) Uani 1 1 d D U . . .
H79D H 0.443232 0.040474 0.752142 0.336 Uiso 1 1 calc R . . . .
H79E H 0.473083 0.064814 0.804055 0.336 Uiso 1 1 calc R . . . .
H79F H 0.455843 0.029170 0.799034 0.336 Uiso 1 1 calc R . . . .
B11 B 0.4136(5) -0.2182(9) 0.5521(8) 0.250 Uiso 0.764(9) 1 d D U P A 1
F12 F 0.4378(4) -0.2190(9) 0.6002(7) 0.250 Uiso 0.764(9) 1 d D U P A 1
F13 F 0.4146(4) -0.1802(9) 0.5355(8) 0.250 Uiso 0.764(9) 1 d D U P A 1
F14 F 0.3915(4) -0.2105(9) 0.5343(8) 0.250 Uiso 0.764(9) 1 d D U P A 1
F15 F 0.4104(4) -0.2657(8) 0.5363(8) 0.250 Uiso 0.764(9) 1 d D U P A 1
B21 B 0.2203(4) 0.0804(9) 0.2687(8) 0.102(10) Uiso 0.65(2) 1 d D U P . .
F22 F 0.2256(4) 0.1200(9) 0.2927(8) 0.224(11) Uiso 0.65(2) 1 d D U P . .
F23 F 0.2031(4) 0.0458(9) 0.2547(8) 0.218(10) Uiso 0.65(2) 1 d D U P . .
F24 F 0.2425(4) 0.0539(9) 0.2955(8) 0.217(10) Uiso 0.65(2) 1 d D U P . .
F25 F 0.2096(5) 0.1027(11) 0.2320(9) 0.284(14) Uiso 0.65(2) 1 d D U P . .
B31 B 0.4187(5) 0.3663(9) 0.3873(8) 0.250 Uiso 0.778(14) 1 d D U P . .
F32 F 0.4345(4) 0.3367(9) 0.4258(7) 0.250 Uiso 0.778(14) 1 d D U P . .
F33 F 0.4007(4) 0.3346(9) 0.3491(7) 0.250 Uiso 0.778(14) 1 d D U P . .
F34 F 0.4029(4) 0.4011(9) 0.3763(8) 0.250 Uiso 0.778(14) 1 d D U P . .
F35 F 0.4346(4) 0.3929(9) 0.3945(8) 0.250 Uiso 0.778(14) 1 d D U P . .
B41 B 0.1948(6) 0.5435(11) 0.3650(10) 0.250 Uiso 0.536(13) 1 d D U P . .
F42 F 0.2021(6) 0.5721(12) 0.3956(10) 0.250 Uiso 0.536(13) 1 d D U P . .
F43 F 0.1680(5) 0.5524(13) 0.3236(9) 0.250 Uiso 0.536(13) 1 d D U P . .
F44 F 0.2054(6) 0.5568(13) 0.3578(11) 0.250 Uiso 0.536(13) 1 d D U P . .
F45 F 0.2032(6) 0.4946(10) 0.3830(11) 0.250 Uiso 0.536(13) 1 d D U P . .
B51 B 0.4240(4) -0.0863(8) 0.7169(7) 0.170(13) Uiso 0.831(19) 1 d D U P . .
F52 F 0.4421(3) -0.0935(8) 0.7622(6) 0.226(8) Uiso 0.831(19) 1 d D U P . .
F53 F 0.4376(3) -0.0889(7) 0.7147(6) 0.203(7) Uiso 0.831(19) 1 d D U P . .
F54 F 0.4042(3) -0.1238(6) 0.6877(6) 0.196(7) Uiso 0.831(19) 1 d D U P . .
F55 F 0.4110(3) -0.0392(6) 0.7008(6) 0.198(7) Uiso 0.831(19) 1 d D U P . .
B61 B 0.2340(4) 0.0990(9) 0.4059(8) 0.183(17) Uiso 0.661(18) 1 d D U P . .
F62 F 0.2114(4) 0.0683(8) 0.3728(7) 0.198(9) Uiso 0.661(18) 1 d D U P . .
F63 F 0.2271(4) 0.1508(8) 0.3953(8) 0.216(10) Uiso 0.661(18) 1 d D U P . .
F64 F 0.2493(4) 0.0920(8) 0.4493(6) 0.194(9) Uiso 0.661(18) 1 d D U P . .
F65 F 0.2491(3) 0.0868(7) 0.4072(6) 0.169(8) Uiso 0.661(18) 1 d D U P . .
B71 B 0.3660(5) 0.3826(9) 0.5651(8) 0.250 Uiso 0.794(13) 1 d D U P . .
F72 F 0.3400(4) 0.3704(9) 0.5320(7) 0.250 Uiso 0.794(13) 1 d D U P . .
F73 F 0.3784(4) 0.3448(8) 0.5700(8) 0.250 Uiso 0.794(13) 1 d D U P . .
F75 F 0.3666(4) 0.4277(8) 0.5526(8) 0.250 Uiso 0.794(13) 1 d D U P . .
F74 F 0.3792(4) 0.3921(9) 0.6063(7) 0.250 Uiso 0.794(13) 1 d D U P . .
B81 B 0.3400(9) -0.1802(19) 0.4358(16) 0.250 Uiso 0.236(9) 1 d D U P A 2
F82 F 0.3388(13) -0.132(2) 0.423(2) 0.250 Uiso 0.236(9) 1 d D U P A 2
F83 F 0.3180(10) -0.182(3) 0.419(2) 0.250 Uiso 0.236(9) 1 d D U P A 2
F84 F 0.3386(13) -0.222(2) 0.418(2) 0.250 Uiso 0.236(9) 1 d D U P A 2
F85 F 0.3641(10) -0.186(3) 0.4838(16) 0.250 Uiso 0.236(9) 1 d D U P A 2
O1W O 0.3135(6) 0.6338(16) 0.3713(14) 0.200 Uiso 0.71(5) 1 d . U P B 1
O1X O 0.3053(15) 0.659(4) 0.348(3) 0.200 Uiso 0.29(5) 1 d . U P B 2
O2W O 0.3873(5) 0.0574(10) 0.7625(9) 0.200 Uiso 0.72(3) 1 d . U . . .
O3W O 0.4493(4) 0.2764(9) 0.6389(8) 0.200 Uiso 0.78(3) 1 d . U . . .
O4W O 0.3721(5) 0.7023(11) 0.7541(9) 0.200 Uiso 0.68(3) 1 d . U . . .
O5W O 0.4624(5) 0.4190(10) 0.7391(9) 0.200 Uiso 0.71(3) 1 d . U . . .
O6W O 0.2930(5) -0.0105(10) 0.3194(8) 0.200 Uiso 0.73(3) 1 d . U . . .

loop_
_atom_site_aniso_label
_atom_site_aniso_U_11
_atom_site_aniso_U_22
_atom_site_aniso_U_33
_atom_site_aniso_U_23
_atom_site_aniso_U_13
_atom_site_aniso_U_12
Cd01 0.1972(15) 0.0783(10) 0.1492(13) 0.0002(8) 0.1477(13) -0.0042(9)
Cd02 0.1897(15) 0.1165(13) 0.1974(16) -0.0263(11) 0.1739(15) -0.0132(10)
Cd03 0.2147(16) 0.0851(11) 0.2129(17) 0.0121(10) 0.1921(16) 0.0064(9)
Cd04 0.1956(15) 0.0969(11) 0.2028(17) -0.0079(10) 0.1756(15) -0.0169(10)
Cd05 0.259(2) 0.1086(14) 0.265(2) -0.0233(13) 0.233(2) -0.0030(13)
Cd06 0.1987(16) 0.1386(14) 0.1939(16) 0.0169(11) 0.1762(15) 0.0256(11)
N11A 0.163(12) 0.068(10) 0.244(15) -0.036(10) 0.161(13) -0.008(9)
C12A 0.220(15) 0.082(11) 0.230(14) -0.012(11) 0.199(14) -0.027(11)
C13A 0.185(16) 0.130(15) 0.219(16) 0.015(12) 0.171(16) -0.014(12)
C14A 0.188(17) 0.126(17) 0.210(17) 0.003(13) 0.157(15) -0.013(14)
C15A 0.21(2) 0.130(18) 0.225(19) -0.034(16) 0.162(18) -0.027(16)
C16A 0.191(18) 0.084(12) 0.231(18) -0.030(13) 0.165(18) -0.012(12)
N21A 0.266(14) 0.084(9) 0.244(14) 0.008(10) 0.232(14) 0.009(10)
N22A 0.316(15) 0.101(11) 0.256(13) 0.014(11) 0.255(13) 0.034(12)
C23A 0.283(18) 0.092(13) 0.228(17) -0.003(12) 0.222(16) 0.014(14)
C24A 0.249(17) 0.098(13) 0.237(16) 0.008(12) 0.220(16) 0.010(13)
C25A 0.221(14) 0.095(11) 0.221(14) -0.005(10) 0.201(13) 0.002(11)
C26A 0.392(18) 0.103(15) 0.300(15) 0.018(16) 0.315(15) 0.016(18)
N31A 0.213(16) 0.152(15) 0.128(12) 0.015(13) 0.130(13) 0.011(12)
C32A 0.214(17) 0.208(17) 0.146(15) -0.012(17) 0.137(15) -0.031(15)
C33A 0.22(2) 0.26(2) 0.19(2) 0.01(2) 0.154(19) -0.034(18)
C34A 0.22(2) 0.31(3) 0.20(2) 0.00(2) 0.168(19) -0.026(18)
C35A 0.20(2) 0.29(3) 0.20(2) 0.00(2) 0.157(19) 0.005(18)
C36A 0.194(18) 0.23(2) 0.160(16) 0.012(17) 0.149(17) 0.007(16)
N41A 0.260(18) 0.104(12) 0.158(12) -0.022(11) 0.164(14) -0.039(12)
N42A 0.357(16) 0.101(12) 0.176(12) -0.032(13) 0.216(13) -0.039(13)
C43A 0.32(2) 0.121(16) 0.182(17) -0.046(16) 0.178(18) -0.074(16)
C44A 0.28(2) 0.165(17) 0.158(16) -0.010(17) 0.150(17) -0.062(17)
C45A 0.239(18) 0.152(14) 0.143(13) -0.022(15) 0.143(14) -0.058(14)
C46A 0.448(18) 0.134(17) 0.221(14) 0.003(17) 0.287(14) 0.022(19)
C51A 0.413(18) 0.109(15) 0.281(13) 0.036(16) 0.314(14) 0.061(19)
C52A 0.394(19) 0.094(15) 0.260(15) 0.020(17) 0.295(15) 0.05(2)
C53A 0.395(18) 0.081(13) 0.241(15) 0.016(17) 0.287(15) 0.03(2)
C54A 0.429(16) 0.103(14) 0.252(14) 0.016(16) 0.306(14) 0.054(18)
C55A 0.479(17) 0.144(17) 0.297(14) 0.047(18) 0.354(14) 0.07(2)
C56A 0.468(17) 0.148(17) 0.312(14) 0.042(18) 0.358(14) 0.08(2)
C61A 0.49(2) 0.22(2) 0.334(19) 0.08(2) 0.380(19) 0.07(2)
C62A 0.52(3) 0.25(3) 0.34(2) 0.10(3) 0.39(2) 0.12(3)
C63A 0.53(3) 0.27(3) 0.34(2) 0.10(2) 0.40(2) 0.10(3)
C64A 0.53(2) 0.21(2) 0.329(16) 0.07(2) 0.391(18) 0.09(3)
N11B 0.284(14) 0.128(13) 0.225(12) 0.030(13) 0.234(12) 0.033(13)
C12B 0.243(14) 0.065(10) 0.222(12) 0.022(13) 0.212(12) 0.006(13)
C13B 0.268(14) 0.096(13) 0.255(15) 0.024(14) 0.240(13) 0.012(14)
C14B 0.303(17) 0.149(17) 0.264(17) 0.021(19) 0.261(15) 0.005(18)
C15B 0.312(19) 0.181(19) 0.265(17) 0.05(2) 0.266(17) 0.03(2)
C16B 0.309(17) 0.129(15) 0.249(15) 0.032(15) 0.257(15) 0.025(17)
N21B 0.169(10) 0.080(9) 0.149(10) -0.018(9) 0.139(9) -0.020(9)
N22B 0.182(10) 0.062(8) 0.158(10) -0.020(10) 0.147(10) -0.025(9)
C23B 0.192(12) 0.086(12) 0.141(10) -0.030(12) 0.137(10) -0.013(14)
C24B 0.182(12) 0.071(11) 0.156(10) -0.013(12) 0.140(10) -0.018(12)
C25B 0.178(11) 0.044(9) 0.165(10) -0.001(10) 0.151(10) -0.010(10)
C26B 0.213(13) 0.088(11) 0.196(14) -0.020(11) 0.185(13) -0.015(11)
N31B 0.200(14) 0.109(12) 0.219(14) -0.022(10) 0.189(14) -0.023(10)
C32B 0.212(15) 0.085(12) 0.203(13) -0.035(10) 0.175(13) -0.031(10)
C33B 0.224(18) 0.076(12) 0.206(16) -0.031(11) 0.181(16) -0.028(11)
C34B 0.215(19) 0.080(14) 0.217(18) -0.020(12) 0.180(17) -0.026(11)
C35B 0.193(16) 0.110(15) 0.199(16) -0.015(14) 0.161(15) -0.034(13)
C36B 0.205(18) 0.120(16) 0.204(15) -0.029(12) 0.173(15) -0.039(13)
N41B 0.200(14) 0.086(12) 0.216(13) -0.023(10) 0.176(13) -0.027(9)
N42B 0.215(14) 0.072(10) 0.210(13) -0.034(10) 0.182(12) -0.043(9)
C43B 0.207(17) 0.093(15) 0.206(14) -0.040(11) 0.173(14) -0.041(11)
C44B 0.221(18) 0.084(13) 0.215(15) -0.030(12) 0.188(15) -0.030(11)
C45B 0.219(16) 0.075(13) 0.205(13) -0.037(10) 0.176(14) -0.034(10)
C46B 0.223(16) 0.092(12) 0.195(16) -0.028(12) 0.170(14) -0.026(10)
C51B 0.193(13) 0.094(10) 0.181(14) -0.010(12) 0.164(13) -0.011(10)
C52B 0.182(13) 0.100(11) 0.152(13) -0.007(12) 0.146(13) -0.001(10)
C53B 0.194(14) 0.104(11) 0.172(15) -0.016(12) 0.161(14) 0.003(11)
C54B 0.197(14) 0.111(11) 0.192(15) -0.009(12) 0.167(14) -0.015(10)
C55B 0.179(13) 0.117(11) 0.192(15) -0.006(13) 0.157(14) -0.007(10)
C56B 0.186(13) 0.122(12) 0.195(15) 0.000(14) 0.161(14) -0.007(11)
C61B 0.194(16) 0.147(15) 0.231(19) 0.008(16) 0.181(17) 0.008(13)
C62B 0.208(17) 0.122(14) 0.27(2) 0.035(16) 0.204(18) 0.022(13)
C63B 0.202(17) 0.132(15) 0.26(2) 0.030(17) 0.192(17) 0.010(13)
C64B 0.191(14) 0.127(14) 0.223(18) 0.006(15) 0.178(15) -0.010(12)
N11C 0.214(15) 0.134(13) 0.191(15) -0.031(12) 0.171(15) -0.018(11)
C12C 0.235(14) 0.135(14) 0.182(15) -0.014(14) 0.180(15) -0.018(11)
C13C 0.26(2) 0.157(16) 0.18(2) -0.023(17) 0.166(19) 0.006(16)
C14C 0.27(2) 0.18(2) 0.20(2) -0.032(19) 0.18(2) 0.018(18)
C15C 0.25(2) 0.18(2) 0.23(2) -0.04(2) 0.175(19) 0.015(17)
C16C 0.229(18) 0.171(17) 0.232(19) -0.033(17) 0.198(18) -0.007(16)
N21C 0.220(13) 0.104(10) 0.192(14) -0.034(10) 0.183(13) -0.038(10)
N22C 0.240(13) 0.128(11) 0.219(14) -0.021(11) 0.210(13) -0.041(10)
C23C 0.261(15) 0.141(15) 0.242(19) -0.040(14) 0.230(16) -0.053(12)
C24C 0.269(17) 0.108(13) 0.231(18) -0.021(13) 0.225(17) -0.039(11)
C25C 0.237(13) 0.101(12) 0.187(15) -0.018(12) 0.187(14) -0.034(10)
C26C 0.221(15) 0.127(14) 0.229(16) -0.038(12) 0.204(14) -0.046(11)
N31C 0.320(17) 0.110(13) 0.370(18) 0.038(16) 0.313(15) 0.033(16)
C32C 0.331(17) 0.105(15) 0.344(18) 0.013(18) 0.310(16) 0.027(17)
C33C 0.35(2) 0.18(2) 0.345(18) 0.03(2) 0.317(17) 0.040(19)
C34C 0.35(2) 0.22(2) 0.34(2) 0.04(2) 0.309(19) 0.01(2)
C35C 0.35(2) 0.25(3) 0.34(2) 0.03(3) 0.31(2) 0.02(2)
C36C 0.35(2) 0.23(2) 0.34(2) 0.01(2) 0.316(18) 0.02(2)
N41C 0.282(14) 0.072(12) 0.284(15) -0.012(11) 0.256(13) 0.004(11)
N42C 0.280(15) 0.112(14) 0.261(14) -0.024(12) 0.243(14) -0.007(14)
C43C 0.282(15) 0.103(17) 0.256(16) -0.027(15) 0.238(14) -0.009(15)
C44C 0.286(15) 0.106(17) 0.266(15) -0.035(14) 0.251(14) -0.010(15)
C45C 0.297(15) 0.080(15) 0.289(16) -0.020(13) 0.265(14) 0.000(15)
C46C 0.255(17) 0.099(15) 0.239(15) -0.039(12) 0.220(15) -0.035(13)
C51C 0.211(15) 0.126(14) 0.209(14) -0.035(11) 0.185(14) -0.035(11)
C52C 0.212(15) 0.082(12) 0.225(15) -0.024(10) 0.199(15) -0.028(11)
C53C 0.222(15) 0.085(12) 0.225(15) -0.018(11) 0.204(14) -0.020(11)
C54C 0.223(15) 0.077(11) 0.212(13) -0.036(10) 0.189(14) -0.032(11)
C55C 0.207(15) 0.102(12) 0.209(13) -0.032(10) 0.184(13) -0.039(11)
C56C 0.204(15) 0.109(13) 0.202(13) -0.034(10) 0.178(14) -0.048(11)
C61C 0.221(18) 0.163(18) 0.205(15) -0.021(13) 0.184(16) -0.037(14)
C62C 0.213(17) 0.163(19) 0.206(16) -0.008(14) 0.184(15) -0.028(15)
C63C 0.205(18) 0.138(17) 0.207(17) -0.010(13) 0.177(17) -0.021(14)
C64C 0.229(19) 0.103(13) 0.206(16) -0.026(12) 0.184(17) -0.036(12)
N11D 0.184(13) 0.174(14) 0.205(13) -0.003(11) 0.179(12) -0.015(11)
C12D 0.210(15) 0.186(15) 0.191(11) -0.019(11) 0.183(12) -0.028(13)
C13D 0.228(19) 0.26(2) 0.196(13) -0.017(13) 0.195(15) 0.000(16)
C14D 0.221(18) 0.28(3) 0.197(14) -0.006(15) 0.191(15) 0.006(19)
C15D 0.215(18) 0.25(2) 0.208(15) -0.010(17) 0.189(16) -0.023(19)
C16D 0.23(2) 0.191(19) 0.197(16) 0.002(13) 0.182(17) -0.029(14)
N21D 0.191(13) 0.118(11) 0.188(10) -0.004(9) 0.175(11) 0.004(9)
N22D 0.201(13) 0.144(13) 0.210(10) 0.007(10) 0.189(11) 0.027(11)
C23D 0.233(19) 0.138(14) 0.235(14) -0.001(12) 0.209(15) -0.005(13)
C24D 0.219(17) 0.144(13) 0.221(13) -0.033(12) 0.201(14) -0.038(13)
C25D 0.197(14) 0.149(13) 0.198(10) -0.020(10) 0.182(11) -0.015(11)
C26D 0.195(15) 0.136(15) 0.207(11) 0.028(13) 0.176(12) 0.029(13)
N31D 0.213(13) 0.100(11) 0.213(14) -0.042(11) 0.187(13) -0.016(9)
C32D 0.203(14) 0.137(13) 0.217(16) -0.039(12) 0.181(14) -0.008(11)
C33D 0.207(14) 0.157(17) 0.225(18) -0.064(16) 0.185(15) -0.017(14)
C34D 0.233(17) 0.20(2) 0.25(2) -0.041(18) 0.210(17) -0.020(15)
C35D 0.223(18) 0.19(2) 0.25(2) -0.023(17) 0.203(19) -0.030(15)
C36D 0.224(16) 0.110(13) 0.241(18) -0.060(14) 0.202(16) -0.033(13)
N41D 0.172(11) 0.128(11) 0.178(13) 0.003(11) 0.153(11) 0.015(10)
N42D 0.190(11) 0.141(12) 0.189(14) 0.009(11) 0.164(12) 0.018(10)
C43D 0.193(13) 0.126(14) 0.183(16) 0.005(12) 0.167(14) 0.027(10)
C44D 0.184(13) 0.129(14) 0.190(16) -0.002(13) 0.156(13) 0.030(10)
C45D 0.176(12) 0.113(11) 0.182(15) -0.018(11) 0.151(13) 0.022(10)
C46D 0.192(13) 0.135(15) 0.162(14) 0.011(12) 0.153(12) 0.007(11)
C51D 0.180(12) 0.132(14) 0.189(11) 0.014(13) 0.160(11) 0.024(13)
C52D 0.169(12) 0.102(13) 0.173(13) 0.031(12) 0.150(11) 0.023(11)
C53D 0.188(13) 0.109(13) 0.169(12) 0.024(13) 0.155(11) 0.017(12)
C54D 0.186(12) 0.134(14) 0.168(12) 0.034(13) 0.154(11) 0.019(12)
C55D 0.193(13) 0.197(18) 0.175(12) 0.024(15) 0.154(11) -0.019(15)
C56D 0.188(13) 0.203(18) 0.179(11) 0.036(15) 0.154(11) -0.003(15)
C61D 0.188(14) 0.29(3) 0.193(15) 0.01(2) 0.164(14) 0.002(18)
C62D 0.169(15) 0.31(3) 0.197(16) -0.01(2) 0.154(13) -0.016(18)
C63D 0.176(14) 0.29(3) 0.195(16) -0.003(19) 0.157(13) -0.001(18)
C64D 0.179(15) 0.25(2) 0.181(13) -0.001(18) 0.145(13) -0.025(18)
N11E 0.203(15) 0.221(19) 0.189(14) 0.041(14) 0.160(13) -0.037(13)
C12E 0.171(13) 0.185(18) 0.213(14) 0.040(14) 0.160(12) 0.024(13)
C13E 0.206(16) 0.25(2) 0.242(18) -0.029(19) 0.195(15) -0.012(17)
C14E 0.212(16) 0.29(3) 0.26(2) -0.06(2) 0.209(15) -0.053(18)
C15E 0.202(15) 0.29(3) 0.254(19) -0.05(2) 0.201(15) -0.046(18)
C16E 0.185(16) 0.24(2) 0.245(17) -0.037(19) 0.184(15) -0.017(17)
N21E 0.202(13) 0.133(14) 0.214(13) 0.017(11) 0.184(12) 0.029(10)
N22E 0.214(12) 0.103(12) 0.215(13) 0.031(10) 0.192(11) 0.028(9)
C23E 0.232(16) 0.139(17) 0.234(14) 0.029(13) 0.213(14) 0.040(13)
C24E 0.224(15) 0.121(16) 0.245(16) 0.038(14) 0.213(15) 0.039(12)
C25E 0.193(13) 0.124(15) 0.220(13) 0.045(12) 0.183(12) 0.046(11)
C26E 0.216(13) 0.090(14) 0.225(16) 0.018(11) 0.191(13) 0.019(9)
N31E 0.233(14) 0.088(10) 0.226(13) 0.011(10) 0.211(13) 0.011(10)
C32E 0.226(14) 0.090(11) 0.237(12) 0.002(10) 0.217(13) -0.002(11)
C33E 0.242(17) 0.085(11) 0.241(15) 0.009(12) 0.221(16) 0.002(12)
C34E 0.228(18) 0.129(15) 0.235(16) 0.014(13) 0.209(16) 0.019(14)
C35E 0.269(18) 0.131(14) 0.228(16) 0.013(13) 0.222(16) -0.001(16)
C36E 0.250(18) 0.116(13) 0.226(14) 0.007(13) 0.216(16) -0.012(14)
N41E 0.210(13) 0.081(9) 0.205(12) 0.001(9) 0.184(13) 0.010(10)
N42E 0.193(12) 0.101(10) 0.200(12) -0.001(9) 0.176(12) 0.009(10)
C43E 0.204(15) 0.104(12) 0.203(14) -0.007(11) 0.177(14) 0.016(13)
C44E 0.195(15) 0.089(12) 0.211(15) -0.013(10) 0.175(15) -0.010(12)
C45E 0.199(13) 0.083(11) 0.213(12) 0.004(10) 0.187(13) 0.015(11)
C46E 0.201(14) 0.116(14) 0.197(15) 0.004(10) 0.175(13) 0.019(11)
C51E 0.197(11) 0.068(10) 0.184(14) 0.004(9) 0.168(12) 0.001(9)
C52E 0.200(13) 0.067(10) 0.177(14) 0.004(9) 0.171(13) 0.012(9)
C53E 0.195(13) 0.096(13) 0.173(15) 0.006(10) 0.164(14) 0.009(10)
C54E 0.204(12) 0.092(12) 0.188(13) -0.012(10) 0.176(12) 0.006(10)
C55E 0.215(13) 0.110(13) 0.221(15) 0.000(11) 0.197(13) -0.004(10)
C56E 0.220(12) 0.070(10) 0.215(15) -0.015(10) 0.196(13) -0.009(9)
C61E 0.245(17) 0.090(12) 0.219(17) -0.013(12) 0.201(16) -0.035(12)
C62E 0.266(19) 0.109(16) 0.245(19) -0.017(14) 0.230(18) -0.025(13)
C63E 0.250(18) 0.16(2) 0.26(2) 0.001(16) 0.222(18) -0.022(15)
C64E 0.230(15) 0.154(18) 0.26(2) 0.008(16) 0.219(16) -0.007(14)
N11F 0.181(12) 0.150(14) 0.180(13) 0.021(11) 0.162(12) 0.003(10)
C12F 0.198(12) 0.077(11) 0.203(15) -0.002(10) 0.173(13) -0.007(10)
C13F 0.210(14) 0.091(12) 0.208(16) -0.001(11) 0.186(14) -0.008(11)
C14F 0.208(16) 0.102(14) 0.203(17) 0.005(12) 0.181(16) -0.007(12)
C15F 0.198(16) 0.126(15) 0.22(2) 0.006(13) 0.171(17) -0.016(13)
C16F 0.180(14) 0.125(15) 0.201(17) 0.006(13) 0.158(14) -0.014(12)
N21F 0.224(12) 0.086(10) 0.199(12) -0.011(8) 0.193(11) -0.008(9)
N22F 0.236(12) 0.072(9) 0.245(13) 0.008(8) 0.223(12) 0.017(9)
C23F 0.233(13) 0.069(12) 0.234(15) -0.004(10) 0.216(13) 0.019(10)
C24F 0.216(13) 0.071(11) 0.215(15) -0.009(10) 0.196(13) 0.008(11)
C25F 0.215(13) 0.083(12) 0.220(15) 0.005(10) 0.197(13) 0.004(10)
C26F 0.233(15) 0.093(10) 0.220(14) 0.007(9) 0.210(13) 0.014(11)
N31F 0.215(14) 0.218(18) 0.215(15) 0.015(15) 0.190(13) 0.022(16)
C32F 0.237(12) 0.146(15) 0.205(12) -0.010(15) 0.198(11) -0.002(15)
C33F 0.267(17) 0.23(2) 0.216(14) -0.03(2) 0.211(14) 0.02(2)
C34F 0.250(18) 0.29(3) 0.215(16) -0.04(2) 0.191(14) 0.05(2)
C35F 0.229(18) 0.34(3) 0.236(17) -0.05(2) 0.190(16) 0.04(2)
C36F 0.207(16) 0.30(3) 0.232(19) -0.03(2) 0.185(16) 0.02(2)
N41F 0.211(11) 0.086(10) 0.204(11) 0.016(11) 0.187(10) 0.018(11)
N42F 0.219(11) 0.094(10) 0.225(10) 0.007(11) 0.197(10) 0.006(11)
C43F 0.227(13) 0.113(14) 0.250(14) 0.010(17) 0.215(13) 0.000(15)
C44F 0.248(15) 0.122(14) 0.238(14) 0.010(16) 0.222(13) 0.028(16)
C45F 0.226(11) 0.095(12) 0.211(10) 0.016(13) 0.200(10) 0.025(13)
C46F 0.210(14) 0.103(12) 0.227(11) -0.019(13) 0.191(12) -0.021(13)
C51F 0.214(14) 0.096(10) 0.212(12) 0.005(9) 0.201(12) 0.007(10)
C52F 0.232(15) 0.081(10) 0.219(12) 0.000(10) 0.214(13) -0.016(11)
C53F 0.247(16) 0.100(11) 0.220(13) -0.001(10) 0.217(14) -0.002(12)
C54F 0.202(13) 0.075(9) 0.226(11) 0.004(9) 0.199(12) -0.005(10)
C55F 0.205(14) 0.098(11) 0.222(12) 0.015(10) 0.193(13) 0.019(11)
C56F 0.221(15) 0.102(10) 0.215(12) 0.016(10) 0.198(13) 0.017(11)
C61F 0.228(16) 0.114(13) 0.220(13) 0.015(11) 0.206(14) -0.015(12)
C62F 0.230(16) 0.135(15) 0.224(15) 0.025(12) 0.207(15) 0.008(14)
C63F 0.221(19) 0.129(15) 0.216(15) 0.020(14) 0.183(17) 0.002(16)
C64F 0.219(18) 0.126(13) 0.226(15) 0.025(12) 0.198(16) 0.002(12)
N11G 0.302(18) 0.160(16) 0.244(16) 0.036(13) 0.243(16) 0.044(15)
C12G 0.287(17) 0.177(16) 0.244(16) 0.059(13) 0.243(16) 0.068(15)
C13G 0.32(2) 0.18(2) 0.268(19) 0.072(16) 0.259(19) 0.07(2)
C14G 0.32(2) 0.169(19) 0.28(2) 0.059(18) 0.27(2) 0.042(19)
C15G 0.29(2) 0.179(18) 0.26(2) 0.062(16) 0.25(2) 0.065(17)
C16G 0.30(2) 0.148(18) 0.262(18) 0.034(14) 0.254(18) 0.045(17)
N21G 0.217(14) 0.184(15) 0.195(13) 0.047(11) 0.186(13) 0.077(12)
N22G 0.197(14) 0.186(15) 0.170(13) 0.015(11) 0.158(13) 0.038(11)
C23G 0.25(2) 0.20(2) 0.188(15) 0.029(14) 0.187(17) 0.042(16)
C24G 0.27(2) 0.25(2) 0.195(16) 0.065(15) 0.195(17) 0.108(18)
C25G 0.268(18) 0.210(18) 0.205(15) 0.062(13) 0.203(16) 0.100(16)
C26G 0.194(15) 0.147(15) 0.174(14) -0.019(11) 0.161(13) -0.003(11)
N31G 0.211(14) 0.103(10) 0.143(11) 0.003(8) 0.146(12) 0.006(10)
C32G 0.193(14) 0.101(11) 0.161(10) 0.018(9) 0.157(11) 0.018(11)
C33G 0.22(2) 0.136(16) 0.158(12) 0.037(10) 0.148(15) 0.017(13)
C34G 0.24(2) 0.151(17) 0.152(13) 0.036(13) 0.137(16) 0.016(17)
C35G 0.23(2) 0.154(16) 0.147(13) 0.016(13) 0.140(15) -0.002(16)
C36G 0.24(2) 0.115(15) 0.142(13) -0.001(10) 0.152(15) 0.001(13)
N41G 0.213(14) 0.079(10) 0.171(10) -0.003(8) 0.165(11) 0.005(9)
N42G 0.237(14) 0.089(9) 0.177(9) -0.010(8) 0.186(11) -0.021(10)
C43G 0.27(2) 0.077(11) 0.185(13) 0.001(10) 0.185(15) -0.011(13)
C44G 0.272(19) 0.074(10) 0.192(12) 0.016(10) 0.206(14) 0.003(12)
C45G 0.204(14) 0.092(10) 0.175(10) -0.006(9) 0.170(11) -0.033(10)
C46G 0.233(17) 0.076(11) 0.175(11) -0.011(9) 0.174(13) -0.011(11)
N51G 0.276(15) 0.068(10) 0.249(15) 0.023(11) 0.231(14) 0.013(12)
C52G 0.277(15) 0.097(15) 0.245(16) 0.012(12) 0.234(15) 0.023(14)
C53G 0.300(19) 0.17(2) 0.263(17) 0.044(14) 0.252(16) 0.070(16)
C54G 0.31(2) 0.17(2) 0.241(18) 0.014(16) 0.248(18) 0.029(19)
C55G 0.31(2) 0.134(18) 0.27(2) 0.028(15) 0.257(19) 0.014(18)
C56G 0.294(18) 0.104(17) 0.256(17) 0.012(13) 0.249(16) 0.015(14)
N61G 0.226(12) 0.086(11) 0.241(14) 0.003(10) 0.211(12) 0.010(10)
N62G 0.207(13) 0.077(11) 0.241(14) -0.017(9) 0.198(12) -0.007(9)
C63G 0.227(14) 0.118(18) 0.278(18) 0.032(15) 0.214(14) 0.028(14)
C64G 0.243(15) 0.136(19) 0.272(18) 0.024(15) 0.216(15) 0.015(16)
C65G 0.248(15) 0.101(15) 0.246(16) 0.011(12) 0.217(14) 0.017(14)
C66G 0.197(14) 0.113(15) 0.220(15) -0.032(11) 0.186(14) -0.017(10)
C71G 0.193(13) 0.138(14) 0.170(13) -0.035(10) 0.161(12) -0.025(10)
C72G 0.204(14) 0.111(14) 0.181(14) -0.037(10) 0.169(13) -0.036(11)
C73G 0.212(14) 0.080(12) 0.184(12) -0.019(9) 0.175(12) -0.014(10)
C74G 0.205(14) 0.091(13) 0.199(15) -0.018(10) 0.179(13) -0.003(9)
C75G 0.190(13) 0.106(13) 0.183(14) -0.030(10) 0.163(12) -0.025(10)
C76G 0.192(14) 0.125(14) 0.176(14) -0.033(10) 0.163(13) -0.032(11)
C77G 0.25(2) 0.19(2) 0.22(2) -0.057(17) 0.21(2) -0.077(17)
C78G 0.203(19) 0.140(18) 0.27(2) -0.054(17) 0.21(2) -0.009(15)
C79G 0.182(19) 0.19(2) 0.23(2) -0.086(18) 0.170(19) -0.033(15)
N11H 0.180(13) 0.140(14) 0.218(14) -0.027(12) 0.174(12) -0.021(10)
C12H 0.179(12) 0.136(15) 0.240(13) -0.023(12) 0.191(11) -0.007(10)
C13H 0.198(16) 0.175(19) 0.232(16) -0.028(15) 0.191(15) -0.035(13)
C14H 0.203(16) 0.172(19) 0.236(18) -0.032(15) 0.196(15) -0.025(13)
C15H 0.214(16) 0.164(19) 0.237(17) -0.025(16) 0.198(16) -0.034(13)
C16H 0.186(17) 0.160(19) 0.222(15) -0.027(15) 0.172(15) -0.032(13)
N21H 0.217(13) 0.107(12) 0.249(13) -0.044(11) 0.213(12) -0.034(10)
N22H 0.243(13) 0.135(14) 0.256(13) -0.050(11) 0.227(12) -0.044(10)
C23H 0.249(17) 0.138(18) 0.242(14) -0.035(14) 0.220(14) -0.040(13)
C24H 0.235(16) 0.111(15) 0.244(15) -0.013(13) 0.218(14) -0.020(12)
C25H 0.214(13) 0.124(15) 0.232(12) -0.020(12) 0.202(12) -0.015(11)
C26H 0.253(15) 0.123(16) 0.249(14) -0.049(13) 0.222(14) -0.059(13)
N31H 0.243(14) 0.127(12) 0.272(15) -0.070(13) 0.238(14) -0.053(12)
C32H 0.269(15) 0.139(13) 0.317(17) -0.053(15) 0.273(14) -0.045(14)
C33H 0.285(19) 0.21(2) 0.39(2) -0.072(19) 0.312(18) -0.073(16)
C34H 0.265(18) 0.23(2) 0.40(2) -0.10(2) 0.308(18) -0.091(18)
C35H 0.270(19) 0.24(2) 0.36(2) -0.09(2) 0.287(18) -0.079(19)
C36H 0.268(18) 0.161(17) 0.299(19) -0.087(16) 0.263(16) -0.050(14)
N41H 0.275(15) 0.113(12) 0.357(18) -0.019(14) 0.292(15) -0.015(12)
N42H 0.286(15) 0.096(11) 0.401(18) -0.011(14) 0.314(14) -0.012(12)
C43H 0.309(19) 0.105(13) 0.46(2) 0.002(18) 0.349(18) -0.008(15)
C44H 0.33(2) 0.132(14) 0.42(2) -0.012(19) 0.349(19) -0.001(16)
C45H 0.271(16) 0.124(13) 0.369(19) -0.010(16) 0.294(15) -0.014(14)
C46H 0.285(17) 0.109(14) 0.36(2) -0.005(14) 0.296(16) 0.003(13)
N51H 0.307(17) 0.098(12) 0.303(19) 0.022(12) 0.276(17) 0.010(12)
C52H 0.303(17) 0.128(15) 0.303(19) 0.019(14) 0.274(17) -0.008(13)
C53H 0.35(2) 0.123(17) 0.36(2) 0.032(18) 0.32(2) 0.002(15)
C54H 0.34(2) 0.166(19) 0.37(3) 0.073(19) 0.31(2) 0.034(18)
C55H 0.34(2) 0.101(15) 0.37(2) 0.040(17) 0.31(2) 0.012(17)
C56H 0.36(2) 0.079(13) 0.32(2) 0.025(15) 0.308(19) 0.018(14)
N61H 0.230(14) 0.118(13) 0.262(17) 0.014(12) 0.219(14) -0.003(10)
N62H 0.225(14) 0.148(14) 0.255(16) 0.033(12) 0.206(14) -0.009(11)
C63H 0.240(16) 0.18(2) 0.30(2) 0.044(17) 0.233(17) -0.007(14)
C64H 0.256(16) 0.169(19) 0.29(2) 0.022(17) 0.238(18) -0.018(15)
C65H 0.257(15) 0.119(14) 0.283(19) 0.002(13) 0.239(16) -0.022(12)
C66H 0.249(17) 0.132(15) 0.245(14) 0.006(13) 0.214(13) -0.027(13)
C71H 0.232(14) 0.069(12) 0.244(12) -0.019(10) 0.216(11) -0.024(9)
C72H 0.228(16) 0.067(12) 0.260(14) -0.005(11) 0.214(13) -0.020(11)
C73H 0.267(16) 0.049(11) 0.287(14) -0.003(11) 0.253(13) -0.018(11)
C74H 0.245(16) 0.094(14) 0.269(14) -0.029(12) 0.236(13) -0.039(11)
C75H 0.231(14) 0.097(14) 0.248(12) 0.002(10) 0.220(12) -0.017(10)
C76H 0.224(14) 0.081(12) 0.252(12) -0.002(11) 0.221(12) -0.025(10)
C77H 0.26(2) 0.17(2) 0.278(17) 0.04(2) 0.225(19) 0.021(19)
C78H 0.25(2) 0.23(3) 0.29(2) -0.11(2) 0.24(2) -0.08(2)
C79H 0.26(2) 0.15(2) 0.34(3) 0.008(18) 0.26(2) 0.027(16)

loop_
_atom_type_symbol
_atom_type_description
_atom_type_scat_dispersion_real
_atom_type_scat_dispersion_imag
_atom_type_scat_source
C C 0.0181 0.0091 'International Tables Vol C Tables 4.2.6.8 and 6.1.1.4'
H H 0.0000 0.0000 'International Tables Vol C Tables 4.2.6.8 and 6.1.1.4'
B B 0.0090 0.0039 'International Tables Vol C Tables 4.2.6.8 and 6.1.1.4'
Cd Cd 0.1185 4.6533 'International Tables Vol C Tables 4.2.6.8 and 6.1.1.4'
F F 0.0727 0.0534 'International Tables Vol C Tables 4.2.6.8 and 6.1.1.4'
N N 0.0311 0.0180 'International Tables Vol C Tables 4.2.6.8 and 6.1.1.4'
O O 0.0492 0.0322 'International Tables Vol C Tables 4.2.6.8 and 6.1.1.4'

loop_
_exptl_crystal_face_index_h
_exptl_crystal_face_index_k
_exptl_crystal_face_index_l
_exptl_crystal_face_perp_dist
28 0 -29 0.0487
-28 0 29 0.0315
-15 15 5 0.0831
0 -14 9 0.1032
30 -1 1 0.0658
-30 1 -1 0.0406
21 12 0 0.0657
4 -16 1 0.1219
50 8 -22 0.0803
35 11 -10 0.0604
46 -2 -12 0.0894

loop_
_geom_angle_atom_site_label_1
_geom_angle_atom_site_label_2
_geom_angle_atom_site_label_3
_geom_angle
_geom_angle_site_symmetry_1
_geom_angle_site_symmetry_3
_geom_angle_publ_flag
N31A Cd01 N41A 74.4(7) . . ?
N31A Cd01 N11B 168.2(6) . . ?
N31A Cd01 N21B 96.6(6) . . ?
N31A Cd01 N31G 90.8(7) . . ?
N31A Cd01 N41G 95.2(6) . . ?
N41A Cd01 N21B 102.8(6) . . ?
N41A Cd01 N41G 161.0(6) . . ?
N11B Cd01 N41A 103.6(7) . . ?
N11B Cd01 N21B 72.3(5) . . ?
N11B Cd01 N31G 101.0(6) . . ?
N11B Cd01 N41G 89.8(6) . . ?
N21B Cd01 N41G 94.1(5) . . ?
N31G Cd01 N41A 92.7(6) . . ?
N31G Cd01 N21B 164.1(5) . . ?
N31G Cd01 N41G 71.2(5) . . ?
N11D Cd02 N21D 72.4(6) . . ?
N11D Cd02 N41F 100.3(5) . . ?
N11D Cd02 N41H 95.6(7) . . ?
N21D Cd02 N41F 101.4(5) . . ?
N21D Cd02 N41H 161.0(6) . . ?
N31F Cd02 N11D 168.8(6) . . ?
N31F Cd02 N21D 101.3(6) . . ?
N31F Cd02 N41F 71.4(6) . . ?
N31F Cd02 N31H 105.2(7) . . ?
N31F Cd02 N41H 92.8(8) . . ?
N41F Cd02 N41H 95.1(5) . . ?
N31H Cd02 N11D 84.7(6) . . ?
N31H Cd02 N21D 93.2(5) . . ?
N31H Cd02 N41F 165.4(5) . . ?
N31H Cd02 N41H 70.7(5) . . ?
N31E Cd03 N41E 71.2(5) . . ?
N31E Cd03 N21F 102.6(5) . . ?
N31E Cd03 N51G 94.0(6) . 2_656 ?
N31E Cd03 N61G 89.4(6) . 2_656 ?
N41E Cd03 N21F 99.3(5) . . ?
N41E Cd03 N51G 162.4(6) . 2_656 ?
N41E Cd03 N61G 99.6(5) . 2_656 ?
N11F Cd03 N31E 172.5(6) . . ?
N11F Cd03 N41E 105.0(6) . . ?
N11F Cd03 N21F 71.2(5) . . ?
N11F Cd03 N51G 90.7(6) . 2_656 ?
N11F Cd03 N61G 97.7(5) . 2_656 ?
N21F Cd03 N51G 93.1(6) . 2_656 ?
N61G Cd03 N21F 160.1(5) 2_656 . ?
N61G Cd03 N51G 70.1(6) 2_656 2_656 ?
N31B Cd04 N41B 71.7(6) . . ?
N31B Cd04 N11C 167.8(6) . . ?
N31B Cd04 N21C 102.6(6) . . ?
N31B Cd04 N11H 90.7(6) . . ?
N31B Cd04 N21H 97.4(6) . . ?
N41B Cd04 N11C 101.5(6) . . ?
N41B Cd04 N21C 101.7(6) . . ?
N41B Cd04 N21H 159.5(5) . . ?
N11C Cd04 N21C 68.4(5) . . ?
N11H Cd04 N41B 91.9(6) . . ?
N11H Cd04 N11C 99.8(6) . . ?
N11H Cd04 N21C 163.4(6) . . ?
N11H Cd04 N21H 70.5(5) . . ?
N21H Cd04 N11C 92.0(6) . . ?
N21H Cd04 N21C 97.6(5) . . ?
N11A Cd05 N21A 71.6(5) . . ?
N11A Cd05 N31C 172.0(6) . . ?
N11A Cd05 N41C 101.3(6) . . ?
N11A Cd05 N51H 93.9(6) . 2_656 ?
N11A Cd05 N61H 91.0(7) . 2_656 ?
N21A Cd05 N51H 162.9(7) . 2_656 ?
N21A Cd05 N61H 100.6(6) . 2_656 ?
N31C Cd05 N21A 102.3(6) . . ?
N31C Cd05 N41C 74.1(7) . . ?
N31C Cd05 N51H 93.0(7) . 2_656 ?
N31C Cd05 N61H 95.2(7) . 2_656 ?
N41C Cd05 N21A 98.0(6) . . ?
N41C Cd05 N51H 93.5(6) . 2_656 ?
N41C Cd05 N61H 160.2(6) . 2_656 ?
N61H Cd05 N51H 70.1(6) 2_656 2_656 ?
N31D Cd06 N41D 71.8(5) . . ?
N31D Cd06 N21E 102.0(6) . . ?
N31D Cd06 N11G 94.1(7) . . ?
N31D Cd06 N21G 92.4(6) . . ?
N11E Cd06 N31D 169.2(6) . . ?
N11E Cd06 N41D 99.2(6) . . ?
N11E Cd06 N21E 73.1(6) . . ?
N11E Cd06 N11G 95.8(7) . . ?
N11E Cd06 N21G 95.0(7) . . ?
N21E Cd06 N41D 99.8(6) . . ?
N21E Cd06 N11G 93.4(6) . . ?
N21E Cd06 N21G 159.3(6) . . ?
N11G Cd06 N41D 162.3(6) . . ?
N11G Cd06 N21G 70.6(6) . . ?
N21G Cd06 N41D 98.7(6) . . ?
C12A N11A Cd05 119.6(10) . . ?
C16A N11A Cd05 123.7(12) . . ?
C16A N11A C12A 116.7(14) . . ?
N11A C12A C13A 123.0(13) . . ?
N11A C12A C25A 116.6(12) . . ?
C13A C12A C25A 119.9(13) . . ?
C12A C13A H13A 120.8 . . ?
C14A C13A C12A 118.4(15) . . ?
C14A C13A H13A 120.8 . . ?
C13A C14A H14A 120.6 . . ?
C15A C14A C13A 118.8(17) . . ?
C15A C14A H14A 120.6 . . ?
C14A C15A H15A 120.1 . . ?
C14A C15A C16A 119.7(18) . . ?
C16A C15A H15A 120.1 . . ?
N11A C16A C15A 121.9(17) . . ?
N11A C16A H16A 119.0 . . ?
C15A C16A H16A 119.0 . . ?
N22A N21A Cd05 140.3(11) . . ?
C25A N21A Cd05 115.1(9) . . ?
C25A N21A N22A 104.5(11) . . ?
N21A N22A C23A 111.9(12) . . ?
N21A N22A C26A 118.7(16) . . ?
C23A N22A C26A 129.2(16) . . ?
N22A C23A H23A 126.3 . . ?
N22A C23A C24A 107.4(12) . . ?
C24A C23A H23A 126.3 . . ?
C23A C24A H24A 127.8 . . ?
C23A C24A C25A 104.3(12) . . ?
C25A C24A H24A 127.8 . . ?
N21A C25A C12A 116.8(12) . . ?
N21A C25A C24A 111.7(11) . . ?
C24A C25A C12A 131.5(13) . . ?
N22A C26A H26A 108.0 . . ?
N22A C26A H26B 108.0 . . ?
N22A C26A C51A 117.4(15) . . ?
H26A C26A H26B 107.2 . . ?
C51A C26A H26A 108.0 . . ?
C51A C26A H26B 108.0 . . ?
C32A N31A Cd01 116.1(12) . . ?
C36A N31A Cd01 126.3(15) . . ?
C36A N31A C32A 116.2(16) . . ?
N31A C32A C33A 120.8(16) . . ?
N31A C32A C45A 117.4(16) . . ?
C33A C32A C45A 120.7(18) . . ?
C32A C33A H33A 119.9 . . ?
C34A C33A C32A 120.3(18) . . ?
C34A C33A H33A 119.9 . . ?
C33A C34A H34A 119.7 . . ?
C35A C34A C33A 120.5(19) . . ?
C35A C34A H34A 119.7 . . ?
C34A C35A H35A 121.3 . . ?
C34A C35A C36A 117.3(19) . . ?
C36A C35A H35A 121.3 . . ?
N31A C36A C35A 124.3(18) . . ?
N31A C36A H36A 117.8 . . ?
C35A C36A H36A 117.8 . . ?
N42A N41A Cd01 139.1(14) . . ?
C45A N41A Cd01 112.7(12) . . ?
C45A N41A N42A 105.2(13) . . ?
N41A N42A C46A 123(2) . . ?
C43A N42A N41A 113.0(14) . . ?
C43A N42A C46A 123(2) . . ?
N42A C43A H43A 126.9 . . ?
N42A C43A C44A 106.1(15) . . ?
C44A C43A H43A 126.9 . . ?
C43A C44A H44A 127.3 . . ?
C43A C44A C45A 105.5(15) . . ?
C45A C44A H44A 127.3 . . ?
N41A C45A C32A 118.2(16) . . ?
N41A C45A C44A 110.2(14) . . ?
C44A C45A C32A 131.6(18) . . ?
N42A C46A H46A 110.7 . . ?
N42A C46A H46B 110.7 . . ?
N42A C46A C54A 105.3(13) . . ?
H46A C46A H46B 108.8 . . ?
C54A C46A H46A 110.7 . . ?
C54A C46A H46B 110.7 . . ?
C52A C51A C26A 121.6(19) . . ?
C52A C51A C56A 115.9(14) . . ?
C56A C51A C26A 122.5(17) . . ?
C51A C52A H52A 118.1 . . ?
C51A C52A C53A 123.7(17) . . ?
C53A C52A H52A 118.1 . . ?
C52A C53A H53A 119.5 . . ?
C54A C53A C52A 121.0(17) . . ?
C54A C53A H53A 119.5 . . ?
C53A C54A C46A 127.8(19) . . ?
C53A C54A C55A 118.7(14) . . ?
C55A C54A C46A 113.4(16) . . ?
C54A C55A C64A 119.4(17) . . ?
C56A C55A C54A 119.8(13) . . ?
C56A C55A C64A 120.8(15) . . ?
C55A C56A C51A 120.5(14) . . ?
C55A C56A C61A 121.1(15) . . ?
C61A C56A C51A 118.4(17) . . ?
C56A C61A H61A 122.1 . . ?
C62A C61A C56A 115.8(18) . . ?
C62A C61A H61A 122.1 . . ?
C61A C62A H62A 118.2 . . ?
C63A C62A C61A 123.5(19) . . ?
C63A C62A H62A 118.2 . . ?
C62A C63A H63A 118.4 . . ?
C62A C63A C64A 123.2(18) . . ?
C64A C63A H63A 118.4 . . ?
C55A C64A H64A 122.3 . . ?
C63A C64A C55A 115.3(18) . . ?
C63A C64A H64A 122.3 . . ?
C12B N11B Cd01 116.3(10) . . ?
C16B N11B Cd01 124.1(14) . . ?
C16B N11B C12B 118.4(15) . . ?
N11B C12B C13B 121.4(14) . . ?
N11B C12B C25B 116.7(14) . . ?
C13B C12B C25B 122.0(15) . . ?
C12B C13B H13B 120.1 . . ?
C14B C13B C12B 119.8(16) . . ?
C14B C13B H13B 120.1 . . ?
C13B C14B H14B 120.4 . . ?
C15B C14B C13B 119.3(18) . . ?
C15B C14B H14B 120.4 . . ?
C14B C15B H15B 119.9 . . ?
C14B C15B C16B 120.2(17) . . ?
C16B C15B H15B 119.9 . . ?
N11B C16B C15B 120.6(17) . . ?
N11B C16B H16B 119.7 . . ?
C15B C16B H16B 119.7 . . ?
N22B N21B Cd01 141.7(10) . . ?
N22B N21B C25B 103.2(11) . . ?
C25B N21B Cd01 115.1(10) . . ?
N21B N22B C23B 113.8(12) . . ?
N21B N22B C26B 120.5(12) . . ?
C23B N22B C26B 125.7(13) . . ?
N22B C23B H23B 126.4 . . ?
N22B C23B C24B 107.2(13) . . ?
C24B C23B H23B 126.4 . . ?
C23B C24B H24B 128.0 . . ?
C23B C24B C25B 103.9(13) . . ?
C25B C24B H24B 128.0 . . ?
N21B C25B C12B 119.1(13) . . ?
N21B C25B C24B 111.8(12) . . ?
C24B C25B C12B 129.0(14) . . ?
N22B C26B H26C 108.7 . . ?
N22B C26B H26D 108.7 . . ?
N22B C26B C51B 114.2(12) . . ?
H26C C26B H26D 107.6 . . ?
C51B C26B H26C 108.7 . . ?
C51B C26B H26D 108.7 . . ?
C32B N31B Cd04 115.9(11) . . ?
C36B N31B Cd04 125.1(13) . . ?
C36B N31B C32B 118.9(14) . . ?
N31B C32B C33B 120.4(14) . . ?
N31B C32B C45B 118.1(14) . . ?
C33B C32B C45B 121.5(15) . . ?
C32B C33B H33B 120.2 . . ?
C34B C33B C32B 119.6(16) . . ?
C34B C33B H33B 120.2 . . ?
C33B C34B H34B 119.4 . . ?
C35B C34B C33B 121.2(17) . . ?
C35B C34B H34B 119.4 . . ?
C34B C35B H35B 121.1 . . ?
C34B C35B C36B 117.9(17) . . ?
C36B C35B H35B 121.1 . . ?
N31B C36B C35B 121.8(16) . . ?
N31B C36B H36B 119.1 . . ?
C35B C36B H36B 119.1 . . ?
N42B N41B Cd04 138.8(12) . . ?
C45B N41B Cd04 115.6(11) . . ?
C45B N41B N42B 105.5(13) . . ?
N41B N42B C46B 120.7(16) . . ?
C43B N42B N41B 110.9(13) . . ?
C43B N42B C46B 128.4(18) . . ?
N42B C43B H43B 126.2 . . ?
N42B C43B C44B 107.6(14) . . ?
C44B C43B H43B 126.2 . . ?
C43B C44B H44B 127.5 . . ?
C43B C44B C45B 104.9(14) . . ?
C45B C44B H44B 127.5 . . ?
N41B C45B C32B 117.2(15) . . ?
N41B C45B C44B 111.1(13) . . ?
C44B C45B C32B 130.8(15) . . ?
N42B C46B H46C 108.9 . . ?
N42B C46B H46D 108.9 . . ?
N42B C46B C54B 113.2(13) . . ?
H46C C46B H46D 107.8 . . ?
C54B C46B H46C 108.9 . . ?
C54B C46B H46D 108.9 . . ?
C52B C51B C26B 124.4(14) . . ?
C52B C51B C56B 116.8(12) . . ?
C56B C51B C26B 118.6(12) . . ?
C51B C52B H52B 117.5 . . ?
C51B C52B C53B 124.9(14) . . ?
C53B C52B H52B 117.5 . . ?
C52B C53B H53B 119.5 . . ?
C52B C53B C54B 121.1(14) . . ?
C54B C53B H53B 119.5 . . ?
C53B C54B C46B 124.4(15) . . ?
C53B C54B C55B 115.4(12) . . ?
C55B C54B C46B 120.0(13) . . ?
C56B C55B C54B 123.2(12) . . ?
C56B C55B C64B 118.8(13) . . ?
C64B C55B C54B 118.0(14) . . ?
C55B C56B C51B 118.2(12) . . ?
C55B C56B C61B 122.1(13) . . ?
C61B C56B C51B 119.5(14) . . ?
C56B C61B H61B 121.4 . . ?
C62B C61B C56B 117.2(16) . . ?
C62B C61B H61B 121.4 . . ?
C61B C62B H62B 119.3 . . ?
C63B C62B C61B 121.4(16) . . ?
C63B C62B H62B 119.3 . . ?
C62B C63B H63B 118.5 . . ?
C62B C63B C64B 123.1(16) . . ?
C64B C63B H63B 118.5 . . ?
C55B C64B H64B 121.4 . . ?
C63B C64B C55B 117.1(15) . . ?
C63B C64B H64B 121.4 . . ?
C12C N11C Cd04 119.1(11) . . ?
C16C N11C Cd04 119.0(14) . . ?
C16C N11C C12C 121.8(15) . . ?
N11C C12C C13C 120.4(15) . . ?
N11C C12C C25C 115.2(15) . . ?
C13C C12C C25C 123.9(16) . . ?
C12C C13C H13C 121.8 . . ?
C14C C13C C12C 116.4(17) . . ?
C14C C13C H13C 121.8 . . ?
C13C C14C H14C 118.1 . . ?
C15C C14C C13C 124(2) . . ?
C15C C14C H14C 118.1 . . ?
C14C C15C H15C 121.0 . . ?
C14C C15C C16C 118.0(18) . . ?
C16C C15C H15C 121.0 . . ?
N11C C16C C15C 118.9(17) . . ?
N11C C16C H16C 120.6 . . ?
C15C C16C H16C 120.6 . . ?
N22C N21C Cd04 137.7(11) . . ?
C25C N21C Cd04 118.1(11) . . ?
C25C N21C N22C 103.9(12) . . ?
N21C N22C C26C 121.3(14) . . ?
C23C N22C N21C 112.3(13) . . ?
C23C N22C C26C 126.1(16) . . ?
N22C C23C H23C 126.3 . . ?
N22C C23C C24C 107.4(14) . . ?
C24C C23C H23C 126.3 . . ?
C23C C24C H24C 127.9 . . ?
C23C C24C C25C 104.3(13) . . ?
C25C C24C H24C 127.9 . . ?
N21C C25C C12C 118.4(14) . . ?
N21C C25C C24C 112.0(13) . . ?
C24C C25C C12C 129.6(15) . . ?
N22C C26C H26E 109.4 . . ?
N22C C26C H26F 109.4 . . ?
N22C C26C C51C 111.2(13) . . ?
H26E C26C H26F 108.0 . . ?
C51C C26C H26E 109.4 . . ?
C51C C26C H26F 109.4 . . ?
C32C N31C Cd05 115.7(13) . . ?
C36C N31C Cd05 127.8(16) . . ?
C36C N31C C32C 115.4(17) . . ?
N31C C32C C33C 124.3(16) . . ?
N31C C32C C45C 117.2(16) . . ?
C33C C32C C45C 118.4(17) . . ?
C32C C33C H33C 120.9 . . ?
C34C C33C C32C 118.3(18) . . ?
C34C C33C H33C 120.9 . . ?
C33C C34C H34C 120.2 . . ?
C35C C34C C33C 119.6(19) . . ?
C35C C34C H34C 120.2 . . ?
C34C C35C H35C 120.0 . . ?
C34C C35C C36C 120.1(19) . . ?
C36C C35C H35C 120.0 . . ?
N31C C36C C35C 122.4(18) . . ?
N31C C36C H36C 118.8 . . ?
C35C C36C H36C 118.8 . . ?
N42C N41C Cd05 140.5(13) . . ?
C45C N41C Cd05 112.6(12) . . ?
C45C N41C N42C 103.9(13) . . ?
N41C N42C C43C 111.9(13) . . ?
N41C N42C C46C 119.9(15) . . ?
C43C N42C C46C 128.2(16) . . ?
N42C C43C H43C 126.0 . . ?
C44C C43C N42C 107.9(15) . . ?
C44C C43C H43C 126.0 . . ?
C43C C44C H44C 127.9 . . ?
C43C C44C C45C 104.2(14) . . ?
C45C C44C H44C 127.9 . . ?
N41C C45C C32C 117.2(16) . . ?
N41C C45C C44C 112.0(14) . . ?
C44C C45C C32C 130.2(17) . . ?
N42C C46C H46E 108.2 . . ?
N42C C46C H46F 108.2 . . ?
N42C C46C C54C 116.5(14) . . ?
H46E C46C H46F 107.3 . . ?
C54C C46C H46E 108.2 . . ?
C54C C46C H46F 108.2 . . ?
C52C C51C C26C 125.1(15) . . ?
C52C C51C C56C 115.7(13) . . ?
C56C C51C C26C 118.2(12) . . ?
C51C C52C H52C 119.1 . . ?
C51C C52C C53C 121.8(14) . . ?
C53C C52C H52C 119.1 . . ?
C52C C53C H53C 118.1 . . ?
C54C C53C C52C 123.9(14) . . ?
C54C C53C H53C 118.1 . . ?
C53C C54C C46C 124.2(14) . . ?
C53C C54C C55C 115.8(13) . . ?
C55C C54C C46C 120.0(12) . . ?
C56C C55C C54C 120.0(12) . . ?
C56C C55C C64C 118.4(13) . . ?
C64C C55C C54C 121.5(15) . . ?
C55C C56C C51C 121.5(13) . . ?
C55C C56C C61C 118.7(13) . . ?
C61C C56C C51C 119.0(15) . . ?
C56C C61C H61C 120.1 . . ?
C62C C61C C56C 119.9(17) . . ?
C62C C61C H61C 120.1 . . ?
C61C C62C H62C 119.4 . . ?
C63C C62C C61C 121.1(17) . . ?
C63C C62C H62C 119.4 . . ?
C62C C63C H63C 119.7 . . ?
C64C C63C C62C 120.5(17) . . ?
C64C C63C H63C 119.7 . . ?
C55C C64C H64C 119.6 . . ?
C63C C64C C55C 120.8(17) . . ?
C63C C64C H64C 119.6 . . ?
C12D N11D Cd02 114.7(11) . . ?
C16D N11D Cd02 127.1(14) . . ?
C16D N11D C12D 118.1(15) . . ?
N11D C12D C13D 121.4(14) . . ?
N11D C12D C25D 117.8(15) . . ?
C13D C12D C25D 120.7(16) . . ?
C12D C13D H13D 120.7 . . ?
C14D C13D C12D 118.7(17) . . ?
C14D C13D H13D 120.7 . . ?
C13D C14D H14D 119.5 . . ?
C15D C14D C13D 121.0(18) . . ?
C15D C14D H14D 119.5 . . ?
C14D C15D H15D 120.5 . . ?
C14D C15D C16D 119.0(18) . . ?
C16D C15D H15D 120.5 . . ?
N11D C16D C15D 121.7(18) . . ?
N11D C16D H16D 119.1 . . ?
C15D C16D H16D 119.1 . . ?
N22D N21D Cd02 140.7(11) . . ?
C25D N21D Cd02 115.8(11) . . ?
C25D N21D N22D 103.3(11) . . ?
N21D N22D C26D 123.9(17) . . ?
C23D N22D N21D 112.7(12) . . ?
C23D N22D C26D 123.3(19) . . ?
N22D C23D H23D 126.2 . . ?
N22D C23D C24D 107.7(14) . . ?
C24D C23D H23D 126.2 . . ?
C23D C24D H24D 127.8 . . ?
C23D C24D C25D 104.5(14) . . ?
C25D C24D H24D 127.8 . . ?
N21D C25D C12D 118.2(15) . . ?
N21D C25D C24D 111.7(13) . . ?
C24D C25D C12D 129.9(16) . . ?
N22D C26D H26G 108.8 . . ?
N22D C26D H26H 108.8 . . ?
N22D C26D C51D 113.9(11) . . ?
H26G C26D H26H 107.7 . . ?
C51D C26D H26G 108.8 . . ?
C51D C26D H26H 108.8 . . ?
C32D N31D Cd06 116.2(11) . . ?
C36D N31D Cd06 125.0(13) . . ?
C36D N31D C32D 118.6(14) . . ?
N31D C32D C33D 123.4(14) . . ?
N31D C32D C45D 117.8(14) . . ?
C33D C32D C45D 118.6(15) . . ?
C32D C33D H33D 121.8 . . ?
C34D C33D C32D 116.4(16) . . ?
C34D C33D H33D 121.8 . . ?
C33D C34D H34D 119.3 . . ?
C35D C34D C33D 121.5(18) . . ?
C35D C34D H34D 119.3 . . ?
C34D C35D H35D 119.9 . . ?
C34D C35D C36D 120.1(18) . . ?
C36D C35D H35D 119.9 . . ?
N31D C36D C35D 119.5(16) . . ?
N31D C36D H36D 120.2 . . ?
C35D C36D H36D 120.2 . . ?
N42D N41D Cd06 138.9(11) . . ?
C45D N41D Cd06 114.2(10) . . ?
C45D N41D N42D 106.4(12) . . ?
N41D N42D C43D 111.0(12) . . ?
N41D N42D C46D 121.5(16) . . ?
C43D N42D C46D 127.5(16) . . ?
N42D C43D H43D 125.9 . . ?
N42D C43D C44D 108.3(14) . . ?
C44D C43D H43D 125.9 . . ?
C43D C44D H44D 128.2 . . ?
C43D C44D C45D 103.7(13) . . ?
C45D C44D H44D 128.2 . . ?
N41D C45D C32D 118.4(14) . . ?
N41D C45D C44D 110.6(13) . . ?
C44D C45D C32D 129.9(15) . . ?
N42D C46D H46G 109.2 . . ?
N42D C46D H46H 109.2 . . ?
N42D C46D C54D 111.9(12) . . ?
H46G C46D H46H 107.9 . . ?
C54D C46D H46G 109.2 . . ?
C54D C46D H46H 109.2 . . ?
C52D C51D C26D 125.4(12) . . ?
C52D C51D C56D 116.3(13) . . ?
C56D C51D C26D 118.2(11) . . ?
C51D C52D H52D 118.8 . . ?
C51D C52D C53D 122.4(15) . . ?
C53D C52D H52D 118.8 . . ?
C52D C53D H53D 117.7 . . ?
C54D C53D C52D 124.6(15) . . ?
C54D C53D H53D 117.7 . . ?
C53D C54D C46D 124.6(12) . . ?
C53D C54D C55D 114.5(13) . . ?
C55D C54D C46D 120.9(11) . . ?
C56D C55D C54D 121.3(13) . . ?
C56D C55D C64D 119.1(13) . . ?
C64D C55D C54D 119.5(15) . . ?
C55D C56D C51D 120.7(13) . . ?
C55D C56D C61D 121.4(13) . . ?
C61D C56D C51D 117.8(15) . . ?
C56D C61D H61D 121.4 . . ?
C62D C61D C56D 117.1(17) . . ?
C62D C61D H61D 121.4 . . ?
C61D C62D H62D 119.3 . . ?
C63D C62D C61D 121.5(17) . . ?
C63D C62D H62D 119.3 . . ?
C62D C63D H63D 119.0 . . ?
C62D C63D C64D 122.0(17) . . ?
C64D C63D H63D 119.0 . . ?
C55D C64D H64D 121.1 . . ?
C63D C64D C55D 117.8(17) . . ?
C63D C64D H64D 121.1 . . ?
C12E N11E Cd06 115.6(12) . . ?
C16E N11E Cd06 126.8(14) . . ?
C16E N11E C12E 116.1(16) . . ?
N11E C12E C13E 123.6(15) . . ?
N11E C12E C25E 118.3(15) . . ?
C13E C12E C25E 117.0(16) . . ?
C12E C13E H13E 121.2 . . ?
C14E C13E C12E 117.6(17) . . ?
C14E C13E H13E 121.2 . . ?
C13E C14E H14E 119.7 . . ?
C15E C14E C13E 120.6(18) . . ?
C15E C14E H14E 119.7 . . ?
C14E C15E H15E 120.7 . . ?
C14E C15E C16E 118.6(18) . . ?
C16E C15E H15E 120.7 . . ?
N11E C16E C15E 123.3(17) . . ?
N11E C16E H16E 118.4 . . ?
C15E C16E H16E 118.4 . . ?
N22E N21E Cd06 140.2(12) . . ?
C25E N21E Cd06 115.3(11) . . ?
C25E N21E N22E 103.4(12) . . ?
N21E N22E C23E 112.5(13) . . ?
N21E N22E C26E 119.3(16) . . ?
C23E N22E C26E 128.1(18) . . ?
N22E C23E H23E 126.1 . . ?
N22E C23E C24E 107.7(14) . . ?
C24E C23E H23E 126.1 . . ?
C23E C24E H24E 128.2 . . ?
C23E C24E C25E 103.5(14) . . ?
C25E C24E H24E 128.2 . . ?
N21E C25E C12E 117.3(15) . . ?
N21E C25E C24E 112.8(13) . . ?
C24E C25E C12E 129.7(16) . . ?
N22E C26E H26I 108.5 . . ?
N22E C26E H26J 108.5 . . ?
N22E C26E C51E 115.2(12) . . ?
H26I C26E H26J 107.5 . . ?
C51E C26E H26I 108.5 . . ?
C51E C26E H26J 108.5 . . ?
C32E N31E Cd03 115.3(10) . . ?
C36E N31E Cd03 124.1(12) . . ?
C36E N31E C32E 120.2(14) . . ?
N31E C32E C33E 122.3(13) . . ?
N31E C32E C45E 118.6(13) . . ?
C33E C32E C45E 118.6(14) . . ?
C32E C33E H33E 121.4 . . ?
C34E C33E C32E 117.2(15) . . ?
C34E C33E H33E 121.4 . . ?
C33E C34E H34E 120.0 . . ?
C35E C34E C33E 120.1(17) . . ?
C35E C34E H34E 120.0 . . ?
C34E C35E H35E 118.7 . . ?
C34E C35E C36E 122.6(17) . . ?
C36E C35E H35E 118.7 . . ?
N31E C36E C35E 117.6(16) . . ?
N31E C36E H36E 121.2 . . ?
C35E C36E H36E 121.2 . . ?
N42E N41E Cd03 137.3(10) . . ?
C45E N41E Cd03 116.2(10) . . ?
C45E N41E N42E 104.8(12) . . ?
N41E N42E C43E 112.9(12) . . ?
N41E N42E C46E 122.9(14) . . ?
C43E N42E C46E 123.7(15) . . ?
N42E C43E H43E 126.9 . . ?
N42E C43E C44E 106.1(13) . . ?
C44E C43E H43E 126.9 . . ?
C43E C44E H44E 127.7 . . ?
C43E C44E C45E 104.6(13) . . ?
C45E C44E H44E 127.7 . . ?
N41E C45E C32E 116.8(13) . . ?
N41E C45E C44E 111.5(12) . . ?
C44E C45E C32E 131.3(14) . . ?
N42E C46E H46I 108.2 . . ?
N42E C46E H46J 108.2 . . ?
N42E C46E C54E 116.3(13) . . ?
H46I C46E H46J 107.4 . . ?
C54E C46E H46I 108.2 . . ?
C54E C46E H46J 108.2 . . ?
C52E C51E C26E 121.5(13) . . ?
C52E C51E C56E 117.9(12) . . ?
C56E C51E C26E 120.7(13) . . ?
C51E C52E H52E 119.8 . . ?
C51E C52E C53E 120.3(13) . . ?
C53E C52E H52E 119.8 . . ?
C52E C53E H53E 118.3 . . ?
C54E C53E C52E 123.4(14) . . ?
C54E C53E H53E 118.3 . . ?
C53E C54E C46E 121.3(14) . . ?
C53E C54E C55E 117.5(12) . . ?
C55E C54E C46E 121.0(13) . . ?
C54E C55E C64E 120.5(15) . . ?
C56E C55E C54E 119.7(12) . . ?
C56E C55E C64E 119.7(13) . . ?
C55E C56E C51E 121.0(11) . . ?
C55E C56E C61E 119.5(13) . . ?
C61E C56E C51E 119.4(14) . . ?
C56E C61E H61E 120.8 . . ?
C62E C61E C56E 118.5(16) . . ?
C62E C61E H61E 120.8 . . ?
C61E C62E H62E 119.1 . . ?
C63E C62E C61E 121.8(16) . . ?
C63E C62E H62E 119.1 . . ?
C62E C63E H63E 119.2 . . ?
C62E C63E C64E 121.5(17) . . ?
C64E C63E H63E 119.2 . . ?
C55E C64E H64E 120.9 . . ?
C63E C64E C55E 118.2(16) . . ?
C63E C64E H64E 120.9 . . ?
C12F N11F Cd03 118.3(10) . . ?
C16F N11F Cd03 122.9(12) . . ?
C16F N11F C12F 118.3(14) . . ?
N11F C12F C13F 120.9(13) . . ?
N11F C12F C25F 117.2(13) . . ?
C13F C12F C25F 121.8(14) . . ?
C12F C13F H13F 120.1 . . ?
C14F C13F C12F 119.9(15) . . ?
C14F C13F H13F 120.1 . . ?
C13F C14F H14F 120.0 . . ?
C15F C14F C13F 119.9(16) . . ?
C15F C14F H14F 120.0 . . ?
C14F C15F H15F 120.7 . . ?
C14F C15F C16F 118.7(16) . . ?
C16F C15F H15F 120.7 . . ?
N11F C16F C15F 122.1(16) . . ?
N11F C16F H16F 118.9 . . ?
C15F C16F H16F 118.9 . . ?
N22F N21F Cd03 140.2(10) . . ?
C25F N21F Cd03 115.8(10) . . ?
C25F N21F N22F 103.9(11) . . ?
N21F N22F C23F 111.6(11) . . ?
N21F N22F C26F 120.5(14) . . ?
C23F N22F C26F 127.8(14) . . ?
N22F C23F H23F 126.1 . . ?
C24F C23F N22F 107.9(13) . . ?
C24F C23F H23F 126.1 . . ?
C23F C24F H24F 127.6 . . ?
C23F C24F C25F 104.9(13) . . ?
C25F C24F H24F 127.6 . . ?
N21F C25F C12F 116.9(13) . . ?
N21F C25F C24F 111.7(12) . . ?
C24F C25F C12F 130.9(14) . . ?
N22F C26F H26K 108.6 . . ?
N22F C26F H26L 108.6 . . ?
N22F C26F C51F 114.5(11) . . ?
H26K C26F H26L 107.6 . . ?
C51F C26F H26K 108.6 . . ?
C51F C26F H26L 108.6 . . ?
C32F N31F Cd02 117.2(12) . . ?
C36F N31F Cd02 123.9(15) . . ?
C36F N31F C32F 118.6(16) . . ?
N31F C32F C33F 121.9(15) . . ?
N31F C32F C45F 117.9(15) . . ?
C33F C32F C45F 120.2(16) . . ?
C32F C33F H33F 120.2 . . ?
C34F C33F C32F 119.5(18) . . ?
C34F C33F H33F 120.2 . . ?
C33F C34F H34F 121.0 . . ?
C35F C34F C33F 118.1(18) . . ?
C35F C34F H34F 121.0 . . ?
C34F C35F H35F 118.8 . . ?
C34F C35F C36F 122.3(18) . . ?
C36F C35F H35F 118.8 . . ?
N31F C36F C35F 119.5(18) . . ?
N31F C36F H36F 120.3 . . ?
C35F C36F H36F 120.3 . . ?
N42F N41F Cd02 140.3(12) . . ?
C45F N41F Cd02 115.8(11) . . ?
C45F N41F N42F 103.9(12) . . ?
N41F N42F C43F 111.6(12) . . ?
N41F N42F C46F 119.0(18) . . ?
C43F N42F C46F 129.4(19) . . ?
N42F C43F H43F 126.0 . . ?
C44F C43F N42F 108.0(14) . . ?
C44F C43F H43F 126.0 . . ?
C43F C44F H44F 128.0 . . ?
C43F C44F C45F 103.9(14) . . ?
C45F C44F H44F 128.0 . . ?
N41F C45F C32F 117.4(14) . . ?
N41F C45F C44F 112.6(13) . . ?
C44F C45F C32F 129.7(15) . . ?
N42F C46F H46K 108.1 . . ?
N42F C46F H46L 108.1 . . ?
N42F C46F C54F 117.0(14) . . ?
H46K C46F H46L 107.3 . . ?
C54F C46F H46K 108.1 . . ?
C54F C46F H46L 108.1 . . ?
C52F C51F C26F 124.2(13) . . ?
C52F C51F C56F 117.6(12) . . ?
C56F C51F C26F 118.1(12) . . ?
C51F C52F H52F 118.9 . . ?
C51F C52F C53F 122.2(14) . . ?
C53F C52F H52F 118.9 . . ?
C52F C53F H53F 119.4 . . ?
C54F C53F C52F 121.1(13) . . ?
C54F C53F H53F 119.4 . . ?
C53F C54F C46F 122.0(14) . . ?
C53F C54F C55F 119.3(12) . . ?
C55F C54F C46F 118.6(12) . . ?
C56F C55F C54F 119.2(12) . . ?
C56F C55F C64F 120.7(13) . . ?
C64F C55F C54F 119.9(14) . . ?
C55F C56F C51F 120.0(12) . . ?
C55F C56F C61F 118.8(13) . . ?
C61F C56F C51F 121.1(14) . . ?
C56F C61F H61F 121.1 . . ?
C62F C61F C56F 117.8(15) . . ?
C62F C61F H61F 121.1 . . ?
C61F C62F H62F 118.1 . . ?
C63F C62F C61F 123.7(16) . . ?
C63F C62F H62F 118.1 . . ?
C62F C63F H63F 119.5 . . ?
C62F C63F C64F 121.1(17) . . ?
C64F C63F H63F 119.5 . . ?
C55F C64F H64F 121.2 . . ?
C63F C64F C55F 117.7(16) . . ?
C63F C64F H64F 121.2 . . ?
C12G N11G Cd06 116.8(11) . . ?
C16G N11G Cd06 124.6(13) . . ?
C16G N11G C12G 118.5(15) . . ?
N11G C12G C13G 120.1(15) . . ?
N11G C12G C25G 117.0(15) . . ?
C13G C12G C25G 122.7(16) . . ?
C12G C13G H13G 119.7 . . ?
C14G C13G C12G 120.5(17) . . ?
C14G C13G H13G 119.7 . . ?
C13G C14G H14G 119.7 . . ?
C15G C14G C13G 120.6(18) . . ?
C15G C14G H14G 119.7 . . ?
C14G C15G H15G 121.3 . . ?
C14G C15G C16G 117.4(17) . . ?
C16G C15G H15G 121.3 . . ?
N11G C16G C15G 122.6(17) . . ?
N11G C16G H16G 118.7 . . ?
C15G C16G H16G 118.7 . . ?
N22G N21G Cd06 138.0(11) . . ?
C25G N21G Cd06 116.8(11) . . ?
C25G N21G N22G 105.2(12) . . ?
N21G N22G C26G 123.2(15) . . ?
C23G N22G N21G 112.1(13) . . ?
C23G N22G C26G 124.7(16) . . ?
N22G C23G H23G 126.7 . . ?
N22G C23G C24G 106.6(14) . . ?
C24G C23G H23G 126.7 . . ?
C23G C24G H24G 127.3 . . ?
C23G C24G C25G 105.4(14) . . ?
C25G C24G H24G 127.3 . . ?
N21G C25G C12G 118.0(15) . . ?
N21G C25G C24G 110.6(13) . . ?
C24G C25G C12G 131.1(16) . . ?
N22G C26G H26M 108.8 . . ?
N22G C26G H26N 108.8 . . ?
N22G C26G C71G 113.9(14) . . ?
H26M C26G H26N 107.7 . . ?
C71G C26G H26M 108.8 . . ?
C71G C26G H26N 108.8 . . ?
C32G N31G Cd01 117.3(10) . . ?
C36G N31G Cd01 124.7(11) . . ?
C36G N31G C32G 118.0(13) . . ?
N31G C32G C33G 121.8(13) . . ?
N31G C32G C45G 116.1(12) . . ?
C33G C32G C45G 121.9(14) . . ?
C32G C33G H33G 120.3 . . ?
C34G C33G C32G 119.4(16) . . ?
C34G C33G H33G 120.3 . . ?
C33G C34G H34G 120.2 . . ?
C35G C34G C33G 119.7(17) . . ?
C35G C34G H34G 120.2 . . ?
C34G C35G H35G 120.1 . . ?
C34G C35G C36G 119.9(17) . . ?
C36G C35G H35G 120.1 . . ?
N31G C36G C35G 121.0(15) . . ?
N31G C36G H36G 119.5 . . ?
C35G C36G H36G 119.5 . . ?
N42G N41G Cd01 140.6(10) . . ?
C45G N41G Cd01 114.0(9) . . ?
C45G N41G N42G 105.1(11) . . ?
N41G N42G C46G 116.9(13) . . ?
C43G N42G N41G 111.2(11) . . ?
C43G N42G C46G 131.4(14) . . ?
N42G C43G H43G 126.0 . . ?
N42G C43G C44G 108.0(13) . . ?
C44G C43G H43G 126.0 . . ?
C43G C44G H44G 128.0 . . ?
C43G C44G C45G 104.1(12) . . ?
C45G C44G H44G 128.0 . . ?
N41G C45G C32G 121.0(13) . . ?
N41G C45G C44G 111.6(12) . . ?
C44G C45G C32G 127.3(14) . . ?
N42G C46G H46M 109.2 . . ?
N42G C46G H46N 109.2 . . ?
N42G C46G C73G 112.1(13) . . ?
H46M C46G H46N 107.9 . . ?
C73G C46G H46M 109.2 . . ?
C73G C46G H46N 109.2 . . ?
C52G N51G Cd03 116.2(12) . 2_656 ?
C56G N51G Cd03 121.2(14) . 2_656 ?
C56G N51G C52G 122.6(15) . . ?
N51G C52G C53G 120.9(15) . . ?
N51G C52G C65G 117.2(15) . . ?
C53G C52G C65G 121.8(16) . . ?
C52G C53G H53G 121.7 . . ?
C54G C53G C52G 116.5(17) . . ?
C54G C53G H53G 121.7 . . ?
C53G C54G H54G 119.2 . . ?
C55G C54G C53G 121.6(18) . . ?
C55G C54G H54G 119.2 . . ?
C54G C55G H55G 119.3 . . ?
C54G C55G C56G 121.5(18) . . ?
C56G C55G H55G 119.3 . . ?
N51G C56G C55G 116.9(16) . . ?
N51G C56G H56G 121.6 . . ?
C55G C56G H56G 121.6 . . ?
N62G N61G Cd03 137.0(11) . 2_656 ?
C65G N61G Cd03 117.5(11) . 2_656 ?
C65G N61G N62G 105.3(12) . . ?
N61G N62G C63G 111.0(13) . . ?
N61G N62G C66G 121.6(13) . . ?
C63G N62G C66G 127.3(15) . . ?
N62G C63G H63G 125.7 . . ?
N62G C63G C64G 108.5(14) . . ?
C64G C63G H63G 125.7 . . ?
C63G C64G H64G 128.4 . . ?
C63G C64G C65G 103.2(14) . . ?
C65G C64G H64G 128.4 . . ?
N61G C65G C52G 119.0(15) . . ?
N61G C65G C64G 111.9(13) . . ?
C64G C65G C52G 129.0(16) . . ?
N62G C66G H66A 109.4 . . ?
N62G C66G H66B 109.4 . . ?
N62G C66G C75G 111.2(12) . . ?
H66A C66G H66B 108.0 . . ?
C75G C66G H66A 109.4 . . ?
C75G C66G H66B 109.4 . . ?
C72G C71G C26G 119.4(13) . . ?
C72G C71G C76G 119.8(14) . . ?
C76G C71G C26G 120.7(13) . . ?
C71G C72G C73G 120.3(14) . . ?
C71G C72G C77G 119.7(14) . . ?
C73G C72G C77G 119.9(14) . . ?
C72G C73G C46G 123.3(15) . . ?
C74G C73G C46G 116.6(14) . . ?
C74G C73G C72G 119.9(14) . . ?
C73G C74G C75G 119.2(14) . . ?
C73G C74G C78G 122.2(13) . . ?
C75G C74G C78G 118.4(14) . . ?
C74G C75G C66G 118.9(13) . . ?
C76G C75G C66G 120.3(13) . . ?
C76G C75G C74G 120.8(14) . . ?
C71G C76G C79G 117.6(14) . . ?
C75G C76G C71G 119.4(14) . . ?
C75G C76G C79G 122.7(14) . . ?
C72G C77G H77A 109.5 . . ?
C72G C77G H77B 109.5 . . ?
C72G C77G H77C 109.5 . . ?
H77A C77G H77B 109.5 . . ?
H77A C77G H77C 109.5 . . ?
H77B C77G H77C 109.5 . . ?
C74G C78G H78A 109.5 . . ?
C74G C78G H78B 109.5 . . ?
C74G C78G H78C 109.5 . . ?
H78A C78G H78B 109.5 . . ?
H78A C78G H78C 109.5 . . ?
H78B C78G H78C 109.5 . . ?
C76G C79G H79A 109.5 . . ?
C76G C79G H79B 109.5 . . ?
C76G C79G H79C 109.5 . . ?
H79A C79G H79B 109.5 . . ?
H79A C79G H79C 109.5 . . ?
H79B C79G H79C 109.5 . . ?
C12H N11H Cd04 116.5(11) . . ?
C16H N11H Cd04 123.1(13) . . ?
C16H N11H C12H 119.6(15) . . ?
N11H C12H C13H 120.3(14) . . ?
N11H C12H C25H 118.3(14) . . ?
C13H C12H C25H 121.3(15) . . ?
C12H C13H H13H 120.2 . . ?
C14H C13H C12H 119.7(16) . . ?
C14H C13H H13H 120.2 . . ?
C13H C14H H14H 119.3 . . ?
C15H C14H C13H 121.4(18) . . ?
C15H C14H H14H 119.3 . . ?
C14H C15H H15H 121.5 . . ?
C14H C15H C16H 116.9(17) . . ?
C16H C15H H15H 121.5 . . ?
N11H C16H C15H 122.0(17) . . ?
N11H C16H H16H 119.0 . . ?
C15H C16H H16H 119.0 . . ?
N22H N21H Cd04 138.7(11) . . ?
C25H N21H Cd04 117.2(11) . . ?
C25H N21H N22H 104.0(12) . . ?
N21H N22H C26H 121.2(14) . . ?
C23H N22H N21H 112.2(12) . . ?
C23H N22H C26H 126.4(16) . . ?
N22H C23H H23H 126.2 . . ?
N22H C23H C24H 107.6(14) . . ?
C24H C23H H23H 126.2 . . ?
C23H C24H H24H 128.1 . . ?
C23H C24H C25H 103.7(13) . . ?
C25H C24H H24H 128.1 . . ?
N21H C25H C12H 117.4(14) . . ?
N21H C25H C24H 112.2(13) . . ?
C24H C25H C12H 129.7(15) . . ?
N22H C26H H26O 109.8 . . ?
N22H C26H H26P 109.8 . . ?
N22H C26H C71H 109.5(14) . . ?
H26O C26H H26P 108.2 . . ?
C71H C26H H26O 109.8 . . ?
C71H C26H H26P 109.8 . . ?
C32H N31H Cd02 117.5(10) . . ?
C36H N31H Cd02 123.6(12) . . ?
C36H N31H C32H 118.5(14) . . ?
N31H C32H C33H 122.7(14) . . ?
N31H C32H C45H 117.0(14) . . ?
C33H C32H C45H 120.0(15) . . ?
C32H C33H H33H 121.7 . . ?
C34H C33H C32H 116.5(16) . . ?
C34H C33H H33H 121.7 . . ?
C33H C34H H34H 118.9 . . ?
C35H C34H C33H 122.2(18) . . ?
C35H C34H H34H 118.9 . . ?
C34H C35H H35H 120.4 . . ?
C34H C35H C36H 119.3(18) . . ?
C36H C35H H35H 120.4 . . ?
N31H C36H C35H 120.6(16) . . ?
N31H C36H H36H 119.7 . . ?
C35H C36H H36H 119.7 . . ?
N42H N41H Cd02 137.6(11) . . ?
C45H N41H Cd02 115.5(10) . . ?
C45H N41H N42H 106.2(12) . . ?
N41H N42H C43H 110.3(12) . . ?
N41H N42H C46H 119.3(14) . . ?
C43H N42H C46H 130.4(15) . . ?
N42H C43H H43H 125.7 . . ?
N42H C43H C44H 108.6(14) . . ?
C44H C43H H43H 125.7 . . ?
C43H C44H H44H 128.5 . . ?
C43H C44H C45H 103.1(13) . . ?
C45H C44H H44H 128.5 . . ?
N41H C45H C32H 118.4(14) . . ?
N41H C45H C44H 111.6(13) . . ?
C44H C45H C32H 129.7(15) . . ?
N42H C46H H46O 109.2 . . ?
N42H C46H H46P 109.2 . . ?
N42H C46H C73H 112.2(14) . . ?
H46O C46H H46P 107.9 . . ?
C73H C46H H46O 109.2 . . ?
C73H C46H H46P 109.2 . . ?
C52H N51H Cd05 115.7(11) . 2_656 ?
C52H N51H C56H 120.8(15) . . ?
C56H N51H Cd05 123.4(13) . 2_656 ?
N51H C52H C53H 120.8(15) . . ?
N51H C52H C65H 117.3(15) . . ?
C53H C52H C65H 121.7(16) . . ?
C52H C53H H53H 120.3 . . ?
C54H C53H C52H 119.3(17) . . ?
C54H C53H H53H 120.3 . . ?
C53H C54H H54H 120.5 . . ?
C55H C54H C53H 118.9(18) . . ?
C55H C54H H54H 120.5 . . ?
C54H C55H H55H 119.5 . . ?
C54H C55H C56H 120.9(18) . . ?
C56H C55H H55H 119.5 . . ?
N51H C56H C55H 119.2(16) . . ?
N51H C56H H56H 120.4 . . ?
C55H C56H H56H 120.4 . . ?
N62H N61H Cd05 137.1(12) . 2_656 ?
C65H N61H Cd05 116.3(11) . 2_656 ?
C65H N61H N62H 106.5(12) . . ?
N61H N62H C63H 110.9(13) . . ?
N61H N62H C66H 121.1(16) . . ?
C63H N62H C66H 127.9(16) . . ?
N62H C63H H63H 126.3 . . ?
N62H C63H C64H 107.4(14) . . ?
C64H C63H H63H 126.3 . . ?
C63H C64H H64H 127.8 . . ?
C63H C64H C65H 104.4(14) . . ?
C65H C64H H64H 127.8 . . ?
N61H C65H C52H 119.2(15) . . ?
N61H C65H C64H 110.7(13) . . ?
C64H C65H C52H 129.3(16) . . ?
N62H C66H H66C 109.4 . . ?
N62H C66H H66D 109.4 . . ?
N62H C66H C75H 111.0(14) . . ?
H66C C66H H66D 108.0 . . ?
C75H C66H H66C 109.4 . . ?
C75H C66H H66D 109.4 . . ?
C72H C71H C26H 116.9(14) . . ?
C76H C71H C26H 121.8(14) . . ?
C76H C71H C72H 121.3(15) . . ?
C71H C72H C77H 121.0(16) . . ?
C73H C72H C71H 117.3(16) . . ?
C73H C72H C77H 121.7(16) . . ?
C72H C73H C46H 125.5(14) . . ?
C74H C73H C46H 112.2(13) . . ?
C74H C73H C72H 122.3(16) . . ?
C73H C74H C75H 118.9(16) . . ?
C73H C74H C78H 123.6(16) . . ?
C75H C74H C78H 117.5(16) . . ?
C74H C75H C66H 120.1(16) . . ?
C76H C75H C66H 119.3(16) . . ?
C76H C75H C74H 120.6(16) . . ?
C71H C76H C79H 121.2(16) . . ?
C75H C76H C71H 119.5(15) . . ?
C75H C76H C79H 119.2(16) . . ?
C72H C77H H77D 109.5 . . ?
C72H C77H H77E 109.5 . . ?
C72H C77H H77F 109.5 . . ?
H77D C77H H77E 109.5 . . ?
H77D C77H H77F 109.5 . . ?
H77E C77H H77F 109.5 . . ?
C74H C78H H78D 109.5 . . ?
C74H C78H H78E 109.5 . . ?
C74H C78H H78F 109.5 . . ?
H78D C78H H78E 109.5 . . ?
H78D C78H H78F 109.5 . . ?
H78E C78H H78F 109.5 . . ?
C76H C79H H79D 109.5 . . ?
C76H C79H H79E 109.5 . . ?
C76H C79H H79F 109.5 . . ?
H79D C79H H79E 109.5 . . ?
H79D C79H H79F 109.5 . . ?
H79E C79H H79F 109.5 . . ?
F13 B11 F12 108.8(18) . . ?
F13 B11 F14 109.2(18) . . ?
F14 B11 F12 114.6(19) . . ?
F15 B11 F12 107.5(18) . . ?
F15 B11 F13 110.1(19) . . ?
F15 B11 F14 106.6(18) . . ?
F22 B21 F23 109.2(17) . . ?
F22 B21 F25 106.3(18) . . ?
F23 B21 F25 113.2(19) . . ?
F24 B21 F22 112.1(19) . . ?
F24 B21 F23 106.6(17) . . ?
F24 B21 F25 109.5(18) . . ?
F32 B31 F33 108.4(19) . . ?
F32 B31 F34 114(2) . . ?
F34 B31 F33 103.8(17) . . ?
F35 B31 F32 109.1(18) . . ?
F35 B31 F33 112.9(19) . . ?
F35 B31 F34 108.1(18) . . ?
F42 B41 F43 103.2(19) . . ?
F42 B41 F44 118(2) . . ?
F42 B41 F45 104.5(19) . . ?
F43 B41 F44 105.8(19) . . ?
F43 B41 F45 118(2) . . ?
F45 B41 F44 108(2) . . ?
F52 B51 F53 107.9(16) . . ?
F52 B51 F54 112.1(17) . . ?
F52 B51 F55 109.8(17) . . ?
F53 B51 F54 108.5(16) . . ?
F53 B51 F55 112.2(17) . . ?
F54 B51 F55 106.3(15) . . ?
F62 B61 F63 110.7(18) . . ?
F62 B61 F65 108.7(17) . . ?
F63 B61 F65 110.1(18) . . ?
F64 B61 F62 111.6(18) . . ?
F64 B61 F63 106.1(17) . . ?
F64 B61 F65 109.6(17) . . ?
F72 B71 F75 109.2(19) . . ?
F73 B71 F72 111.9(18) . . ?
F73 B71 F75 108.8(18) . . ?
F74 B71 F72 109.0(18) . . ?
F74 B71 F73 111.0(19) . . ?
F74 B71 F75 106.7(18) . . ?
F82 B81 F83 105(2) . . ?
F82 B81 F84 116(3) . . ?
F82 B81 F85 109(2) . . ?
F83 B81 F85 114(2) . . ?
F84 B81 F83 108(2) . . ?
F84 B81 F85 105(2) . . ?

loop_
_geom_bond_atom_site_label_1
_geom_bond_atom_site_label_2
_geom_bond_distance
_geom_bond_site_symmetry_2
_geom_bond_publ_flag
Cd01 N31A 2.18(2) . ?
Cd01 N41A 2.322(16) . ?
Cd01 N11B 2.301(17) . ?
Cd01 N21B 2.326(14) . ?
Cd01 N31G 2.321(15) . ?
Cd01 N41G 2.382(13) . ?
Cd02 N11D 2.312(17) . ?
Cd02 N21D 2.314(14) . ?
Cd02 N31F 2.273(18) . ?
Cd02 N41F 2.366(14) . ?
Cd02 N31H 2.299(15) . ?
Cd02 N41H 2.383(16) . ?
Cd03 N31E 2.332(14) . ?
Cd03 N41E 2.347(14) . ?
Cd03 N11F 2.285(15) . ?
Cd03 N21F 2.364(15) . ?
Cd03 N51G 2.395(17) 2_656 ?
Cd03 N61G 2.357(16) 2_656 ?
Cd04 N31B 2.297(15) . ?
Cd04 N41B 2.356(17) . ?
Cd04 N11C 2.362(17) . ?
Cd04 N21C 2.385(15) . ?
Cd04 N11H 2.332(15) . ?
Cd04 N21H 2.362(15) . ?
Cd05 N11A 2.200(18) . ?
Cd05 N21A 2.361(14) . ?
Cd05 N31C 2.21(2) . ?
Cd05 N41C 2.310(17) . ?
Cd05 N51H 2.376(16) 2_656 ?
Cd05 N61H 2.362(16) 2_656 ?
Cd06 N31D 2.275(16) . ?
Cd06 N41D 2.365(14) . ?
Cd06 N11E 2.252(17) . ?
Cd06 N21E 2.314(16) . ?
Cd06 N11G 2.337(17) . ?
Cd06 N21G 2.363(16) . ?
N11A C12A 1.368(9) . ?
N11A C16A 1.344(9) . ?
C12A C13A 1.401(9) . ?
C12A C25A 1.456(8) . ?
C13A H13A 0.9500 . ?
C13A C14A 1.380(9) . ?
C14A H14A 0.9500 . ?
C14A C15A 1.375(9) . ?
C15A H15A 0.9500 . ?
C15A C16A 1.392(9) . ?
C16A H16A 0.9500 . ?
N21A N22A 1.345(8) . ?
N21A C25A 1.332(8) . ?
N22A C23A 1.347(9) . ?
N22A C26A 1.440(5) . ?
C23A H23A 0.9500 . ?
C23A C24A 1.364(9) . ?
C24A H24A 0.9500 . ?
C24A C25A 1.397(9) . ?
C26A H26A 0.9900 . ?
C26A H26B 0.9900 . ?
C26A C51A 1.495(8) . ?
N31A C32A 1.393(15) . ?
N31A C36A 1.368(14) . ?
C32A C33A 1.404(15) . ?
C32A C45A 1.446(14) . ?
C33A H33A 0.9500 . ?
C33A C34A 1.383(16) . ?
C34A H34A 0.9500 . ?
C34A C35A 1.358(16) . ?
C35A H35A 0.9500 . ?
C35A C36A 1.412(15) . ?
C36A H36A 0.9500 . ?
N41A N42A 1.341(14) . ?
N41A C45A 1.333(14) . ?
N42A C43A 1.340(15) . ?
N42A C46A 1.440(5) . ?
C43A H43A 0.9500 . ?
C43A C44A 1.375(16) . ?
C44A H44A 0.9500 . ?
C44A C45A 1.407(15) . ?
C46A H46A 0.9900 . ?
C46A H46B 0.9900 . ?
C46A C54A 1.495(8) . ?
C51A C52A 1.377(15) . ?
C51A C56A 1.456(15) . ?
C52A H52A 0.9500 . ?
C52A C53A 1.384(18) . ?
C53A H53A 0.9500 . ?
C53A C54A 1.362(14) . ?
C54A C55A 1.440(15) . ?
C55A C56A 1.398(19) . ?
C55A C64A 1.442(16) . ?
C56A C61A 1.425(16) . ?
C61A H61A 0.9500 . ?
C61A C62A 1.373(16) . ?
C62A H62A 0.9500 . ?
C62A C63A 1.36(2) . ?
C63A H63A 0.9500 . ?
C63A C64A 1.379(16) . ?
C64A H64A 0.9500 . ?
N11B C12B 1.372(14) . ?
N11B C16B 1.351(14) . ?
C12B C13B 1.398(14) . ?
C12B C25B 1.453(13) . ?
C13B H13B 0.9500 . ?
C13B C14B 1.372(15) . ?
C14B H14B 0.9500 . ?
C14B C15B 1.357(16) . ?
C15B H15B 0.9500 . ?
C15B C16B 1.420(15) . ?
C16B H16B 0.9500 . ?
N21B N22B 1.340(12) . ?
N21B C25B 1.352(13) . ?
N22B C23B 1.344(14) . ?
N22B C26B 1.440(5) . ?
C23B H23B 0.9500 . ?
C23B C24B 1.371(14) . ?
C24B H24B 0.9500 . ?
C24B C25B 1.415(14) . ?
C26B H26C 0.9900 . ?
C26B H26D 0.9900 . ?
C26B C51B 1.495(7) . ?
N31B C32B 1.368(14) . ?
N31B C36B 1.363(14) . ?
C32B C33B 1.401(14) . ?
C32B C45B 1.462(14) . ?
C33B H33B 0.9500 . ?
C33B C34B 1.371(15) . ?
C34B H34B 0.9500 . ?
C34B C35B 1.363(15) . ?
C35B H35B 0.9500 . ?
C35B C36B 1.415(15) . ?
C36B H36B 0.9500 . ?
N41B N42B 1.358(13) . ?
N41B C45B 1.325(14) . ?
N42B C43B 1.354(14) . ?
N42B C46B 1.440(5) . ?
C43B H43B 0.9500 . ?
C43B C44B 1.365(15) . ?
C44B H44B 0.9500 . ?
C44B C45B 1.402(14) . ?
C46B H46C 0.9900 . ?
C46B H46D 0.9900 . ?
C46B C54B 1.495(7) . ?
C51B C52B 1.370(14) . ?
C51B C56B 1.445(14) . ?
C52B H52B 0.9500 . ?
C52B C53B 1.373(16) . ?
C53B H53B 0.9500 . ?
C53B C54B 1.381(14) . ?
C54B C55B 1.454(14) . ?
C55B C56B 1.389(17) . ?
C55B C64B 1.432(15) . ?
C56B C61B 1.419(15) . ?
C61B H61B 0.9500 . ?
C61B C62B 1.384(15) . ?
C62B H62B 0.9500 . ?
C62B C63B 1.349(18) . ?
C63B H63B 0.9500 . ?
C63B C64B 1.398(15) . ?
C64B H64B 0.9500 . ?
N11C C12C 1.374(14) . ?
N11C C16C 1.359(14) . ?
C12C C13C 1.401(15) . ?
C12C C25C 1.449(14) . ?
C13C H13C 0.9500 . ?
C13C C14C 1.385(16) . ?
C14C H14C 0.9500 . ?
C14C C15C 1.352(16) . ?
C15C H15C 0.9500 . ?
C15C C16C 1.422(15) . ?
C16C H16C 0.9500 . ?
N21C N22C 1.352(13) . ?
N21C C25C 1.330(13) . ?
N22C C23C 1.346(14) . ?
N22C C26C 1.440(5) . ?
C23C H23C 0.9500 . ?
C23C C24C 1.359(15) . ?
C24C H24C 0.9500 . ?
C24C C25C 1.405(14) . ?
C26C H26E 0.9900 . ?
C26C H26F 0.9900 . ?
C26C C51C 1.495(7) . ?
N31C C32C 1.375(15) . ?
N31C C36C 1.368(15) . ?
C32C C33C 1.404(15) . ?
C32C C45C 1.460(14) . ?
C33C H33C 0.9500 . ?
C33C C34C 1.380(15) . ?
C34C H34C 0.9500 . ?
C34C C35C 1.360(16) . ?
C35C H35C 0.9500 . ?
C35C C36C 1.418(16) . ?
C36C H36C 0.9500 . ?
N41C N42C 1.350(13) . ?
N41C C45C 1.334(14) . ?
N42C C43C 1.353(15) . ?
N42C C46C 1.440(5) . ?
C43C H43C 0.9500 . ?
C43C C44C 1.352(15) . ?
C44C H44C 0.9500 . ?
C44C C45C 1.406(15) . ?
C46C H46E 0.9900 . ?
C46C H46F 0.9900 . ?
C46C C54C 1.495(7) . ?
C51C C52C 1.372(14) . ?
C51C C56C 1.438(14) . ?
C52C H52C 0.9500 . ?
C52C C53C 1.392(16) . ?
C53C H53C 0.9500 . ?
C53C C54C 1.376(14) . ?
C54C C55C 1.439(14) . ?
C55C C56C 1.408(17) . ?
C55C C64C 1.426(15) . ?
C56C C61C 1.436(15) . ?
C61C H61C 0.9500 . ?
C61C C62C 1.374(16) . ?
C62C H62C 0.9500 . ?
C62C C63C 1.371(19) . ?
C63C H63C 0.9500 . ?
C63C C64C 1.371(15) . ?
C64C H64C 0.9500 . ?
N11D C12D 1.374(14) . ?
N11D C16D 1.347(14) . ?
C12D C13D 1.404(15) . ?
C12D C25D 1.451(14) . ?
C13D H13D 0.9500 . ?
C13D C14D 1.373(15) . ?
C14D H14D 0.9500 . ?
C14D C15D 1.344(15) . ?
C15D H15D 0.9500 . ?
C15D C16D 1.420(15) . ?
C16D H16D 0.9500 . ?
N21D N22D 1.357(13) . ?
N21D C25D 1.330(14) . ?
N22D C23D 1.335(14) . ?
N22D C26D 1.440(6) . ?
C23D H23D 0.9500 . ?
C23D C24D 1.347(15) . ?
C24D H24D 0.9500 . ?
C24D C25D 1.410(14) . ?
C26D H26G 0.9900 . ?
C26D H26H 0.9900 . ?
C26D C51D 1.495(7) . ?
N31D C32D 1.379(14) . ?
N31D C36D 1.354(14) . ?
C32D C33D 1.399(14) . ?
C32D C45D 1.441(14) . ?
C33D H33D 0.9500 . ?
C33D C34D 1.373(15) . ?
C34D H34D 0.9500 . ?
C34D C35D 1.366(16) . ?
C35D H35D 0.9500 . ?
C35D C36D 1.411(15) . ?
C36D H36D 0.9500 . ?
N41D N42D 1.332(13) . ?
N41D C45D 1.326(13) . ?
N42D C43D 1.337(14) . ?
N42D C46D 1.440(6) . ?
C43D H43D 0.9500 . ?
C43D C44D 1.373(14) . ?
C44D H44D 0.9500 . ?
C44D C45D 1.405(14) . ?
C46D H46G 0.9900 . ?
C46D H46H 0.9900 . ?
C46D C54D 1.495(7) . ?
C51D C52D 1.357(13) . ?
C51D C56D 1.456(14) . ?
C52D H52D 0.9500 . ?
C52D C53D 1.393(16) . ?
C53D H53D 0.9500 . ?
C53D C54D 1.380(14) . ?
C54D C55D 1.450(14) . ?
C55D C56D 1.407(18) . ?
C55D C64D 1.424(15) . ?
C56D C61D 1.432(15) . ?
C61D H61D 0.9500 . ?
C61D C62D 1.379(16) . ?
C62D H62D 0.9500 . ?
C62D C63D 1.373(19) . ?
C63D H63D 0.9500 . ?
C63D C64D 1.396(16) . ?
C64D H64D 0.9500 . ?
N11E C12E 1.380(14) . ?
N11E C16E 1.338(15) . ?
C12E C13E 1.404(15) . ?
C12E C25E 1.447(14) . ?
C13E H13E 0.9500 . ?
C13E C14E 1.379(16) . ?
C14E H14E 0.9500 . ?
C14E C15E 1.359(15) . ?
C15E H15E 0.9500 . ?
C15E C16E 1.421(15) . ?
C16E H16E 0.9500 . ?
N21E N22E 1.351(13) . ?
N21E C25E 1.342(14) . ?
N22E C23E 1.357(14) . ?
N22E C26E 1.440(6) . ?
C23E H23E 0.9500 . ?
C23E C24E 1.368(15) . ?
C24E H24E 0.9500 . ?
C24E C25E 1.410(14) . ?
C26E H26I 0.9900 . ?
C26E H26J 0.9900 . ?
C26E C51E 1.495(8) . ?
N31E C32E 1.362(13) . ?
N31E C36E 1.359(14) . ?
C32E C33E 1.397(14) . ?
C32E C45E 1.460(13) . ?
C33E H33E 0.9500 . ?
C33E C34E 1.375(15) . ?
C34E H34E 0.9500 . ?
C34E C35E 1.350(15) . ?
C35E H35E 0.9500 . ?
C35E C36E 1.396(15) . ?
C36E H36E 0.9500 . ?
N41E N42E 1.343(12) . ?
N41E C45E 1.332(13) . ?
N42E C43E 1.351(14) . ?
N42E C46E 1.440(5) . ?
C43E H43E 0.9500 . ?
C43E C44E 1.389(14) . ?
C44E H44E 0.9500 . ?
C44E C45E 1.404(14) . ?
C46E H46I 0.9900 . ?
C46E H46J 0.9900 . ?
C46E C54E 1.495(8) . ?
C51E C52E 1.389(13) . ?
C51E C56E 1.440(14) . ?
C52E H52E 0.9500 . ?
C52E C53E 1.392(16) . ?
C53E H53E 0.9500 . ?
C53E C54E 1.377(14) . ?
C54E C55E 1.436(14) . ?
C55E C56E 1.400(17) . ?
C55E C64E 1.440(15) . ?
C56E C61E 1.431(15) . ?
C61E H61E 0.9500 . ?
C61E C62E 1.385(15) . ?
C62E H62E 0.9500 . ?
C62E C63E 1.362(19) . ?
C63E H63E 0.9500 . ?
C63E C64E 1.383(16) . ?
C64E H64E 0.9500 . ?
N11F C12F 1.360(13) . ?
N11F C16F 1.356(14) . ?
C12F C13F 1.397(14) . ?
C12F C25F 1.470(13) . ?
C13F H13F 0.9500 . ?
C13F C14F 1.370(14) . ?
C14F H14F 0.9500 . ?
C14F C15F 1.359(15) . ?
C15F H15F 0.9500 . ?
C15F C16F 1.403(15) . ?
C16F H16F 0.9500 . ?
N21F N22F 1.354(12) . ?
N21F C25F 1.352(13) . ?
N22F C23F 1.358(14) . ?
N22F C26F 1.440(5) . ?
C23F H23F 0.9500 . ?
C23F C24F 1.356(14) . ?
C24F H24F 0.9500 . ?
C24F C25F 1.393(14) . ?
C26F H26K 0.9900 . ?
C26F H26L 0.9900 . ?
C26F C51F 1.495(7) . ?
N31F C32F 1.377(14) . ?
N31F C36F 1.340(15) . ?
C32F C33F 1.405(15) . ?
C32F C45F 1.448(14) . ?
C33F H33F 0.9500 . ?
C33F C34F 1.368(16) . ?
C34F H34F 0.9500 . ?
C34F C35F 1.356(16) . ?
C35F H35F 0.9500 . ?
C35F C36F 1.423(16) . ?
C36F H36F 0.9500 . ?
N41F N42F 1.353(13) . ?
N41F C45F 1.334(13) . ?
N42F C43F 1.361(14) . ?
N42F C46F 1.440(6) . ?
C43F H43F 0.9500 . ?
C43F C44F 1.356(15) . ?
C44F H44F 0.9500 . ?
C44F C45F 1.405(14) . ?
C46F H46K 0.9900 . ?
C46F H46L 0.9900 . ?
C46F C54F 1.495(7) . ?
C51F C52F 1.372(14) . ?
C51F C56F 1.447(14) . ?
C52F H52F 0.9500 . ?
C52F C53F 1.391(16) . ?
C53F H53F 0.9500 . ?
C53F C54F 1.362(14) . ?
C54F C55F 1.437(14) . ?
C55F C56F 1.406(17) . ?
C55F C64F 1.436(15) . ?
C56F C61F 1.433(15) . ?
C61F H61F 0.9500 . ?
C61F C62F 1.371(15) . ?
C62F H62F 0.9500 . ?
C62F C63F 1.356(19) . ?
C63F H63F 0.9500 . ?
C63F C64F 1.377(16) . ?
C64F H64F 0.9500 . ?
N11G C12G 1.376(14) . ?
N11G C16G 1.350(14) . ?
C12G C13G 1.394(15) . ?
C12G C25G 1.454(14) . ?
C13G H13G 0.9500 . ?
C13G C14G 1.374(15) . ?
C14G H14G 0.9500 . ?
C14G C15G 1.363(15) . ?
C15G H15G 0.9500 . ?
C15G C16G 1.427(15) . ?
C16G H16G 0.9500 . ?
N21G N22G 1.352(13) . ?
N21G C25G 1.332(14) . ?
N22G C23G 1.351(14) . ?
N22G C26G 1.440(5) . ?
C23G H23G 0.9500 . ?
C23G C24G 1.372(15) . ?
C24G H24G 0.9500 . ?
C24G C25G 1.406(15) . ?
C26G H26M 0.9900 . ?
C26G H26N 0.9900 . ?
C26G C71G 1.532(10) . ?
N31G C32G 1.365(13) . ?
N31G C36G 1.364(14) . ?
C32G C33G 1.404(14) . ?
C32G C45G 1.453(13) . ?
C33G H33G 0.9500 . ?
C33G C34G 1.372(15) . ?
C34G H34G 0.9500 . ?
C34G C35G 1.357(15) . ?
C35G H35G 0.9500 . ?
C35G C36G 1.415(15) . ?
C36G H36G 0.9500 . ?
N41G N42G 1.361(12) . ?
N41G C45G 1.323(13) . ?
N42G C43G 1.355(14) . ?
N42G C46G 1.440(6) . ?
C43G H43G 0.9500 . ?
C43G C44G 1.366(14) . ?
C44G H44G 0.9500 . ?
C44G C45G 1.419(14) . ?
C46G H46M 0.9900 . ?
C46G H46N 0.9900 . ?
C46G C73G 1.532(10) . ?
N51G C52G 1.361(14) . ?
N51G C56G 1.350(14) . ?
C52G C53G 1.419(15) . ?
C52G C65G 1.456(14) . ?
C53G H53G 0.9500 . ?
C53G C54G 1.382(15) . ?
C54G H54G 0.9500 . ?
C54G C55G 1.354(15) . ?
C55G H55G 0.9500 . ?
C55G C56G 1.419(15) . ?
C56G H56G 0.9500 . ?
N61G N62G 1.348(13) . ?
N61G C65G 1.336(14) . ?
N62G C63G 1.367(15) . ?
N62G C66G 1.440(5) . ?
C63G H63G 0.9500 . ?
C63G C64G 1.371(15) . ?
C64G H64G 0.9500 . ?
C64G C65G 1.423(15) . ?
C66G H66A 0.9900 . ?
C66G H66B 0.9900 . ?
C66G C75G 1.532(10) . ?
C71G C72G 1.385(13) . ?
C71G C76G 1.401(13) . ?
C72G C73G 1.401(13) . ?
C72G C77G 1.524(16) . ?
C73G C74G 1.390(13) . ?
C74G C75G 1.397(13) . ?
C74G C78G 1.520(16) . ?
C75G C76G 1.392(13) . ?
C76G C79G 1.520(16) . ?
C77G H77A 0.9800 . ?
C77G H77B 0.9800 . ?
C77G H77C 0.9800 . ?
C78G H78A 0.9800 . ?
C78G H78B 0.9800 . ?
C78G H78C 0.9800 . ?
C79G H79A 0.9800 . ?
C79G H79B 0.9800 . ?
C79G H79C 0.9800 . ?
N11H C12H 1.365(14) . ?
N11H C16H 1.336(14) . ?
C12H C13H 1.386(14) . ?
C12H C25H 1.448(14) . ?
C13H H13H 0.9500 . ?
C13H C14H 1.368(15) . ?
C14H H14H 0.9500 . ?
C14H C15H 1.366(15) . ?
C15H H15H 0.9500 . ?
C15H C16H 1.426(15) . ?
C16H H16H 0.9500 . ?
N21H N22H 1.358(13) . ?
N21H C25H 1.334(13) . ?
N22H C23H 1.353(14) . ?
N22H C26H 1.440(6) . ?
C23H H23H 0.9500 . ?
C23H C24H 1.372(15) . ?
C24H H24H 0.9500 . ?
C24H C25H 1.416(14) . ?
C26H H26O 0.9900 . ?
C26H H26P 0.9900 . ?
C26H C71H 1.532(10) . ?
N31H C32H 1.369(14) . ?
N31H C36H 1.357(14) . ?
C32H C33H 1.408(14) . ?
C32H C45H 1.444(13) . ?
C33H H33H 0.9500 . ?
C33H C34H 1.371(15) . ?
C34H H34H 0.9500 . ?
C34H C35H 1.360(16) . ?
C35H H35H 0.9500 . ?
C35H C36H 1.405(15) . ?
C36H H36H 0.9500 . ?
N41H N42H 1.339(13) . ?
N41H C45H 1.332(13) . ?
N42H C43H 1.362(14) . ?
N42H C46H 1.440(5) . ?
C43H H43H 0.9500 . ?
C43H C44H 1.381(15) . ?
C44H H44H 0.9500 . ?
C44H C45H 1.408(14) . ?
C46H H46O 0.9900 . ?
C46H H46P 0.9900 . ?
C46H C73H 1.532(10) . ?
N51H C52H 1.347(14) . ?
N51H C56H 1.352(14) . ?
C52H C53H 1.399(15) . ?
C52H C65H 1.461(14) . ?
C53H H53H 0.9500 . ?
C53H C54H 1.384(15) . ?
C54H H54H 0.9500 . ?
C54H C55H 1.362(15) . ?
C55H H55H 0.9500 . ?
C55H C56H 1.408(15) . ?
C56H H56H 0.9500 . ?
N61H N62H 1.329(13) . ?
N61H C65H 1.317(14) . ?
N62H C63H 1.360(14) . ?
N62H C66H 1.440(5) . ?
C63H H63H 0.9500 . ?
C63H C64H 1.362(15) . ?
C64H H64H 0.9500 . ?
C64H C65H 1.407(15) . ?
C66H H66C 0.9900 . ?
C66H H66D 0.9900 . ?
C66H C75H 1.532(11) . ?
C71H C72H 1.397(13) . ?
C71H C76H 1.386(14) . ?
C72H C73H 1.387(14) . ?
C72H C77H 1.520(18) . ?
C73H C74H 1.380(14) . ?
C74H C75H 1.383(13) . ?
C74H C78H 1.517(17) . ?
C75H C76H 1.381(13) . ?
C76H C79H 1.525(17) . ?
C77H H77D 0.9800 . ?
C77H H77E 0.9800 . ?
C77H H77F 0.9800 . ?
C78H H78D 0.9800 . ?
C78H H78E 0.9800 . ?
C78H H78F 0.9800 . ?
C79H H79D 0.9800 . ?
C79H H79E 0.9800 . ?
C79H H79F 0.9800 . ?
B11 F12 1.321(15) . ?
B11 F13 1.318(15) . ?
B11 F14 1.320(14) . ?
B11 F15 1.316(15) . ?
B21 F22 1.314(14) . ?
B21 F23 1.317(14) . ?
B21 F24 1.289(14) . ?
B21 F25 1.318(14) . ?
B31 F32 1.309(15) . ?
B31 F33 1.310(15) . ?
B31 F34 1.310(15) . ?
B31 F35 1.304(15) . ?
B41 F42 1.295(15) . ?
B41 F43 1.304(15) . ?
B41 F44 1.312(15) . ?
B41 F45 1.309(15) . ?
B51 F52 1.305(14) . ?
B51 F53 1.311(14) . ?
B51 F54 1.325(14) . ?
B51 F55 1.334(14) . ?
B61 F62 1.321(14) . ?
B61 F63 1.327(15) . ?
B61 F64 1.311(14) . ?
B61 F65 1.329(14) . ?
B71 F72 1.307(15) . ?
B71 F73 1.303(14) . ?
B71 F75 1.315(15) . ?
B71 F74 1.303(15) . ?
B81 F82 1.308(15) . ?
B81 F83 1.320(15) . ?
B81 F84 1.317(15) . ?
B81 F85 1.324(16) . ?

loop_
_platon_squeeze_void_nr
_platon_squeeze_void_average_x
_platon_squeeze_void_average_y
_platon_squeeze_void_average_z
_platon_squeeze_void_volume
_platon_squeeze_void_count_electrons
_platon_squeeze_void_content
1 -0.040 0.338 -0.053 19877 4335 '54 (B F4), 96(C H3 N), 48(H2 O)'
2 0.401 0.808 0.048 7 -1 ' '
3 0.901 0.308 0.048 7 -1 ' '
4 0.099 0.308 0.452 7 -1 ' '
5 0.599 0.808 0.452 7 -1 ' '
6 0.401 0.192 0.548 7 -1 ' '
7 0.901 0.692 0.548 7 -1 ' '
8 0.099 0.692 0.952 7 -1 ' '
9 0.599 0.192 0.952 7 -1 ' '

loop_
_exptl_oxdiff_crystal_face_indexfrac_h
_exptl_oxdiff_crystal_face_indexfrac_k
_exptl_oxdiff_crystal_face_indexfrac_l
_exptl_oxdiff_crystal_face_x
_exptl_oxdiff_crystal_face_y
_exptl_oxdiff_crystal_face_z
27.9842 -0.0071 -29.0024 -0.7753 0.6117 0.0753
-27.9842 0.0071 29.0024 0.7753 -0.6117 -0.0753
-14.9756 14.9953 4.9799 0.0531 -0.0724 0.9713
-0.0157 -13.9924 9.0201 0.2929 -0.2305 -0.9350
30.0138 -0.9937 0.9921 0.8970 0.3443 -0.3352
-30.0138 0.9937 -0.9921 -0.8970 -0.3443 0.3352
21.0314 12.0007 -0.0254 0.7676 0.3801 0.5306
3.9746 -15.9945 1.0237 -0.0553 -0.1278 -1.0007
50.0161 7.9978 -22.0233 0.3450 0.8966 0.2808
35.0263 10.9993 -10.0260 0.6103 0.6334 0.4587
46.0066 -1.9960 -12.0085 0.6339 0.6499 -0.3915
